data_1548971
loop_
_publ_author_name
'Fatila, Elisabeth M.'
'Pink, Maren'
'Twum, Eric B.'
'Karty, Jonathan A.'
'Flood, Amar H.'

_publ_section_title
;
 Phosphate-phosphate oligomerization drives higher order co-assemblies
 with stacks of cyanostar macrocycles.
;
_journal_issue 11
_journal_name_full 'Chemical science'
_journal_page_first 2863
_journal_page_last 2872
_journal_paper_doi 10.1039/c7sc05290a
_journal_volume 9
_journal_year 2018
_chemical_formula_moiety '4(C65 H65 N5), 6(C16 H36 N), 6(H2 O4 P), (H3 O4 P), 4.72 (C H Cl3), 1.28 (C4 H10 O)'
_chemical_formula_sum 'C365.84 H508.52 Cl14.16 N26 O29.28 P7'
_chemical_formula_weight 6457.80
_space_group_crystal_system triclinic
_space_group_IT_number 2
_space_group_name_Hall '-P 1'
_space_group_name_H-M_alt 'P -1'
_symmetry_space_group_name_Hall '-P 1'
_symmetry_space_group_name_H-M 'P -1'
_atom_sites_solution_hydrogens geom
_audit_creation_method SHELXL-2014/7
_audit_update_record
;
2017-11-30 deposited with the CCDC.
2018-02-12 downloaded from the CCDC.
;
_cell_angle_alpha 97.908(4)
_cell_angle_beta 108.437(3)
_cell_angle_gamma 113.456(3)
_cell_formula_units_Z 1
_cell_length_a 19.6920(15)
_cell_length_b 22.3708(16)
_cell_length_c 25.201(2)
_cell_measurement_reflns_used 9393
_cell_measurement_temperature 173(2)
_cell_measurement_theta_max 26.07
_cell_measurement_theta_min 2.30
_cell_volume 9208.2(13)
_computing_cell_refinement 'APEX II v2014.11-0 (Bruker, 2014)'
_computing_data_collection 'APEX II v2014.11-0 (Bruker, 2014)'
_computing_data_reduction 'APEX II v2014.11-0 (Bruker, 2014)'
_computing_molecular_graphics 'SHELXTL (Bruker, 2016)'
_computing_publication_material 'SHELXTL (Bruker, 2016)'
_computing_structure_refinement 'SHELXL-2014/7 (Sheldrick, 2016)'
_computing_structure_solution 'SHELX (Bruker, 2016)'
_diffrn_ambient_temperature 173(2)
_diffrn_detector 'CCD area detector'
_diffrn_detector_type 'Bruker APEXII'
_diffrn_measured_fraction_theta_full 0.999
_diffrn_measured_fraction_theta_max 0.994
_diffrn_measurement_details '0.50 degree frames measured for 120 seconds each'
_diffrn_measurement_device 'APEX Kappa Duo'
_diffrn_measurement_device_type Kappa
_diffrn_measurement_method 'omega and phi scans'
_diffrn_radiation_monochromator graphite
_diffrn_radiation_type MoK\a
_diffrn_radiation_wavelength 0.71073
_diffrn_reflns_av_R_equivalents 0.0373
_diffrn_reflns_av_unetI/netI 0.0387
_diffrn_reflns_Laue_measured_fraction_full 0.999
_diffrn_reflns_Laue_measured_fraction_max 0.994
_diffrn_reflns_limit_h_max 23
_diffrn_reflns_limit_h_min -24
_diffrn_reflns_limit_k_max 28
_diffrn_reflns_limit_k_min -27
_diffrn_reflns_limit_l_max 31
_diffrn_reflns_limit_l_min -31
_diffrn_reflns_number 136054
_diffrn_reflns_point_group_measured_fraction_full 0.999
_diffrn_reflns_point_group_measured_fraction_max 0.994
_diffrn_reflns_theta_full 25.242
_diffrn_reflns_theta_max 26.465
_diffrn_reflns_theta_min 1.041
_diffrn_source 'sealed tube'
_exptl_absorpt_coefficient_mu 0.200
_exptl_absorpt_correction_T_max 0.7454
_exptl_absorpt_correction_T_min 0.6538
_exptl_absorpt_correction_type multi-scan
_exptl_absorpt_process_details 'SADABS, G. Sheldrick; 2016'
_exptl_crystal_colour colorless
_exptl_crystal_density_diffrn 1.165
_exptl_crystal_description block
_exptl_crystal_F_000 3466
_exptl_crystal_size_max 0.310
_exptl_crystal_size_mid 0.250
_exptl_crystal_size_min 0.240
_refine_diff_density_max 1.061
_refine_diff_density_min -0.817
_refine_diff_density_rms 0.077
_refine_ls_extinction_method none
_refine_ls_goodness_of_fit_ref 1.021
_refine_ls_hydrogen_treatment constr
_refine_ls_matrix_type full
_refine_ls_number_parameters 2593
_refine_ls_number_reflns 37800
_refine_ls_number_restraints 5557
_refine_ls_restrained_S_all 1.008
_refine_ls_R_factor_all 0.1265
_refine_ls_R_factor_gt 0.0900
_refine_ls_shift/su_max 0.003
_refine_ls_shift/su_mean 0.000
_refine_ls_structure_factor_coef Fsqd
_refine_ls_weighting_details 'w=1/[\s^2^(Fo^2^)+(0.1820P)^2^+7.4933P] where P=(Fo^2^+2Fc^2^)/3'
_refine_ls_weighting_scheme calc
_refine_ls_wR_factor_gt 0.2693
_refine_ls_wR_factor_ref 0.3069
_reflns_Friedel_coverage 0.000
_reflns_number_gt 24822
_reflns_number_total 37800
_reflns_threshold_expression 'I > 2\s(I)'
_cod_data_source_file c7sc05290a2.cif
_cod_data_source_block 17088
_cod_depositor_comments 'Adding full bibliography for 1548970--1548971.cif.'
_cod_original_cell_volume 9208.1(12)
_cod_database_code 1548971
_shelx_shelxl_version_number 2014/7
_shelx_space_group_comment
;
The symmetry employed for this shelxl refinement is uniquely defined
by the following loop, which should always be used as a source of
symmetry information in preference to the above space-group names.
They are only intended as comments.
;
_shelx_estimated_absorpt_t_min 0.940
_shelx_estimated_absorpt_t_max 0.953

loop_
_space_group_symop_operation_xyz
'x, y, z'
'-x, -y, -z'

loop_
_atom_site_label
_atom_site_type_symbol
_atom_site_fract_x
_atom_site_fract_y
_atom_site_fract_z
_atom_site_U_iso_or_equiv
_atom_site_adp_type
_atom_site_occupancy
_atom_site_site_symmetry_order
_atom_site_calc_flag
_atom_site_refinement_flags_posn
_atom_site_refinement_flags_adp
_atom_site_refinement_flags_occupancy
_atom_site_disorder_assembly
_atom_site_disorder_group
C1A C 0.3153(3) 0.5408(3) 0.35444(19) 0.0392(9) Uani 0.6459(14) 1 d D U P A 1
H1A H 0.3508 0.5238 0.3729 0.047 Uiso 0.6459(14) 1 calc R U P A 1
C2A C 0.3282(3) 0.5635(3) 0.3100(2) 0.0325(9) Uani 0.6459(14) 1 d D U P A 1
C3A C 0.2857(9) 0.5941(9) 0.2763(5) 0.0304(14) Uani 0.6459(14) 1 d D U P A 1
N1A N 0.2435(4) 0.6150(5) 0.2503(4) 0.0490(15) Uani 0.6459(14) 1 d D U P A 1
C4A C 0.3908(3) 0.5608(3) 0.2896(2) 0.0359(10) Uani 0.6459(14) 1 d D U P A 1
C5A C 0.4310(3) 0.5245(3) 0.3100(2) 0.0378(10) Uani 0.6459(14) 1 d D U P A 1
H5A H 0.4185 0.5013 0.3372 0.045 Uiso 0.6459(14) 1 calc R U P A 1
C6A C 0.4893(3) 0.5210(3) 0.2915(2) 0.0373(10) Uani 0.6459(14) 1 d D U P A 1
C7A C 0.5079(6) 0.5577(5) 0.2518(4) 0.0375(14) Uani 0.6459(14) 1 d D U P A 1
H7A H 0.5484 0.5571 0.2393 0.045 Uiso 0.6459(14) 1 calc R U P A 1
C8A C 0.4683(10) 0.5943(9) 0.2308(7) 0.0372(12) Uani 0.6459(14) 1 d D U P A 1
C9A C 0.4096(5) 0.5947(5) 0.2500(4) 0.0371(13) Uani 0.6459(14) 1 d D U P A 1
H9A H 0.3815 0.6191 0.2356 0.044 Uiso 0.6459(14) 1 calc R U P A 1
C10A C 0.4898(8) 0.6321(7) 0.1868(5) 0.0454(8) Uani 0.6459(14) 1 d D U P A 1
C11A C 0.4512(10) 0.6790(9) 0.1818(7) 0.070(3) Uani 0.6459(14) 1 d D U P A 1
H11A H 0.3920 0.6514 0.1638 0.105 Uiso 0.6459(14) 1 calc R U P A 1
H11B H 0.4684 0.7071 0.1573 0.105 Uiso 0.6459(14) 1 calc R U P A 1
H11C H 0.4682 0.7087 0.2209 0.105 Uiso 0.6459(14) 1 calc R U P A 1
C12A C 0.5797(9) 0.6739(10) 0.2038(8) 0.059(3) Uani 0.6459(14) 1 d D U P A 1
H12A H 0.5882 0.6996 0.1759 0.088 Uiso 0.6459(14) 1 calc R U P A 1
H12B H 0.6041 0.6434 0.2031 0.088 Uiso 0.6459(14) 1 calc R U P A 1
H12C H 0.6050 0.7059 0.2434 0.088 Uiso 0.6459(14) 1 calc R U P A 1
C13A C 0.4523(8) 0.5798(9) 0.1267(7) 0.059(2) Uani 0.6459(14) 1 d D U P A 1
H13A H 0.4634 0.6034 0.0981 0.088 Uiso 0.6459(14) 1 calc R U P A 1
H13B H 0.3935 0.5538 0.1144 0.088 Uiso 0.6459(14) 1 calc R U P A 1
H13C H 0.4758 0.5485 0.1290 0.088 Uiso 0.6459(14) 1 calc R U P A 1
C14A C 0.5303(3) 0.4836(3) 0.3180(2) 0.0430(9) Uani 0.6459(14) 1 d D U P A 1
H14A H 0.5295 0.4800 0.3550 0.052 Uiso 0.6459(14) 1 calc R U P A 1
C15A C 0.5687(4) 0.4536(3) 0.2988(2) 0.0434(11) Uani 0.6459(14) 1 d D U P A 1
C16A C 0.5762(18) 0.4495(14) 0.2449(7) 0.0459(16) Uani 0.6459(14) 1 d D U P A 1
N2A N 0.5768(6) 0.4500(6) 0.1978(3) 0.0723(18) Uani 0.6459(14) 1 d D U P A 1
C17A C 0.6093(3) 0.4189(3) 0.3330(2) 0.0440(11) Uani 0.6459(14) 1 d D U P A 1
C18A C 0.5880(3) 0.3967(3) 0.3770(2) 0.0436(11) Uani 0.6459(14) 1 d D U P A 1
H18A H 0.5462 0.4026 0.3843 0.052 Uiso 0.6459(14) 1 calc R U P A 1
C19A C 0.6268(3) 0.3657(3) 0.4108(3) 0.0441(11) Uani 0.6459(14) 1 d D U P A 1
C20A C 0.6897(6) 0.3589(6) 0.3995(5) 0.0515(15) Uani 0.6459(14) 1 d D U P A 1
H20A H 0.7179 0.3394 0.4228 0.062 Uiso 0.6459(14) 1 calc R U P A 1
C21A C 0.7115(10) 0.3798(10) 0.3553(6) 0.0536(15) Uani 0.6459(14) 1 d D U P A 1
C22A C 0.6701(5) 0.4090(5) 0.3223(3) 0.0510(16) Uani 0.6459(14) 1 d D U P A 1
H22A H 0.6836 0.4228 0.2914 0.061 Uiso 0.6459(14) 1 calc R U P A 1
C23A C 0.7769(6) 0.3659(5) 0.3437(5) 0.0625(13) Uani 0.6459(14) 1 d D U P A 1
C24A C 0.7511(6) 0.2896(5) 0.3277(5) 0.089(3) Uani 0.6459(14) 1 d D U P A 1
H24A H 0.6983 0.2649 0.2942 0.134 Uiso 0.6459(14) 1 calc R U P A 1
H24B H 0.7472 0.2733 0.3613 0.134 Uiso 0.6459(14) 1 calc R U P A 1
H24C H 0.7914 0.2817 0.3173 0.134 Uiso 0.6459(14) 1 calc R U P A 1
C25A C 0.7929(8) 0.3947(6) 0.2945(5) 0.103(4) Uani 0.6459(14) 1 d D U P A 1
H25A H 0.8039 0.4425 0.3038 0.155 Uiso 0.6459(14) 1 calc R U P A 1
H25B H 0.7451 0.3679 0.2574 0.155 Uiso 0.6459(14) 1 calc R U P A 1
H25C H 0.8398 0.3920 0.2910 0.155 Uiso 0.6459(14) 1 calc R U P A 1
C26A C 0.8578(11) 0.4035(7) 0.3991(7) 0.080(3) Uani 0.6459(14) 1 d D U P A 1
H26A H 0.8504 0.3855 0.4314 0.121 Uiso 0.6459(14) 1 calc R U P A 1
H26B H 0.8746 0.4525 0.4104 0.121 Uiso 0.6459(14) 1 calc R U P A 1
H26C H 0.8997 0.3962 0.3907 0.121 Uiso 0.6459(14) 1 calc R U P A 1
C27A C 0.6008(3) 0.3446(3) 0.4558(2) 0.0481(10) Uani 0.6459(14) 1 d D U P A 1
H27A H 0.5616 0.3574 0.4597 0.058 Uiso 0.6459(14) 1 calc R U P A 1
C28A C 0.6204(4) 0.3108(3) 0.4935(3) 0.0407(10) Uani 0.6459(14) 1 d D U P A 1
C29A C 0.6735(11) 0.2825(10) 0.4955(7) 0.0561(18) Uani 0.6459(14) 1 d D U P A 1
N3A N 0.7067(7) 0.2495(6) 0.4883(5) 0.100(3) Uani 0.6459(14) 1 d D U P A 1
C30A C 0.5856(3) 0.2947(2) 0.5375(2) 0.0359(9) Uani 0.6459(14) 1 d D U P A 1
C31A C 0.5337(3) 0.3194(2) 0.5460(2) 0.0343(9) Uani 0.6459(14) 1 d D U P A 1
H31A H 0.5223 0.3485 0.5245 0.041 Uiso 0.6459(14) 1 calc R U P A 1
C32A C 0.4981(3) 0.3025(2) 0.5853(2) 0.0338(9) Uani 0.6459(14) 1 d D U P A 1
C33A C 0.5185(3) 0.2608(3) 0.6173(3) 0.0360(12) Uani 0.6459(14) 1 d D U P A 1
H33A H 0.4956 0.2494 0.6448 0.043 Uiso 0.6459(14) 1 calc R U P A 1
C34A C 0.5699(7) 0.2358(7) 0.6107(5) 0.0370(12) Uani 0.6459(14) 1 d D U P A 1
C35A C 0.6029(4) 0.2529(4) 0.5700(3) 0.0385(11) Uani 0.6459(14) 1 d D U P A 1
H35A H 0.6380 0.2357 0.5644 0.046 Uiso 0.6459(14) 1 calc R U P A 1
C36A C 0.5899(8) 0.1907(6) 0.6478(5) 0.0464(13) Uani 0.6459(14) 1 d D U P A 1
C37A C 0.5328(9) 0.1165(7) 0.6089(4) 0.061(2) Uani 0.6459(14) 1 d D U P A 1
H37A H 0.5383 0.1105 0.5715 0.091 Uiso 0.6459(14) 1 calc R U P A 1
H37B H 0.4767 0.1058 0.6016 0.091 Uiso 0.6459(14) 1 calc R U P A 1
H37C H 0.5469 0.0858 0.6288 0.091 Uiso 0.6459(14) 1 calc R U P A 1
C38A C 0.5814(6) 0.1997(6) 0.7057(4) 0.067(2) Uani 0.6459(14) 1 d D U P A 1
H38A H 0.5246 0.1862 0.6983 0.100 Uiso 0.6459(14) 1 calc R U P A 1
H38B H 0.6154 0.2477 0.7297 0.100 Uiso 0.6459(14) 1 calc R U P A 1
H38C H 0.5988 0.1710 0.7266 0.100 Uiso 0.6459(14) 1 calc R U P A 1
C39A C 0.6772(11) 0.2051(15) 0.6614(10) 0.0629(19) Uani 0.6459(14) 1 d D U P A 1
H39A H 0.7138 0.2541 0.6807 0.094 Uiso 0.6459(14) 1 calc R U P A 1
H39B H 0.6822 0.1911 0.6248 0.094 Uiso 0.6459(14) 1 calc R U P A 1
H39C H 0.6917 0.1792 0.6873 0.094 Uiso 0.6459(14) 1 calc R U P A 1
C40A C 0.4433(3) 0.3297(2) 0.5886(2) 0.0381(9) Uani 0.6459(14) 1 d D U P A 1
H40A H 0.4517 0.3693 0.5763 0.046 Uiso 0.6459(14) 1 calc R U P A 1
C41A C 0.3826(3) 0.3076(3) 0.6064(3) 0.0379(10) Uani 0.6459(14) 1 d D U P A 1
C42A C 0.3561(10) 0.2494(10) 0.6251(12) 0.0476(18) Uani 0.6459(14) 1 d D U P A 1
N4A N 0.3458(4) 0.2008(4) 0.6424(4) 0.0811(17) Uani 0.6459(14) 1 d D U P A 1
C43A C 0.3286(3) 0.3394(3) 0.6046(2) 0.0368(10) Uani 0.6459(14) 1 d D U P A 1
C44A C 0.3222(3) 0.3802(3) 0.5682(2) 0.0373(10) Uani 0.6459(14) 1 d D U P A 1
H44A H 0.3525 0.3877 0.5448 0.045 Uiso 0.6459(14) 1 calc R U P A 1
C45A C 0.2720(3) 0.4101(3) 0.5657(2) 0.0386(10) Uani 0.6459(14) 1 d D U P A 1
C46A C 0.2290(3) 0.3992(4) 0.6018(3) 0.0430(12) Uani 0.6459(14) 1 d D U P A 1
H46A H 0.1960 0.4207 0.6016 0.052 Uiso 0.6459(14) 1 calc R U P A 1
C47A C 0.2334(8) 0.3578(7) 0.6379(5) 0.0415(12) Uani 0.6459(14) 1 d D U P A 1
C48A C 0.2837(5) 0.3285(4) 0.6384(3) 0.0413(14) Uani 0.6459(14) 1 d D U P A 1
H48A H 0.2875 0.3000 0.6627 0.050 Uiso 0.6459(14) 1 calc R U P A 1
C49A C 0.1824(5) 0.3479(5) 0.6749(4) 0.0536(10) Uani 0.6459(14) 1 d D U P A 1
C50A C 0.2035(6) 0.3082(6) 0.7148(4) 0.101(2) Uani 0.6459(14) 1 d D U P A 1
H50A H 0.1791 0.3084 0.7432 0.152 Uiso 0.6459(14) 1 calc R U P A 1
H50B H 0.2625 0.3292 0.7358 0.152 Uiso 0.6459(14) 1 calc R U P A 1
H50C H 0.1826 0.2610 0.6915 0.152 Uiso 0.6459(14) 1 calc R U P A 1
C51A C 0.0932(4) 0.3090(5) 0.6349(4) 0.0839(19) Uani 0.6459(14) 1 d D U P A 1
H51A H 0.0812 0.3309 0.6046 0.126 Uiso 0.6459(14) 1 calc R U P A 1
H51B H 0.0613 0.3089 0.6579 0.126 Uiso 0.6459(14) 1 calc R U P A 1
H51C H 0.0791 0.2618 0.6163 0.126 Uiso 0.6459(14) 1 calc R U P A 1
C52A C 0.1921(6) 0.4141(5) 0.7100(4) 0.099(2) Uani 0.6459(14) 1 d D U P A 1
H52A H 0.1529 0.4034 0.7279 0.148 Uiso 0.6459(14) 1 calc R U P A 1
H52B H 0.1824 0.4412 0.6839 0.148 Uiso 0.6459(14) 1 calc R U P A 1
H52C H 0.2472 0.4403 0.7408 0.148 Uiso 0.6459(14) 1 calc R U P A 1
C53A C 0.2654(3) 0.4487(3) 0.5238(2) 0.0404(9) Uani 0.6459(14) 1 d D U P A 1
H53A H 0.3120 0.4690 0.5157 0.049 Uiso 0.6459(14) 1 calc R U P A 1
C54A C 0.2039(3) 0.4601(3) 0.4951(2) 0.0368(10) Uani 0.6459(14) 1 d D U P A 1
C55A C 0.1271(7) 0.4350(14) 0.4980(9) 0.0450(17) Uani 0.6459(14) 1 d D U P A 1
N5A N 0.0686(4) 0.4120(5) 0.5083(3) 0.0742(16) Uani 0.6459(14) 1 d D U P A 1
C56A C 0.2039(3) 0.4967(3) 0.4496(2) 0.0341(9) Uani 0.6459(14) 1 d D U P A 1
C57A C 0.2579(3) 0.5058(3) 0.4234(2) 0.0353(9) Uani 0.6459(14) 1 d D U P A 1
H57A H 0.2968 0.4900 0.4359 0.042 Uiso 0.6459(14) 1 calc R U P A 1
C58A C 0.2572(3) 0.5373(3) 0.3794(2) 0.0342(9) Uani 0.6459(14) 1 d D U P A 1
C59A C 0.1993(5) 0.5607(5) 0.3623(3) 0.0413(12) Uani 0.6459(14) 1 d D U P A 1
H59A H 0.1967 0.5816 0.3318 0.050 Uiso 0.6459(14) 1 calc R U P A 1
C60A C 0.1461(8) 0.5539(9) 0.3890(6) 0.0424(12) Uani 0.6459(14) 1 d D U P A 1
C61A C 0.1486(5) 0.5209(6) 0.4319(4) 0.0401(13) Uani 0.6459(14) 1 d D U P A 1
H61A H 0.1112 0.5149 0.4495 0.048 Uiso 0.6459(14) 1 calc R U P A 1
C62A C 0.0792(7) 0.5749(6) 0.3652(6) 0.0634(12) Uani 0.6459(14) 1 d D U P A 1
C63A C 0.1105(9) 0.6435(6) 0.3536(4) 0.089(3) Uani 0.6459(14) 1 d D U P A 1
H63A H 0.0694 0.6590 0.3472 0.134 Uiso 0.6459(14) 1 calc R U P A 1
H63B H 0.1221 0.6387 0.3186 0.134 Uiso 0.6459(14) 1 calc R U P A 1
H63C H 0.1602 0.6769 0.3874 0.134 Uiso 0.6459(14) 1 calc R U P A 1
C64A C 0.0115(10) 0.5205(7) 0.3089(6) 0.102(3) Uani 0.6459(14) 1 d D U P A 1
H64A H 0.0339 0.5133 0.2805 0.153 Uiso 0.6459(14) 1 calc R U P A 1
H64B H -0.0290 0.5356 0.2926 0.153 Uiso 0.6459(14) 1 calc R U P A 1
H64C H -0.0143 0.4777 0.3174 0.153 Uiso 0.6459(14) 1 calc R U P A 1
C65A C 0.0444(12) 0.5819(8) 0.4108(8) 0.091(3) Uani 0.6459(14) 1 d D U P A 1
H65A H 0.0064 0.6002 0.3977 0.136 Uiso 0.6459(14) 1 calc R U P A 1
H65B H 0.0887 0.6131 0.4485 0.136 Uiso 0.6459(14) 1 calc R U P A 1
H65C H 0.0159 0.5370 0.4152 0.136 Uiso 0.6459(14) 1 calc R U P A 1
C1D C 0.3602(5) 0.5426(5) 0.3265(4) 0.0392(9) Uani 0.3541(14) 1 d D U P A 2
H1D H 0.3658 0.5186 0.3546 0.047 Uiso 0.3541(14) 1 calc R U P A 2
C2D C 0.3045(5) 0.5637(5) 0.3222(4) 0.0325(9) Uani 0.3541(14) 1 d D U P A 2
C3D C 0.2762(18) 0.5968(17) 0.2830(11) 0.0304(14) Uani 0.3541(14) 1 d D U P A 2
N1D N 0.2679(9) 0.6250(10) 0.2466(8) 0.0490(15) Uani 0.3541(14) 1 d D U P A 2
C58D C 0.2562(5) 0.5519(5) 0.3582(4) 0.0342(9) Uani 0.3541(14) 1 d D U P A 2
C57D C 0.2725(6) 0.5236(5) 0.4035(4) 0.0353(9) Uani 0.3541(14) 1 d D U P A 2
H57D H 0.3158 0.5125 0.4117 0.042 Uiso 0.3541(14) 1 calc R U P A 2
C56D C 0.2271(6) 0.5110(5) 0.4373(4) 0.0341(9) Uani 0.3541(14) 1 d D U P A 2
C61D C 0.1642(10) 0.5304(11) 0.4248(9) 0.0401(13) Uani 0.3541(14) 1 d D U P A 2
H61D H 0.1345 0.5255 0.4485 0.048 Uiso 0.3541(14) 1 calc R U P A 2
C60D C 0.1462(16) 0.5564(18) 0.3785(11) 0.0424(12) Uani 0.3541(14) 1 d D U P A 2
C59D C 0.1938(9) 0.5682(10) 0.3466(7) 0.0413(12) Uani 0.3541(14) 1 d D U P A 2
H59D H 0.1829 0.5880 0.3160 0.050 Uiso 0.3541(14) 1 calc R U P A 2
C62D C 0.0803(12) 0.5799(11) 0.3668(10) 0.0634(12) Uani 0.3541(14) 1 d D U P A 2
C63D C 0.1238(18) 0.6570(12) 0.3787(10) 0.089(3) Uani 0.3541(14) 1 d D U P A 2
H63G H 0.1566 0.6680 0.3558 0.134 Uiso 0.3541(14) 1 calc R U P A 2
H63H H 0.1590 0.6792 0.4206 0.134 Uiso 0.3541(14) 1 calc R U P A 2
H63I H 0.0837 0.6736 0.3674 0.134 Uiso 0.3541(14) 1 calc R U P A 2
C64D C 0.0254(19) 0.5428(15) 0.3024(11) 0.102(3) Uani 0.3541(14) 1 d D U P A 2
H64G H -0.0012 0.4934 0.2965 0.153 Uiso 0.3541(14) 1 calc R U P A 2
H64H H 0.0577 0.5529 0.2791 0.153 Uiso 0.3541(14) 1 calc R U P A 2
H64I H -0.0159 0.5579 0.2901 0.153 Uiso 0.3541(14) 1 calc R U P A 2
C65D C 0.031(2) 0.5605(16) 0.4033(15) 0.091(3) Uani 0.3541(14) 1 d D U P A 2
H65G H 0.0638 0.5908 0.4438 0.136 Uiso 0.3541(14) 1 calc R U P A 2
H65H H 0.0161 0.5131 0.4030 0.136 Uiso 0.3541(14) 1 calc R U P A 2
H65I H -0.0180 0.5652 0.3868 0.136 Uiso 0.3541(14) 1 calc R U P A 2
C53D C 0.2483(5) 0.4804(5) 0.4821(4) 0.0404(9) Uani 0.3541(14) 1 d D U P A 2
H53D H 0.3021 0.4864 0.4949 0.049 Uiso 0.3541(14) 1 calc R U P A 2
C54D C 0.2047(6) 0.4445(6) 0.5091(5) 0.0368(10) Uani 0.3541(14) 1 d D U P A 2
C55D C 0.1277(14) 0.432(3) 0.5075(18) 0.0450(17) Uani 0.3541(14) 1 d D U P A 2
N5D N 0.0595(7) 0.4242(10) 0.4899(7) 0.0742(16) Uani 0.3541(14) 1 d D U P A 2
C45D C 0.2339(5) 0.4118(5) 0.5526(4) 0.0386(10) Uani 0.3541(14) 1 d D U P A 2
C44D C 0.2960(5) 0.3964(5) 0.5552(4) 0.0373(10) Uani 0.3541(14) 1 d D U P A 2
H44D H 0.3217 0.4085 0.5294 0.045 Uiso 0.3541(14) 1 calc R U P A 2
C43D C 0.3223(5) 0.3639(5) 0.5941(4) 0.0368(10) Uani 0.3541(14) 1 d D U P A 2
C48D C 0.2860(10) 0.3500(8) 0.6347(7) 0.0413(14) Uani 0.3541(14) 1 d D U P A 2
H48D H 0.3037 0.3291 0.6627 0.050 Uiso 0.3541(14) 1 calc R U P A 2
C47D C 0.2251(15) 0.3666(15) 0.6336(10) 0.0415(12) Uani 0.3541(14) 1 d D U P A 2
C46D C 0.1981(7) 0.3961(8) 0.5919(5) 0.0430(12) Uani 0.3541(14) 1 d D U P A 2
H46D H 0.1547 0.4057 0.5903 0.052 Uiso 0.3541(14) 1 calc R U P A 2
C49D C 0.1831(9) 0.3412(8) 0.6746(7) 0.0536(10) Uani 0.3541(14) 1 d D U P A 2
C50D C 0.1452(10) 0.2641(9) 0.6643(7) 0.101(2) Uani 0.3541(14) 1 d D U P A 2
H50G H 0.1882 0.2514 0.6797 0.152 Uiso 0.3541(14) 1 calc R U P A 2
H50H H 0.1143 0.2403 0.6221 0.152 Uiso 0.3541(14) 1 calc R U P A 2
H50I H 0.1089 0.2510 0.6845 0.152 Uiso 0.3541(14) 1 calc R U P A 2
C51D C 0.1205(8) 0.3656(9) 0.6649(7) 0.0839(19) Uani 0.3541(14) 1 d D U P A 2
H51G H 0.0815 0.3451 0.6238 0.126 Uiso 0.3541(14) 1 calc R U P A 2
H51H H 0.1472 0.4155 0.6743 0.126 Uiso 0.3541(14) 1 calc R U P A 2
H51I H 0.0921 0.3521 0.6903 0.126 Uiso 0.3541(14) 1 calc R U P A 2
C52D C 0.2426(10) 0.3722(10) 0.7386(6) 0.099(2) Uani 0.3541(14) 1 d D U P A 2
H52G H 0.2158 0.3511 0.7629 0.148 Uiso 0.3541(14) 1 calc R U P A 2
H52H H 0.2612 0.4215 0.7507 0.148 Uiso 0.3541(14) 1 calc R U P A 2
H52I H 0.2892 0.3639 0.7435 0.148 Uiso 0.3541(14) 1 calc R U P A 2
C40D C 0.3851(5) 0.3478(4) 0.5906(4) 0.0381(9) Uani 0.3541(14) 1 d D U P A 2
H40D H 0.4194 0.3765 0.5753 0.046 Uiso 0.3541(14) 1 calc R U P A 2
C41D C 0.4022(7) 0.2991(6) 0.6053(6) 0.0379(10) Uani 0.3541(14) 1 d D U P A 2
C42D C 0.368(2) 0.247(2) 0.629(2) 0.0476(18) Uani 0.3541(14) 1 d D U P A 2
N4D N 0.3150(8) 0.2076(7) 0.6405(8) 0.0811(17) Uani 0.3541(14) 1 d D U P A 2
C32D C 0.4670(5) 0.2865(5) 0.5953(4) 0.0338(9) Uani 0.3541(14) 1 d D U P A 2
C31D C 0.4995(5) 0.3131(5) 0.5575(4) 0.0343(9) Uani 0.3541(14) 1 d D U P A 2
H31D H 0.4799 0.3403 0.5383 0.041 Uiso 0.3541(14) 1 calc R U P A 2
C30D C 0.5585(6) 0.3027(5) 0.5459(4) 0.0359(9) Uani 0.3541(14) 1 d D U P A 2
C35D C 0.5872(9) 0.2622(8) 0.5766(6) 0.0385(11) Uani 0.3541(14) 1 d D U P A 2
H35D H 0.6276 0.2531 0.5700 0.046 Uiso 0.3541(14) 1 calc R U P A 2
C34D C 0.5568(14) 0.2360(13) 0.6158(11) 0.0370(12) Uani 0.3541(14) 1 d D U P A 2
C33D C 0.4968(8) 0.2484(7) 0.6242(6) 0.0360(12) Uani 0.3541(14) 1 d D U P A 2
H33D H 0.4757 0.2301 0.6507 0.043 Uiso 0.3541(14) 1 calc R U P A 2
C36D C 0.5814(15) 0.1843(11) 0.6400(9) 0.0464(13) Uani 0.3541(14) 1 d D U P A 2
C37D C 0.5360(19) 0.1133(14) 0.5924(10) 0.061(2) Uani 0.3541(14) 1 d D U P A 2
H37G H 0.5608 0.1152 0.5641 0.091 Uiso 0.3541(14) 1 calc R U P A 2
H37H H 0.4789 0.1015 0.5719 0.091 Uiso 0.3541(14) 1 calc R U P A 2
H37I H 0.5397 0.0785 0.6112 0.091 Uiso 0.3541(14) 1 calc R U P A 2
C38D C 0.5525(12) 0.1777(12) 0.6901(8) 0.067(2) Uani 0.3541(14) 1 d D U P A 2
H38G H 0.4931 0.1544 0.6736 0.100 Uiso 0.3541(14) 1 calc R U P A 2
H38H H 0.5733 0.2233 0.7165 0.100 Uiso 0.3541(14) 1 calc R U P A 2
H38I H 0.5728 0.1511 0.7121 0.100 Uiso 0.3541(14) 1 calc R U P A 2
C39D C 0.674(2) 0.209(3) 0.6650(18) 0.0629(19) Uani 0.3541(14) 1 d D U P A 2
H39G H 0.7019 0.2530 0.6961 0.094 Uiso 0.3541(14) 1 calc R U P A 2
H39H H 0.6928 0.2152 0.6336 0.094 Uiso 0.3541(14) 1 calc R U P A 2
H39I H 0.6856 0.1754 0.6812 0.094 Uiso 0.3541(14) 1 calc R U P A 2
C27D C 0.5827(6) 0.3307(5) 0.5032(4) 0.0481(10) Uani 0.3541(14) 1 d D U P A 2
H27D H 0.5611 0.3600 0.4909 0.058 Uiso 0.3541(14) 1 calc R U P A 2
C28D C 0.6296(7) 0.3234(6) 0.4775(5) 0.0407(10) Uani 0.3541(14) 1 d D U P A 2
C29D C 0.677(2) 0.289(2) 0.4867(15) 0.0561(18) Uani 0.3541(14) 1 d D U P A 2
N3D N 0.7303(15) 0.2758(14) 0.5085(12) 0.100(3) Uani 0.3541(14) 1 d D U P A 2
C19D C 0.6435(6) 0.3540(6) 0.4296(5) 0.0441(11) Uani 0.3541(14) 1 d D U P A 2
C18D C 0.6026(6) 0.3883(5) 0.4054(4) 0.0436(11) Uani 0.3541(14) 1 d D U P A 2
H18D H 0.5634 0.3911 0.4186 0.052 Uiso 0.3541(14) 1 calc R U P A 2
C17D C 0.6162(6) 0.4188(6) 0.3632(5) 0.0440(11) Uani 0.3541(14) 1 d D U P A 2
C22D C 0.6748(10) 0.4142(10) 0.3441(6) 0.0510(16) Uani 0.3541(14) 1 d D U P A 2
H22D H 0.6865 0.4356 0.3157 0.061 Uiso 0.3541(14) 1 calc R U P A 2
C21D C 0.7153(19) 0.3788(19) 0.3666(13) 0.0536(15) Uani 0.3541(14) 1 d D U P A 2
C20D C 0.6989(13) 0.3489(13) 0.4093(10) 0.0515(15) Uani 0.3541(14) 1 d D U P A 2
H20D H 0.7265 0.3245 0.4246 0.062 Uiso 0.3541(14) 1 calc R U P A 2
C23D C 0.7805(11) 0.3762(10) 0.3463(9) 0.0625(13) Uani 0.3541(14) 1 d D U P A 2
C24D C 0.7399(13) 0.3045(10) 0.3045(9) 0.089(3) Uani 0.3541(14) 1 d D U P A 2
H24G H 0.7123 0.2714 0.3221 0.134 Uiso 0.3541(14) 1 calc R U P A 2
H24H H 0.7809 0.2948 0.2970 0.134 Uiso 0.3541(14) 1 calc R U P A 2
H24I H 0.7001 0.3010 0.2674 0.134 Uiso 0.3541(14) 1 calc R U P A 2
C25D C 0.8140(16) 0.4302(12) 0.3168(10) 0.103(4) Uani 0.3541(14) 1 d D U P A 2
H25G H 0.8654 0.4339 0.3170 0.155 Uiso 0.3541(14) 1 calc R U P A 2
H25H H 0.8231 0.4745 0.3385 0.155 Uiso 0.3541(14) 1 calc R U P A 2
H25I H 0.7749 0.4165 0.2762 0.155 Uiso 0.3541(14) 1 calc R U P A 2
C26D C 0.850(2) 0.3855(15) 0.4018(14) 0.080(3) Uani 0.3541(14) 1 d D U P A 2
H26G H 0.8916 0.3803 0.3913 0.121 Uiso 0.3541(14) 1 calc R U P A 2
H26H H 0.8289 0.3509 0.4205 0.121 Uiso 0.3541(14) 1 calc R U P A 2
H26I H 0.8737 0.4312 0.4292 0.121 Uiso 0.3541(14) 1 calc R U P A 2
C14D C 0.5713(5) 0.4554(5) 0.3427(4) 0.0430(9) Uani 0.3541(14) 1 d D U P A 2
H14D H 0.5513 0.4698 0.3689 0.052 Uiso 0.3541(14) 1 calc R U P A 2
C15D C 0.5539(7) 0.4719(6) 0.2934(4) 0.0434(11) Uani 0.3541(14) 1 d D U P A 2
C16D C 0.571(4) 0.458(3) 0.2438(14) 0.0459(16) Uani 0.3541(14) 1 d D U P A 2
N2D N 0.5916(14) 0.4364(12) 0.2090(7) 0.0723(18) Uani 0.3541(14) 1 d D U P A 2
C6D C 0.5079(6) 0.5118(6) 0.2804(5) 0.0373(10) Uani 0.3541(14) 1 d D U P A 2
C5D C 0.4559(6) 0.5120(5) 0.3068(4) 0.0378(10) Uani 0.3541(14) 1 d D U P A 2
H5D H 0.4487 0.4855 0.3330 0.045 Uiso 0.3541(14) 1 calc R U P A 2
C4D C 0.4145(6) 0.5490(6) 0.2965(5) 0.0359(10) Uani 0.3541(14) 1 d D U P A 2
C9D C 0.4276(10) 0.5898(11) 0.2582(8) 0.0371(13) Uani 0.3541(14) 1 d D U P A 2
H9D H 0.4016 0.6176 0.2516 0.044 Uiso 0.3541(14) 1 calc R U P A 2
C8D C 0.4780(19) 0.5890(17) 0.2306(13) 0.0372(12) Uani 0.3541(14) 1 d D U P A 2
C7D C 0.5180(13) 0.5502(10) 0.2422(8) 0.0375(14) Uani 0.3541(14) 1 d D U P A 2
H7D H 0.5530 0.5500 0.2235 0.045 Uiso 0.3541(14) 1 calc R U P A 2
C10D C 0.4867(14) 0.6290(12) 0.1855(10) 0.0454(8) Uani 0.3541(14) 1 d D U P A 2
C11D C 0.434(2) 0.6651(18) 0.1672(15) 0.070(3) Uani 0.3541(14) 1 d D U P A 2
H11G H 0.4407 0.6959 0.2023 0.105 Uiso 0.3541(14) 1 calc R U P A 2
H11H H 0.3768 0.6307 0.1461 0.105 Uiso 0.3541(14) 1 calc R U P A 2
H11I H 0.4510 0.6915 0.1417 0.105 Uiso 0.3541(14) 1 calc R U P A 2
C12D C 0.5774(18) 0.684(2) 0.2133(17) 0.059(3) Uani 0.3541(14) 1 d D U P A 2
H12G H 0.6114 0.6614 0.2248 0.088 Uiso 0.3541(14) 1 calc R U P A 2
H12H H 0.5878 0.7175 0.2480 0.088 Uiso 0.3541(14) 1 calc R U P A 2
H12I H 0.5902 0.7064 0.1846 0.088 Uiso 0.3541(14) 1 calc R U P A 2
C13D C 0.4676(18) 0.5738(18) 0.1301(13) 0.059(2) Uani 0.3541(14) 1 d D U P A 2
H13G H 0.4112 0.5380 0.1153 0.088 Uiso 0.3541(14) 1 calc R U P A 2
H13H H 0.5040 0.5535 0.1406 0.088 Uiso 0.3541(14) 1 calc R U P A 2
H13I H 0.4756 0.5952 0.0997 0.088 Uiso 0.3541(14) 1 calc R U P A 2
C1B C -0.0086(3) 0.2093(2) -0.0229(2) 0.0336(8) Uani 0.5662(12) 1 d D U P B 1
H1B H 0.0062 0.1756 -0.0125 0.040 Uiso 0.5662(12) 1 calc R U P B 1
C2B C 0.0506(3) 0.2623(3) -0.0280(2) 0.0308(9) Uani 0.5662(12) 1 d D U P B 1
C3B C 0.0421(5) 0.3205(4) -0.0405(5) 0.0290(13) Uani 0.5662(12) 1 d D U P B 1
N1B N 0.0268(6) 0.3621(6) -0.0555(10) 0.055(2) Uani 0.5662(12) 1 d D U P B 1
C4B C 0.1319(3) 0.2692(3) -0.0193(3) 0.0304(11) Uani 0.5662(12) 1 d D U P B 1
C5B C 0.1566(3) 0.2252(3) 0.0051(3) 0.0311(10) Uani 0.5662(12) 1 d D U P B 1
H5B H 0.1222 0.1930 0.0181 0.037 Uiso 0.5662(12) 1 calc R U P B 1
C6B C 0.2297(4) 0.2272(3) 0.0110(3) 0.0332(11) Uani 0.5662(12) 1 d D U P B 1
C7B C 0.2787(4) 0.2755(6) -0.0101(6) 0.0325(15) Uani 0.5662(12) 1 d D U P B 1
H7B H 0.3281 0.2765 -0.0084 0.039 Uiso 0.5662(12) 1 calc R U P B 1
C8B C 0.2564(10) 0.3208(12) -0.0332(14) 0.0315(11) Uani 0.5662(12) 1 d D U P B 1
C9B C 0.1826(7) 0.3169(5) -0.0371(7) 0.0316(15) Uani 0.5662(12) 1 d D U P B 1
H9B H 0.1667 0.3479 -0.0525 0.038 Uiso 0.5662(12) 1 calc R U P B 1
C10B C 0.3110(8) 0.3749(7) -0.0536(6) 0.0429(8) Uani 0.5662(12) 1 d D U P B 1
C11B C 0.2648(6) 0.4105(5) -0.0848(5) 0.084(2) Uani 0.5662(12) 1 d D U P B 1
H11D H 0.2556 0.4374 -0.0564 0.127 Uiso 0.5662(12) 1 calc R U P B 1
H11E H 0.2126 0.3759 -0.1159 0.127 Uiso 0.5662(12) 1 calc R U P B 1
H11F H 0.2970 0.4407 -0.1020 0.127 Uiso 0.5662(12) 1 calc R U P B 1
C12B C 0.3858(7) 0.4272(6) -0.0001(6) 0.098(3) Uani 0.5662(12) 1 d D U P B 1
H12D H 0.3696 0.4422 0.0301 0.147 Uiso 0.5662(12) 1 calc R U P B 1
H12E H 0.4158 0.4667 -0.0111 0.147 Uiso 0.5662(12) 1 calc R U P B 1
H12F H 0.4205 0.4067 0.0154 0.147 Uiso 0.5662(12) 1 calc R U P B 1
C13B C 0.3336(7) 0.3438(5) -0.0990(5) 0.085(2) Uani 0.5662(12) 1 d D U P B 1
H13D H 0.3730 0.3805 -0.1072 0.128 Uiso 0.5662(12) 1 calc R U P B 1
H13E H 0.2849 0.3155 -0.1353 0.128 Uiso 0.5662(12) 1 calc R U P B 1
H13F H 0.3574 0.3155 -0.0836 0.128 Uiso 0.5662(12) 1 calc R U P B 1
C14B C 0.2503(3) 0.1796(3) 0.0375(2) 0.0379(9) Uani 0.5662(12) 1 d D U P B 1
H14B H 0.2051 0.1406 0.0360 0.046 Uiso 0.5662(12) 1 calc R U P B 1
C15B C 0.3225(3) 0.1813(3) 0.0640(3) 0.0355(10) Uani 0.5662(12) 1 d D U P B 1
C16B C 0.3989(4) 0.2387(6) 0.0770(4) 0.0330(14) Uani 0.5662(12) 1 d D U P B 1
N2B N 0.4575(5) 0.2808(7) 0.0757(6) 0.0632(19) Uani 0.5662(12) 1 d D U P B 1
C17B C 0.3328(4) 0.1278(3) 0.0906(3) 0.0363(11) Uani 0.5662(12) 1 d D U P B 1
C18B C 0.2688(4) 0.0778(3) 0.0981(3) 0.0350(10) Uani 0.5662(12) 1 d D U P B 1
H18B H 0.2179 0.0777 0.0858 0.042 Uiso 0.5662(12) 1 calc R U P B 1
C19B C 0.2779(4) 0.0285(3) 0.1229(3) 0.0360(11) Uani 0.5662(12) 1 d D U P B 1
C20B C 0.3545(6) 0.0282(8) 0.1390(7) 0.0377(17) Uani 0.5662(12) 1 d D U P B 1
H20B H 0.3610 -0.0068 0.1539 0.045 Uiso 0.5662(12) 1 calc R U P B 1
C21B C 0.4187(8) 0.0778(11) 0.1331(12) 0.0389(13) Uani 0.5662(12) 1 d D U P B 1
C22B C 0.4064(4) 0.1277(4) 0.1096(5) 0.0390(16) Uani 0.5662(12) 1 d D U P B 1
H22B H 0.4509 0.1631 0.1067 0.047 Uiso 0.5662(12) 1 calc R U P B 1
C23B C 0.5028(7) 0.0803(8) 0.1544(7) 0.0506(11) Uani 0.5662(12) 1 d D U P B 1
C24B C 0.5068(10) 0.0240(7) 0.1822(6) 0.079(3) Uani 0.5662(12) 1 d D U P B 1
H24D H 0.4667 -0.0210 0.1537 0.119 Uiso 0.5662(12) 1 calc R U P B 1
H24E H 0.4951 0.0291 0.2171 0.119 Uiso 0.5662(12) 1 calc R U P B 1
H24F H 0.5612 0.0279 0.1935 0.119 Uiso 0.5662(12) 1 calc R U P B 1
C25B C 0.5605(13) 0.1485(8) 0.2016(7) 0.082(4) Uani 0.5662(12) 1 d D U P B 1
H25D H 0.6157 0.1540 0.2155 0.122 Uiso 0.5662(12) 1 calc R U P B 1
H25E H 0.5442 0.1499 0.2345 0.122 Uiso 0.5662(12) 1 calc R U P B 1
H25F H 0.5589 0.1855 0.1855 0.122 Uiso 0.5662(12) 1 calc R U P B 1
C26B C 0.5285(12) 0.0768(7) 0.1041(8) 0.091(3) Uani 0.5662(12) 1 d D U P B 1
H26D H 0.5240 0.1116 0.0856 0.136 Uiso 0.5662(12) 1 calc R U P B 1
H26E H 0.4934 0.0314 0.0751 0.136 Uiso 0.5662(12) 1 calc R U P B 1
H26F H 0.5849 0.0851 0.1189 0.136 Uiso 0.5662(12) 1 calc R U P B 1
C27B C 0.2083(3) -0.0189(3) 0.1300(2) 0.0367(9) Uani 0.5662(12) 1 d D U P B 1
H27B H 0.1581 -0.0225 0.1054 0.044 Uiso 0.5662(12) 1 calc R U P B 1
C28B C 0.2019(3) -0.0590(3) 0.1655(3) 0.0320(10) Uani 0.5662(12) 1 d D U P B 1
C29B C 0.2662(7) -0.0633(14) 0.2076(10) 0.0307(16) Uani 0.5662(12) 1 d D U P B 1
N3B N 0.3260(4) -0.0619(7) 0.2397(5) 0.0485(18) Uani 0.5662(12) 1 d D U P B 1
C30B C 0.1238(3) -0.1032(3) 0.1684(2) 0.0295(9) Uani 0.5662(12) 1 d D U P B 1
C31B C 0.0571(3) -0.0925(3) 0.1461(2) 0.0283(9) Uani 0.5662(12) 1 d D U P B 1
H31B H 0.0612 -0.0574 0.1280 0.034 Uiso 0.5662(12) 1 calc R U P B 1
C32B C -0.0152(3) -0.1317(3) 0.1497(2) 0.0315(10) Uani 0.5662(12) 1 d D U P B 1
C33B C -0.0213(5) -0.1866(5) 0.1744(4) 0.0321(14) Uani 0.5662(12) 1 d D U P B 1
H33B H -0.0713 -0.2155 0.1754 0.038 Uiso 0.5662(12) 1 calc R U P B 1
C34B C 0.0451(9) -0.1979(9) 0.1969(10) 0.0336(13) Uani 0.5662(12) 1 d D U P B 1
C35B C 0.1166(5) -0.1556(6) 0.1934(5) 0.0359(14) Uani 0.5662(12) 1 d D U P B 1
H35B H 0.1624 -0.1628 0.2088 0.043 Uiso 0.5662(12) 1 calc R U P B 1
C36B C 0.0405(11) -0.2524(8) 0.2292(8) 0.0422(8) Uani 0.5662(12) 1 d D U P B 1
C37B C 0.0575(6) -0.2219(8) 0.2932(6) 0.056(2) Uani 0.5662(12) 1 d D U P B 1
H37D H 0.1084 -0.1789 0.3110 0.084 Uiso 0.5662(12) 1 calc R U P B 1
H37E H 0.0619 -0.2542 0.3150 0.084 Uiso 0.5662(12) 1 calc R U P B 1
H37F H 0.0130 -0.2131 0.2944 0.084 Uiso 0.5662(12) 1 calc R U P B 1
C38B C -0.0419(14) -0.3173(13) 0.2012(10) 0.060(3) Uani 0.5662(12) 1 d D U P B 1
H38D H -0.0842 -0.3057 0.2033 0.089 Uiso 0.5662(12) 1 calc R U P B 1
H38E H -0.0401 -0.3506 0.2224 0.089 Uiso 0.5662(12) 1 calc R U P B 1
H38F H -0.0541 -0.3370 0.1600 0.089 Uiso 0.5662(12) 1 calc R U P B 1
C39B C 0.1045(13) -0.2733(13) 0.2264(8) 0.060(3) Uani 0.5662(12) 1 d D U P B 1
H39D H 0.1002 -0.2831 0.1860 0.090 Uiso 0.5662(12) 1 calc R U P B 1
H39E H 0.0957 -0.3143 0.2390 0.090 Uiso 0.5662(12) 1 calc R U P B 1
H39F H 0.1586 -0.2360 0.2523 0.090 Uiso 0.5662(12) 1 calc R U P B 1
C40B C -0.0803(3) -0.1142(3) 0.1265(2) 0.0345(8) Uani 0.5662(12) 1 d D U P B 1
H40B H -0.0767 -0.0920 0.0972 0.041 Uiso 0.5662(12) 1 calc R U P B 1
C41B C -0.1442(4) -0.1239(3) 0.1392(3) 0.0352(10) Uani 0.5662(12) 1 d D U P B 1
C42B C -0.1647(11) -0.1546(10) 0.1810(8) 0.045(2) Uani 0.5662(12) 1 d D U P B 1
N4B N -0.2003(6) -0.1893(9) 0.2040(5) 0.088(3) Uani 0.5662(12) 1 d D U P B 1
C43B C -0.2041(3) -0.1007(3) 0.1113(3) 0.0343(10) Uani 0.5662(12) 1 d D U P B 1
C44B C -0.1837(3) -0.0482(3) 0.0861(2) 0.0335(10) Uani 0.5662(12) 1 d D U P B 1
H44B H -0.1306 -0.0267 0.0873 0.040 Uiso 0.5662(12) 1 calc R U P B 1
C45B C -0.2397(4) -0.0260(3) 0.0589(3) 0.0354(10) Uani 0.5662(12) 1 d D U P B 1
C46B C -0.3191(5) -0.0603(4) 0.0570(5) 0.0409(14) Uani 0.5662(12) 1 d D U P B 1
H46B H -0.3587 -0.0474 0.0380 0.049 Uiso 0.5662(12) 1 calc R U P B 1
C47B C -0.3396(7) -0.1121(8) 0.0823(9) 0.0416(14) Uani 0.5662(12) 1 d D U P B 1
C48B C -0.2808(6) -0.1308(6) 0.1097(7) 0.0428(15) Uani 0.5662(12) 1 d D U P B 1
H48B H -0.2945 -0.1657 0.1278 0.051 Uiso 0.5662(12) 1 calc R U P B 1
C49B C -0.4218(6) -0.1441(6) 0.0875(6) 0.0545(15) Uani 0.5662(12) 1 d D U P B 1
C50B C -0.4521(10) -0.2225(6) 0.0689(5) 0.068(3) Uani 0.5662(12) 1 d D U P B 1
H50D H -0.4506 -0.2367 0.0309 0.101 Uiso 0.5662(12) 1 calc R U P B 1
H50E H -0.5078 -0.2465 0.0656 0.101 Uiso 0.5662(12) 1 calc R U P B 1
H50F H -0.4170 -0.2337 0.0985 0.101 Uiso 0.5662(12) 1 calc R U P B 1
C51B C -0.4099(5) -0.1202(5) 0.1526(5) 0.088(2) Uani 0.5662(12) 1 d D U P B 1
H51D H -0.3734 -0.1343 0.1775 0.133 Uiso 0.5662(12) 1 calc R U P B 1
H51E H -0.4625 -0.1410 0.1552 0.133 Uiso 0.5662(12) 1 calc R U P B 1
H51F H -0.3863 -0.0703 0.1659 0.133 Uiso 0.5662(12) 1 calc R U P B 1
C52B C -0.4875(5) -0.1300(6) 0.0485(5) 0.086(2) Uani 0.5662(12) 1 d D U P B 1
H52D H -0.4708 -0.0810 0.0609 0.130 Uiso 0.5662(12) 1 calc R U P B 1
H52E H -0.5385 -0.1558 0.0520 0.130 Uiso 0.5662(12) 1 calc R U P B 1
H52F H -0.4952 -0.1441 0.0075 0.130 Uiso 0.5662(12) 1 calc R U P B 1
C53B C -0.2110(3) 0.0289(2) 0.0337(2) 0.0362(9) Uani 0.5662(12) 1 d D U P B 1
H53B H -0.1615 0.0378 0.0302 0.043 Uiso 0.5662(12) 1 calc R U P B 1
C54B C -0.2430(4) 0.0694(3) 0.0143(3) 0.0367(10) Uani 0.5662(12) 1 d D U P B 1
C55B C -0.3089(4) 0.0735(4) 0.0261(4) 0.0347(13) Uani 0.5662(12) 1 d D U P B 1
N5B N -0.3778(5) 0.0604(4) 0.0161(7) 0.071(2) Uani 0.5662(12) 1 d D U P B 1
C56B C -0.2056(3) 0.1235(3) -0.0111(3) 0.0317(11) Uani 0.5662(12) 1 d D U P B 1
C57B C -0.1268(3) 0.1437(3) -0.0066(2) 0.0320(10) Uani 0.5662(12) 1 d D U P B 1
H57B H -0.0969 0.1230 0.0131 0.038 Uiso 0.5662(12) 1 calc R U P B 1
C58B C -0.0911(3) 0.1937(3) -0.0305(3) 0.0309(10) Uani 0.5662(12) 1 d D U P B 1
C59B C -0.1382(4) 0.2236(4) -0.0600(5) 0.0304(13) Uani 0.5662(12) 1 d D U P B 1
H59B H -0.1151 0.2577 -0.0768 0.036 Uiso 0.5662(12) 1 calc R U P B 1
C60B C -0.2161(7) 0.2042(9) -0.0646(10) 0.0308(13) Uani 0.5662(12) 1 d D U P B 1
C61B C -0.2481(6) 0.1544(7) -0.0388(7) 0.0331(14) Uani 0.5662(12) 1 d D U P B 1
H61B H -0.3011 0.1414 -0.0406 0.040 Uiso 0.5662(12) 1 calc R U P B 1
C62B C -0.2655(10) 0.2400(10) -0.0912(9) 0.0381(12) Uani 0.5662(12) 1 d D U P B 1
C63B C -0.3466(18) 0.1851(13) -0.1407(13) 0.050(3) Uani 0.5662(12) 1 d D U P B 1
H63D H -0.3361 0.1638 -0.1718 0.075 Uiso 0.5662(12) 1 calc R U P B 1
H63E H -0.3799 0.2065 -0.1569 0.075 Uiso 0.5662(12) 1 calc R U P B 1
H63F H -0.3753 0.1503 -0.1250 0.075 Uiso 0.5662(12) 1 calc R U P B 1
C64B C -0.2848(19) 0.2734(15) -0.0438(13) 0.052(2) Uani 0.5662(12) 1 d D U P B 1
H64D H -0.3091 0.2395 -0.0256 0.078 Uiso 0.5662(12) 1 calc R U P B 1
H64E H -0.3228 0.2900 -0.0620 0.078 Uiso 0.5662(12) 1 calc R U P B 1
H64F H -0.2346 0.3118 -0.0138 0.078 Uiso 0.5662(12) 1 calc R U P B 1
C65B C -0.2256(15) 0.2959(8) -0.1172(8) 0.057(3) Uani 0.5662(12) 1 d D U P B 1
H65D H -0.1747 0.3326 -0.0863 0.085 Uiso 0.5662(12) 1 calc R U P B 1
H65E H -0.2624 0.3145 -0.1333 0.085 Uiso 0.5662(12) 1 calc R U P B 1
H65F H -0.2144 0.2761 -0.1486 0.085 Uiso 0.5662(12) 1 calc R U P B 1
C1E C 0.0628(4) 0.2280(3) -0.0182(3) 0.0336(8) Uani 0.4338(12) 1 d D U P B 2
H1E H 0.0416 0.1869 -0.0085 0.040 Uiso 0.4338(12) 1 calc R U P B 2
C2E C 0.0112(4) 0.2542(3) -0.0331(3) 0.0308(9) Uani 0.4338(12) 1 d D U P B 2
C3E C 0.0267(8) 0.3140(5) -0.0515(7) 0.0290(13) Uani 0.4338(12) 1 d D U P B 2
N1E N 0.0502(9) 0.3692(8) -0.0558(14) 0.055(2) Uani 0.4338(12) 1 d D U P B 2
C58E C -0.0729(4) 0.2215(4) -0.0347(4) 0.0309(10) Uani 0.4338(12) 1 d D U P B 2
C57E C -0.0968(4) 0.1679(4) -0.0112(4) 0.0320(10) Uani 0.4338(12) 1 d D U P B 2
H57E H -0.0588 0.1530 0.0071 0.038 Uiso 0.4338(12) 1 calc R U P B 2
C56E C -0.1745(5) 0.1357(4) -0.0139(4) 0.0317(11) Uani 0.4338(12) 1 d D U P B 2
C61E C -0.2296(8) 0.1601(10) -0.0420(9) 0.0331(14) Uani 0.4338(12) 1 d D U P B 2
H61E H -0.2838 0.1387 -0.0452 0.040 Uiso 0.4338(12) 1 calc R U P B 2
C60E C -0.2053(10) 0.2144(13) -0.0646(14) 0.0308(13) Uani 0.4338(12) 1 d D U P B 2
C59E C -0.1262(6) 0.2445(6) -0.0604(7) 0.0304(13) Uani 0.4338(12) 1 d D U P B 2
H59E H -0.1088 0.2818 -0.0756 0.036 Uiso 0.4338(12) 1 calc R U P B 2
C62E C -0.2678(13) 0.2368(13) -0.0963(12) 0.0381(12) Uani 0.4338(12) 1 d D U P B 2
C63E C -0.350(2) 0.1756(18) -0.1371(17) 0.050(3) Uani 0.4338(12) 1 d . U P B 2
H63J H -0.3872 0.1920 -0.1572 0.075 Uiso 0.4338(12) 1 calc R U P B 2
H63K H -0.3724 0.1481 -0.1139 0.075 Uiso 0.4338(12) 1 calc R U P B 2
H63L H -0.3428 0.1476 -0.1662 0.075 Uiso 0.4338(12) 1 calc R U P B 2
C64E C -0.275(3) 0.280(2) -0.0484(17) 0.052(2) Uani 0.4338(12) 1 d . U P B 2
H64J H -0.2206 0.3160 -0.0210 0.078 Uiso 0.4338(12) 1 calc R U P B 2
H64K H -0.3000 0.2509 -0.0271 0.078 Uiso 0.4338(12) 1 calc R U P B 2
H64L H -0.3083 0.3006 -0.0659 0.078 Uiso 0.4338(12) 1 calc R U P B 2
C65E C -0.233(2) 0.2807(12) -0.1315(11) 0.057(3) Uani 0.4338(12) 1 d . U P B 2
H65J H -0.1799 0.3187 -0.1054 0.085 Uiso 0.4338(12) 1 calc R U P B 2
H65K H -0.2698 0.2988 -0.1495 0.085 Uiso 0.4338(12) 1 calc R U P B 2
H65L H -0.2284 0.2530 -0.1622 0.085 Uiso 0.4338(12) 1 calc R U P B 2
C53E C -0.1929(4) 0.0799(3) 0.0116(3) 0.0362(9) Uani 0.4338(12) 1 d D U P B 2
H53E H -0.1556 0.0620 0.0173 0.043 Uiso 0.4338(12) 1 calc R U P B 2
C54E C -0.2522(5) 0.0492(4) 0.0283(4) 0.0367(10) Uani 0.4338(12) 1 d D U P B 2
C55E C -0.3244(5) 0.0574(5) 0.0116(5) 0.0347(13) Uani 0.4338(12) 1 d D U P B 2
N5E N -0.3577(7) 0.0888(5) 0.0249(9) 0.071(2) Uani 0.4338(12) 1 d D U P B 2
C45E C -0.2617(4) -0.0090(4) 0.0541(3) 0.0354(10) Uani 0.4338(12) 1 d D U P B 2
C44E C -0.1999(5) -0.0261(4) 0.0732(3) 0.0335(10) Uani 0.4338(12) 1 d D U P B 2
H44E H -0.1502 0.0003 0.0705 0.040 Uiso 0.4338(12) 1 calc R U P B 2
C43E C -0.2070(5) -0.0802(4) 0.0961(4) 0.0343(10) Uani 0.4338(12) 1 d D U P B 2
C48E C -0.2833(8) -0.1198(9) 0.0986(9) 0.0428(15) Uani 0.4338(12) 1 d D U P B 2
H48E H -0.2908 -0.1571 0.1142 0.051 Uiso 0.4338(12) 1 calc R U P B 2
C47E C -0.3463(9) -0.1037(11) 0.0783(13) 0.0416(14) Uani 0.4338(12) 1 d D U P B 2
C46E C -0.3338(6) -0.0474(6) 0.0572(7) 0.0409(14) Uani 0.4338(12) 1 d D U P B 2
H46E H -0.3762 -0.0355 0.0447 0.049 Uiso 0.4338(12) 1 calc R U P B 2
C49E C -0.4309(9) -0.1476(9) 0.0770(9) 0.0545(15) Uani 0.4338(12) 1 d D U P B 2
C50E C -0.4469(13) -0.2109(8) 0.0918(8) 0.068(3) Uani 0.4338(12) 1 d . U P B 2
H50J H -0.4120 -0.2006 0.1330 0.101 Uiso 0.4338(12) 1 calc R U P B 2
H50K H -0.4356 -0.2398 0.0666 0.101 Uiso 0.4338(12) 1 calc R U P B 2
H50L H -0.5039 -0.2349 0.0857 0.101 Uiso 0.4338(12) 1 calc R U P B 2
C51E C -0.4350(7) -0.0946(7) 0.1197(7) 0.088(2) Uani 0.4338(12) 1 d . U P B 2
H51J H -0.4880 -0.1146 0.1217 0.133 Uiso 0.4338(12) 1 calc R U P B 2
H51K H -0.4275 -0.0545 0.1059 0.133 Uiso 0.4338(12) 1 calc R U P B 2
H51L H -0.3922 -0.0808 0.1588 0.133 Uiso 0.4338(12) 1 calc R U P B 2
C52E C -0.4961(7) -0.1654(8) 0.0143(7) 0.086(2) Uani 0.4338(12) 1 d . U P B 2
H52J H -0.5497 -0.1971 0.0114 0.130 Uiso 0.4338(12) 1 calc R U P B 2
H52K H -0.4833 -0.1869 -0.0151 0.130 Uiso 0.4338(12) 1 calc R U P B 2
H52L H -0.4965 -0.1235 0.0073 0.130 Uiso 0.4338(12) 1 calc R U P B 2
C40E C -0.1385(4) -0.0946(3) 0.1128(3) 0.0345(8) Uani 0.4338(12) 1 d D U P B 2
H40E H -0.1010 -0.0748 0.0962 0.041 Uiso 0.4338(12) 1 calc R U P B 2
C41E C -0.1190(5) -0.1309(5) 0.1475(4) 0.0352(10) Uani 0.4338(12) 1 d D U P B 2
C42E C -0.1615(15) -0.1662(14) 0.1786(11) 0.045(2) Uani 0.4338(12) 1 d D U P B 2
N4E N -0.1659(8) -0.1764(12) 0.2225(7) 0.088(3) Uani 0.4338(12) 1 d D U P B 2
C32E C -0.0446(4) -0.1400(4) 0.1598(3) 0.0315(10) Uani 0.4338(12) 1 d D U P B 2
C31E C 0.0166(4) -0.1001(4) 0.1443(3) 0.0283(9) Uani 0.4338(12) 1 d D U P B 2
H31E H 0.0101 -0.0676 0.1254 0.034 Uiso 0.4338(12) 1 calc R U P B 2
C30E C 0.0863(5) -0.1063(4) 0.1555(3) 0.0295(9) Uani 0.4338(12) 1 d D U P B 2
C35E C 0.0943(7) -0.1563(8) 0.1833(7) 0.0359(14) Uani 0.4338(12) 1 d D U P B 2
H35E H 0.1422 -0.1610 0.1921 0.043 Uiso 0.4338(12) 1 calc R U P B 2
C34E C 0.0328(12) -0.1978(13) 0.1975(13) 0.0336(13) Uani 0.4338(12) 1 d D U P B 2
C33E C -0.0355(7) -0.1880(6) 0.1868(6) 0.0321(14) Uani 0.4338(12) 1 d D U P B 2
H33E H -0.0765 -0.2147 0.1982 0.038 Uiso 0.4338(12) 1 calc R U P B 2
C36E C 0.0442(15) -0.2500(11) 0.2289(11) 0.0422(8) Uani 0.4338(12) 1 d D U P B 2
C37E C 0.0864(9) -0.2132(11) 0.2955(8) 0.056(2) Uani 0.4338(12) 1 d . U P B 2
H37J H 0.0527 -0.1965 0.3073 0.084 Uiso 0.4338(12) 1 calc R U P B 2
H37K H 0.1393 -0.1745 0.3049 0.084 Uiso 0.4338(12) 1 calc R U P B 2
H37L H 0.0940 -0.2452 0.3167 0.084 Uiso 0.4338(12) 1 calc R U P B 2
C38E C -0.0383(18) -0.3079(17) 0.2132(15) 0.060(3) Uani 0.4338(12) 1 d . U P B 2
H38J H -0.0716 -0.2900 0.2243 0.089 Uiso 0.4338(12) 1 calc R U P B 2
H38K H -0.0331 -0.3407 0.2342 0.089 Uiso 0.4338(12) 1 calc R U P B 2
H38L H -0.0642 -0.3308 0.1708 0.089 Uiso 0.4338(12) 1 calc R U P B 2
C39E C 0.0946(18) -0.2816(18) 0.2118(12) 0.060(3) Uani 0.4338(12) 1 d . U P B 2
H39J H 0.0992 -0.3135 0.2340 0.090 Uiso 0.4338(12) 1 calc R U P B 2
H39K H 0.1488 -0.2451 0.2208 0.090 Uiso 0.4338(12) 1 calc R U P B 2
H39L H 0.0674 -0.3062 0.1697 0.090 Uiso 0.4338(12) 1 calc R U P B 2
C27E C 0.1466(4) -0.0605(3) 0.1392(3) 0.0367(9) Uani 0.4338(12) 1 d D U P B 2
H27E H 0.1258 -0.0430 0.1093 0.044 Uiso 0.4338(12) 1 calc R U P B 2
C28E C 0.2267(4) -0.0384(4) 0.1587(4) 0.0320(10) Uani 0.4338(12) 1 d D U P B 2
C29E C 0.2755(11) -0.0560(19) 0.2026(14) 0.0307(16) Uani 0.4338(12) 1 d D U P B 2
N3E N 0.3024(7) -0.0737(10) 0.2431(7) 0.0485(18) Uani 0.4338(12) 1 d D U P B 2
C19E C 0.2805(5) 0.0122(4) 0.1387(4) 0.0360(11) Uani 0.4338(12) 1 d D U P B 2
C18E C 0.2544(5) 0.0515(4) 0.1080(3) 0.0350(10) Uani 0.4338(12) 1 d D U P B 2
H18E H 0.2009 0.0449 0.0991 0.042 Uiso 0.4338(12) 1 calc R U P B 2
C17E C 0.3042(5) 0.0998(4) 0.0899(4) 0.0363(11) Uani 0.4338(12) 1 d D U P B 2
C22E C 0.3830(5) 0.1067(6) 0.1008(7) 0.0390(16) Uani 0.4338(12) 1 d D U P B 2
H22E H 0.4167 0.1368 0.0861 0.047 Uiso 0.4338(12) 1 calc R U P B 2
C21E C 0.4102(10) 0.0686(15) 0.1333(16) 0.0389(13) Uani 0.4338(12) 1 d D U P B 2
C20E C 0.3583(8) 0.0223(11) 0.1516(10) 0.0377(17) Uani 0.4338(12) 1 d D U P B 2
H20E H 0.3770 -0.0033 0.1738 0.045 Uiso 0.4338(12) 1 calc R U P B 2
C23E C 0.4995(9) 0.0837(11) 0.1514(10) 0.0506(11) Uani 0.4338(12) 1 d D U P B 2
C24E C 0.5011(14) 0.0164(10) 0.1558(8) 0.079(3) Uani 0.4338(12) 1 d . U P B 2
H24J H 0.5570 0.0237 0.1683 0.119 Uiso 0.4338(12) 1 calc R U P B 2
H24K H 0.4674 -0.0184 0.1173 0.119 Uiso 0.4338(12) 1 calc R U P B 2
H24L H 0.4799 0.0010 0.1844 0.119 Uiso 0.4338(12) 1 calc R U P B 2
C25E C 0.5488(18) 0.1347(12) 0.2122(10) 0.082(4) Uani 0.4338(12) 1 d . U P B 2
H25J H 0.5262 0.1164 0.2393 0.122 Uiso 0.4338(12) 1 calc R U P B 2
H25K H 0.5470 0.1777 0.2111 0.122 Uiso 0.4338(12) 1 calc R U P B 2
H25L H 0.6051 0.1431 0.2254 0.122 Uiso 0.4338(12) 1 calc R U P B 2
C26E C 0.5355(17) 0.1049(11) 0.1075(11) 0.091(3) Uani 0.4338(12) 1 d . U P B 2
H26J H 0.5856 0.1012 0.1170 0.136 Uiso 0.4338(12) 1 calc R U P B 2
H26K H 0.5474 0.1523 0.1096 0.136 Uiso 0.4338(12) 1 calc R U P B 2
H26L H 0.4965 0.0749 0.0678 0.136 Uiso 0.4338(12) 1 calc R U P B 2
C14E C 0.2711(4) 0.1400(3) 0.0596(3) 0.0379(9) Uani 0.4338(12) 1 d D U P B 2
H14E H 0.2136 0.1204 0.0444 0.046 Uiso 0.4338(12) 1 calc R U P B 2
C15E C 0.3078(4) 0.1994(4) 0.0497(4) 0.0355(10) Uani 0.4338(12) 1 d D U P B 2
C16E C 0.3915(5) 0.2351(8) 0.0619(5) 0.0330(14) Uani 0.4338(12) 1 d D U P B 2
N2E N 0.4630(7) 0.2707(10) 0.0896(9) 0.0632(19) Uani 0.4338(12) 1 d D U P B 2
C6E C 0.2640(4) 0.2343(4) 0.0186(4) 0.0332(11) Uani 0.4338(12) 1 d D U P B 2
C5E C 0.1857(5) 0.2177(4) 0.0130(3) 0.0311(10) Uani 0.4338(12) 1 d D U P B 2
H5E H 0.1596 0.1829 0.0281 0.037 Uiso 0.4338(12) 1 calc R U P B 2
C4E C 0.1444(5) 0.2507(4) -0.0143(4) 0.0304(11) Uani 0.4338(12) 1 d D U P B 2
C9E C 0.1863(9) 0.3018(8) -0.0373(10) 0.0316(15) Uani 0.4338(12) 1 d D U P B 2
H9E H 0.1599 0.3248 -0.0570 0.038 Uiso 0.4338(12) 1 calc R U P B 2
C8E C 0.2645(13) 0.3183(16) -0.0313(18) 0.0315(11) Uani 0.4338(12) 1 d D U P B 2
C7E C 0.3027(7) 0.2836(8) -0.0030(8) 0.0325(15) Uani 0.4338(12) 1 d D U P B 2
H7E H 0.3563 0.2945 0.0011 0.039 Uiso 0.4338(12) 1 calc R U P B 2
C10E C 0.3136(11) 0.3765(9) -0.0514(9) 0.0429(8) Uani 0.4338(12) 1 d D U P B 2
C11E C 0.2660(8) 0.3765(7) -0.1113(6) 0.084(2) Uani 0.4338(12) 1 d . U P B 2
H11J H 0.2185 0.3811 -0.1113 0.127 Uiso 0.4338(12) 1 calc R U P B 2
H11K H 0.2482 0.3335 -0.1404 0.127 Uiso 0.4338(12) 1 calc R U P B 2
H11L H 0.3003 0.4150 -0.1212 0.127 Uiso 0.4338(12) 1 calc R U P B 2
C12E C 0.3555(10) 0.4429(8) -0.0024(8) 0.098(3) Uani 0.4338(12) 1 d . U P B 2
H12J H 0.4002 0.4769 -0.0086 0.147 Uiso 0.4338(12) 1 calc R U P B 2
H12K H 0.3771 0.4353 0.0353 0.147 Uiso 0.4338(12) 1 calc R U P B 2
H12L H 0.3166 0.4597 -0.0023 0.147 Uiso 0.4338(12) 1 calc R U P B 2
C13E C 0.3857(9) 0.3651(7) -0.0551(7) 0.085(2) Uani 0.4338(12) 1 d . U P B 2
H13J H 0.3643 0.3197 -0.0822 0.128 Uiso 0.4338(12) 1 calc R U P B 2
H13K H 0.4208 0.3684 -0.0161 0.128 Uiso 0.4338(12) 1 calc R U P B 2
H13L H 0.4172 0.4001 -0.0695 0.128 Uiso 0.4338(12) 1 calc R U P B 2
N6 N -0.0797(3) 0.0555(3) 0.3077(2) 0.1088(14) Uani 0.5 1 d D U P C 1
C66 C -0.1077(10) 0.0994(8) 0.2699(5) 0.122(3) Uani 0.5 1 d D U P C 1
H66A H -0.1444 0.1093 0.2845 0.147 Uiso 0.5 1 calc R U P C 1
H66B H -0.0585 0.1438 0.2820 0.147 Uiso 0.5 1 calc R U P C 1
C67 C -0.1461(10) 0.0810(9) 0.2077(5) 0.134(4) Uani 0.5 1 d D U P C 1
H67A H -0.1941 0.0354 0.1935 0.160 Uiso 0.5 1 calc R U P C 1
H67B H -0.1081 0.0764 0.1914 0.160 Uiso 0.5 1 calc R U P C 1
C68 C -0.1735(16) 0.1304(15) 0.1825(10) 0.142(4) Uani 0.5 1 d D U P C 1
H68A H -0.1242 0.1732 0.1910 0.170 Uiso 0.5 1 calc R U P C 1
H68B H -0.2013 0.1101 0.1393 0.170 Uiso 0.5 1 calc R U P C 1
C69 C -0.226(2) 0.149(2) 0.2020(11) 0.181(6) Uani 0.5 1 d D U P C 1
H69A H -0.2384 0.1802 0.1821 0.217 Uiso 0.5 1 calc R U P C 1
H69B H -0.2770 0.1073 0.1924 0.217 Uiso 0.5 1 calc R U P C 1
H69C H -0.1995 0.1708 0.2445 0.217 Uiso 0.5 1 calc R U P C 1
C70 C -0.0246(8) 0.0402(8) 0.2849(6) 0.123(3) Uani 0.5 1 d D U P C 1
H70A H 0.0181 0.0828 0.2849 0.148 Uiso 0.5 1 calc R U P C 1
H70B H -0.0558 0.0087 0.2444 0.148 Uiso 0.5 1 calc R U P C 1
C71 C 0.0133(18) 0.0071(18) 0.3260(13) 0.147(4) Uani 0.5 1 d D U P C 1
H71A H -0.0280 -0.0372 0.3249 0.177 Uiso 0.5 1 calc R U P C 1
H71B H 0.0447 0.0376 0.3669 0.177 Uiso 0.5 1 calc R U P C 1
C72 C 0.0725(10) -0.0032(9) 0.2960(7) 0.143(4) Uani 0.5 1 d D U P C 1
H72A H 0.0408 -0.0345 0.2553 0.171 Uiso 0.5 1 calc R U P C 1
H72B H 0.1125 0.0411 0.2959 0.171 Uiso 0.5 1 calc R U P C 1
C73 C 0.1128(17) -0.0338(19) 0.3362(13) 0.140(5) Uani 0.5 1 d D U P C 1
H73A H 0.1505 -0.0426 0.3229 0.168 Uiso 0.5 1 calc R U P C 1
H73B H 0.1426 -0.0020 0.3762 0.168 Uiso 0.5 1 calc R U P C 1
H73C H 0.0715 -0.0769 0.3360 0.168 Uiso 0.5 1 calc R U P C 1
C74 C -0.0409(8) 0.1022(6) 0.3679(5) 0.111(3) Uani 0.5 1 d D U P C 1
H74A H -0.0839 0.1071 0.3773 0.134 Uiso 0.5 1 calc R U P C 1
H74B H -0.0196 0.0794 0.3947 0.134 Uiso 0.5 1 calc R U P C 1
C75 C 0.0247(13) 0.1709(9) 0.3824(6) 0.183(6) Uani 0.5 1 d D U P C 1
H75A H 0.0048 0.2031 0.3697 0.220 Uiso 0.5 1 calc R U P C 1
H75B H 0.0654 0.1714 0.3672 0.220 Uiso 0.5 1 calc R U P C 1
C76 C 0.0580(12) 0.1844(8) 0.4552(6) 0.164(5) Uani 0.5 1 d D U P C 1
H76A H 0.0133 0.1736 0.4683 0.196 Uiso 0.5 1 calc R U P C 1
H76B H 0.0863 0.1576 0.4680 0.196 Uiso 0.5 1 calc R U P C 1
C77 C 0.1142(13) 0.2581(8) 0.4761(7) 0.159(5) Uani 0.5 1 d D U P C 1
H77A H 0.1389 0.2736 0.5191 0.190 Uiso 0.5 1 calc R U P C 1
H77B H 0.1567 0.2670 0.4615 0.190 Uiso 0.5 1 calc R U P C 1
H77C H 0.0844 0.2828 0.4618 0.190 Uiso 0.5 1 calc R U P C 1
C78 C -0.1556(7) -0.0124(6) 0.2906(7) 0.122(3) Uani 0.5 1 d D U P C 1
H78A H -0.1694 -0.0388 0.2504 0.147 Uiso 0.5 1 calc R U P C 1
H78B H -0.1416 -0.0384 0.3172 0.147 Uiso 0.5 1 calc R U P C 1
C79 C -0.2309(10) -0.0102(8) 0.2916(12) 0.165(5) Uani 0.5 1 d D U P C 1
H79A H -0.2542 0.0069 0.2600 0.198 Uiso 0.5 1 calc R U P C 1
H79B H -0.2197 0.0186 0.3300 0.198 Uiso 0.5 1 calc R U P C 1
C80 C -0.2899(11) -0.0897(8) 0.2804(11) 0.162(5) Uani 0.5 1 d D U P C 1
H80A H -0.3168 -0.1166 0.2384 0.195 Uiso 0.5 1 calc R U P C 1
H80B H -0.2615 -0.1114 0.3039 0.195 Uiso 0.5 1 calc R U P C 1
C81 C -0.3503(15) -0.077(2) 0.3040(15) 0.229(8) Uani 0.5 1 d D U P C 1
H81A H -0.3929 -0.1215 0.3010 0.275 Uiso 0.5 1 calc R U P C 1
H81B H -0.3204 -0.0490 0.3452 0.275 Uiso 0.5 1 calc R U P C 1
H81C H -0.3749 -0.0541 0.2805 0.275 Uiso 0.5 1 calc R U P C 1
N6D N -0.0797(3) 0.0555(3) 0.3077(2) 0.1088(14) Uani 0.5 1 d D U P D 2
C66D C -0.1016(10) 0.0653(9) 0.2510(5) 0.122(3) Uani 0.5 1 d D U P D 2
H66C H -0.1371 0.0208 0.2198 0.147 Uiso 0.5 1 calc R U P D 2
H66D H -0.0527 0.0903 0.2439 0.147 Uiso 0.5 1 calc R U P D 2
C67D C -0.1450(11) 0.1057(9) 0.2522(6) 0.134(4) Uani 0.5 1 d D U P D 2
H67C H -0.1131 0.1456 0.2881 0.160 Uiso 0.5 1 calc R U P D 2
H67D H -0.1982 0.0774 0.2527 0.160 Uiso 0.5 1 calc R U P D 2
C68D C -0.1574(15) 0.1298(16) 0.1980(10) 0.142(4) Uani 0.5 1 d D U P D 2
H68C H -0.1086 0.1731 0.2062 0.170 Uiso 0.5 1 calc R U P D 2
H68D H -0.1633 0.0954 0.1653 0.170 Uiso 0.5 1 calc R U P D 2
C69D C -0.228(2) 0.141(2) 0.1799(11) 0.181(6) Uani 0.5 1 d D U P D 2
H69D H -0.2334 0.1562 0.1450 0.217 Uiso 0.5 1 calc R U P D 2
H69E H -0.2770 0.0979 0.1708 0.217 Uiso 0.5 1 calc R U P D 2
H69F H -0.2223 0.1757 0.2118 0.217 Uiso 0.5 1 calc R U P D 2
C70D C -0.0577(8) -0.0051(6) 0.3147(6) 0.123(3) Uani 0.5 1 d D U P D 2
H70C H -0.0551 -0.0125 0.3529 0.148 Uiso 0.5 1 calc R U P D 2
H70D H -0.1010 -0.0477 0.2833 0.148 Uiso 0.5 1 calc R U P D 2
C71D C 0.0198(16) 0.0100(15) 0.3112(15) 0.147(4) Uani 0.5 1 d D U P D 2
H71C H 0.0633 0.0538 0.3410 0.177 Uiso 0.5 1 calc R U P D 2
H71D H 0.0166 0.0136 0.2719 0.177 Uiso 0.5 1 calc R U P D 2
C72D C 0.0384(10) -0.0522(8) 0.3233(8) 0.143(4) Uani 0.5 1 d D U P D 2
H72C H 0.0466 -0.0544 0.3637 0.171 Uiso 0.5 1 calc R U P D 2
H72D H -0.0050 -0.0968 0.2947 0.171 Uiso 0.5 1 calc R U P D 2
C73D C 0.1162(16) -0.0298(18) 0.3145(14) 0.140(5) Uani 0.5 1 d D U P D 2
H73D H 0.1362 -0.0631 0.3205 0.168 Uiso 0.5 1 calc R U P D 2
H73E H 0.1060 -0.0268 0.2746 0.168 Uiso 0.5 1 calc R U P D 2
H73F H 0.1569 0.0151 0.3428 0.168 Uiso 0.5 1 calc R U P D 2
C74D C -0.0060(7) 0.1233(6) 0.3472(5) 0.111(3) Uani 0.5 1 d D U P D 2
H74C H 0.0403 0.1249 0.3387 0.134 Uiso 0.5 1 calc R U P D 2
H74D H -0.0165 0.1600 0.3348 0.134 Uiso 0.5 1 calc R U P D 2
C75D C 0.0185(14) 0.1398(8) 0.4055(6) 0.183(6) Uani 0.5 1 d D U P D 2
H75C H 0.0474 0.1148 0.4220 0.220 Uiso 0.5 1 calc R U P D 2
H75D H -0.0284 0.1286 0.4162 0.220 Uiso 0.5 1 calc R U P D 2
C76D C 0.0800(12) 0.2232(8) 0.4305(6) 0.164(5) Uani 0.5 1 d D U P D 2
H76C H 0.1274 0.2371 0.4203 0.196 Uiso 0.5 1 calc R U P D 2
H76D H 0.0521 0.2509 0.4200 0.196 Uiso 0.5 1 calc R U P D 2
C77D C 0.0990(14) 0.2201(10) 0.4928(6) 0.159(5) Uani 0.5 1 d D U P D 2
H77D H 0.1374 0.2660 0.5202 0.190 Uiso 0.5 1 calc R U P D 2
H77E H 0.0489 0.2029 0.4991 0.190 Uiso 0.5 1 calc R U P D 2
H77F H 0.1228 0.1894 0.4993 0.190 Uiso 0.5 1 calc R U P D 2
C78D C -0.1455(8) 0.0222(7) 0.3297(7) 0.122(3) Uani 0.5 1 d D U P D 2
H78C H -0.1173 0.0186 0.3684 0.147 Uiso 0.5 1 calc R U P D 2
H78D H -0.1644 0.0560 0.3375 0.147 Uiso 0.5 1 calc R U P D 2
C79D C -0.2212(10) -0.0457(8) 0.2978(10) 0.165(5) Uani 0.5 1 d D U P D 2
H79C H -0.2083 -0.0836 0.3027 0.198 Uiso 0.5 1 calc R U P D 2
H79D H -0.2442 -0.0509 0.2553 0.198 Uiso 0.5 1 calc R U P D 2
C80D C -0.2843(10) -0.0474(9) 0.3246(9) 0.162(5) Uani 0.5 1 d D U P D 2
H80C H -0.2786 -0.0685 0.3568 0.195 Uiso 0.5 1 calc R U P D 2
H80D H -0.2744 -0.0004 0.3408 0.195 Uiso 0.5 1 calc R U P D 2
C81D C -0.3716(12) -0.090(2) 0.2746(13) 0.229(8) Uani 0.5 1 d D U P D 2
H81D H -0.4117 -0.0921 0.2903 0.275 Uiso 0.5 1 calc R U P D 2
H81E H -0.3767 -0.0690 0.2431 0.275 Uiso 0.5 1 calc R U P D 2
H81F H -0.3810 -0.1369 0.2590 0.275 Uiso 0.5 1 calc R U P D 2
N7 N 0.4029(2) 0.11501(16) 0.37628(13) 0.0571(7) Uani 1 1 d . U . . .
C82 C 0.3982(3) 0.1642(2) 0.4217(2) 0.0731(11) Uani 1 1 d . U . . .
H82A H 0.4268 0.1623 0.4610 0.088 Uiso 1 1 calc R U . . .
H82B H 0.4282 0.2112 0.4204 0.088 Uiso 1 1 calc R U . . .
C83 C 0.3167(4) 0.1525(3) 0.4155(3) 0.1065(18) Uani 1 1 d D U . . .
H83C H 0.2751 0.1149 0.3792 0.128 Uiso 0.383(7) 1 calc R U P E 2
H83D H 0.3114 0.1943 0.4130 0.128 Uiso 0.383(7) 1 calc R U P E 2
H83A H 0.2834 0.1029 0.4077 0.128 Uiso 0.617(7) 1 calc R U P E 1
H83B H 0.2930 0.1640 0.3799 0.128 Uiso 0.617(7) 1 calc R U P E 1
C84 C 0.3070(5) 0.1887(4) 0.4636(4) 0.0827(18) Uani 0.617(7) 1 d D U P E 1
H84A H 0.3409 0.1851 0.5004 0.099 Uiso 0.617(7) 1 calc R U P E 1
H84B H 0.3314 0.2376 0.4658 0.099 Uiso 0.617(7) 1 calc R U P E 1
C85 C 0.2311(7) 0.1711(7) 0.4647(6) 0.118(4) Uani 0.617(7) 1 d D U P E 1
H85A H 0.1974 0.1786 0.4311 0.177 Uiso 0.617(7) 1 calc R U P E 1
H85B H 0.2379 0.1995 0.5012 0.177 Uiso 0.617(7) 1 calc R U P E 1
H85C H 0.2048 0.1228 0.4627 0.177 Uiso 0.617(7) 1 calc R U P E 1
C84D C 0.3047(8) 0.1328(7) 0.4722(6) 0.0827(18) Uani 0.383(7) 1 d D U P E 2
H84C H 0.2948 0.0851 0.4681 0.099 Uiso 0.383(7) 1 calc R U P E 2
H84D H 0.3553 0.1628 0.5076 0.099 Uiso 0.383(7) 1 calc R U P E 2
C85D C 0.2430(11) 0.1390(12) 0.4794(10) 0.118(4) Uani 0.383(7) 1 d D U P E 2
H85D H 0.2588 0.1875 0.4941 0.177 Uiso 0.383(7) 1 calc R U P E 2
H85E H 0.2295 0.1159 0.5078 0.177 Uiso 0.383(7) 1 calc R U P E 2
H85F H 0.1957 0.1180 0.4417 0.177 Uiso 0.383(7) 1 calc R U P E 2
C86 C 0.3501(3) 0.0410(2) 0.37045(19) 0.0669(10) Uani 1 1 d . U . . .
H86A H 0.3535 0.0111 0.3396 0.080 Uiso 1 1 calc R U . . .
H86B H 0.2931 0.0322 0.3570 0.080 Uiso 1 1 calc R U . . .
C87 C 0.3720(4) 0.0207(3) 0.4262(2) 0.0881(15) Uani 1 1 d . U . . .
H87A H 0.4262 0.0233 0.4372 0.106 Uiso 1 1 calc R U . . .
H87B H 0.3746 0.0533 0.4586 0.106 Uiso 1 1 calc R U . . .
C88 C 0.3109(4) -0.0504(3) 0.4182(3) 0.1018(18) Uani 1 1 d . U . . .
H88A H 0.3060 -0.0825 0.3843 0.122 Uiso 1 1 calc R U . . .
H88B H 0.2573 -0.0521 0.4093 0.122 Uiso 1 1 calc R U . . .
C89 C 0.3342(6) -0.0734(4) 0.4728(3) 0.134(3) Uani 1 1 d . U . . .
H89A H 0.3409 -0.0409 0.5068 0.200 Uiso 1 1 calc R U . . .
H89B H 0.3852 -0.0751 0.4801 0.200 Uiso 1 1 calc R U . . .
H89C H 0.2913 -0.1189 0.4664 0.200 Uiso 1 1 calc R U . . .
C90 C 0.3727(2) 0.12505(19) 0.31597(16) 0.0556(9) Uani 1 1 d . U . . .
H90A H 0.3682 0.0880 0.2864 0.067 Uiso 1 1 calc R U . . .
H90B H 0.3175 0.1200 0.3063 0.067 Uiso 1 1 calc R U . . .
C91 C 0.4246(2) 0.19273(19) 0.31006(17) 0.0577(9) Uani 1 1 d . U . . .
H91A H 0.4814 0.2008 0.3230 0.069 Uiso 1 1 calc R U . . .
H91B H 0.4239 0.2302 0.3355 0.069 Uiso 1 1 calc R U . . .
C92 C 0.3930(3) 0.1927(2) 0.24666(17) 0.0612(9) Uani 1 1 d . U . . .
H92A H 0.3914 0.1539 0.2212 0.073 Uiso 1 1 calc R U . . .
H92B H 0.3369 0.1862 0.2344 0.073 Uiso 1 1 calc R U . . .
C93 C 0.4454(3) 0.2587(2) 0.2385(2) 0.0772(12) Uani 1 1 d . U . . .
H93A H 0.4429 0.2968 0.2608 0.116 Uiso 1 1 calc R U . . .
H93B H 0.4257 0.2555 0.1968 0.116 Uiso 1 1 calc R U . . .
H93C H 0.5017 0.2667 0.2528 0.116 Uiso 1 1 calc R U . . .
C94 C 0.4903(3) 0.1296(3) 0.3962(2) 0.0758(12) Uani 1 1 d . U . . .
H94A H 0.5238 0.1778 0.3995 0.091 Uiso 1 1 calc R U . . .
H94B H 0.5084 0.1244 0.4359 0.091 Uiso 1 1 calc R U . . .
C95 C 0.5056(4) 0.0846(4) 0.3567(3) 0.0989(17) Uani 1 1 d . U . . .
H95A H 0.4832 0.0859 0.3160 0.119 Uiso 1 1 calc R U . F 1
H95B H 0.4779 0.0368 0.3569 0.119 Uiso 1 1 calc R U . F 1
C96 C 0.5978(5) 0.1088(7) 0.3775(4) 0.183(4) Uani 1 1 d . U . G 1
H96A H 0.6239 0.1542 0.3721 0.220 Uiso 1 1 calc R U . G 1
H96B H 0.6212 0.1142 0.4199 0.220 Uiso 1 1 calc R U . G 1
C97 C 0.6168(9) 0.0617(9) 0.3459(6) 0.259(7) Uani 1 1 d . U . G 1
H97A H 0.5695 0.0162 0.3285 0.389 Uiso 1 1 calc R U . G 1
H97B H 0.6628 0.0591 0.3734 0.389 Uiso 1 1 calc R U . G 1
H97C H 0.6307 0.0783 0.3149 0.389 Uiso 1 1 calc R U . G 1
N8 N 0.13305(16) 0.36228(14) 0.17994(12) 0.0452(6) Uani 1 1 d D U . H 1
C98 C 0.1435(2) 0.37488(19) 0.24389(15) 0.0531(8) Uani 1 1 d D U . H 1
H98A H 0.2017 0.4049 0.2694 0.064 Uiso 1 1 calc R U . H 1
H98B H 0.1138 0.3999 0.2504 0.064 Uiso 1 1 calc R U . H 1
C99 C 0.1149(3) 0.3119(2) 0.26307(17) 0.0599(9) Uani 1 1 d D U . H 1
H99A H 0.1513 0.2913 0.2645 0.072 Uiso 1 1 calc R U . H 1
H99B H 0.0596 0.2780 0.2342 0.072 Uiso 1 1 calc R U . H 1
C100 C 0.1139(3) 0.3294(3) 0.32379(18) 0.0705(11) Uani 1 1 d D U . H 1
H00A H 0.1091 0.2904 0.3395 0.085 Uiso 1 1 calc R U . H 1
H00B H 0.1663 0.3694 0.3505 0.085 Uiso 1 1 calc R U . H 1
C101 C 0.0472(3) 0.3448(3) 0.3241(2) 0.0855(14) Uani 1 1 d D U . H 1
H01A H 0.0556 0.3872 0.3140 0.128 Uiso 1 1 calc R U . H 1
H01B H 0.0469 0.3503 0.3633 0.128 Uiso 1 1 calc R U . H 1
H01C H -0.0048 0.3072 0.2953 0.128 Uiso 1 1 calc R U . H 1
C102 C 0.1831(2) 0.32852(18) 0.16908(16) 0.0515(8) Uani 1 1 d D U . H 1
H02A H 0.1615 0.2828 0.1748 0.062 Uiso 1 1 calc R U . H 1
H02B H 0.1761 0.3218 0.1277 0.062 Uiso 1 1 calc R U . H 1
C103 C 0.2731(2) 0.3686(2) 0.20844(19) 0.0657(10) Uani 1 1 d D U . H 1
H03A H 0.2821 0.3628 0.2479 0.079 Uiso 1 1 calc R U . H 1
H03B H 0.2916 0.4178 0.2126 0.079 Uiso 1 1 calc R U . H 1
C04 C 0.3232(3) 0.3450(2) 0.1839(2) 0.0690(11) Uani 1 1 d D U . H 1
H04A H 0.3750 0.3569 0.2165 0.083 Uiso 1 1 calc R U . H 1
H04B H 0.2934 0.2946 0.1668 0.083 Uiso 1 1 calc R U . H 1
C105 C 0.3413(3) 0.3760(2) 0.1381(2) 0.0739(11) Uani 1 1 d D U . H 1
H05A H 0.2909 0.3585 0.1029 0.111 Uiso 1 1 calc R U . H 1
H05B H 0.3795 0.3641 0.1281 0.111 Uiso 1 1 calc R U . H 1
H05C H 0.3653 0.4259 0.1531 0.111 Uiso 1 1 calc R U . H 1
C106 C 0.1618(2) 0.43171(17) 0.16924(15) 0.0494(8) Uani 1 1 d D U . H 1
H06A H 0.1270 0.4513 0.1758 0.059 Uiso 1 1 calc R U . H 1
H06B H 0.2176 0.4622 0.1992 0.059 Uiso 1 1 calc R U . H 1
C107 C 0.1622(2) 0.43336(18) 0.10968(16) 0.0533(8) Uani 1 1 d D U . H 1
H07A H 0.1059 0.4149 0.0803 0.064 Uiso 1 1 calc R U . H 1
H07B H 0.1849 0.4041 0.0979 0.064 Uiso 1 1 calc R U . H 1
C108 C 0.2124(3) 0.5058(2) 0.11088(19) 0.0652(10) Uani 1 1 d D U . H 1
H08A H 0.1920 0.5354 0.1259 0.078 Uiso 1 1 calc R U . H 1
H08B H 0.2692 0.5227 0.1387 0.078 Uiso 1 1 calc R U . H 1
C109 C 0.2113(3) 0.5126(2) 0.05255(19) 0.0752(12) Uani 1 1 d D U . H 1
H09A H 0.2323 0.4841 0.0376 0.113 Uiso 1 1 calc R U . H 1
H09B H 0.2454 0.5605 0.0568 0.113 Uiso 1 1 calc R U . H 1
H09C H 0.1555 0.4976 0.0250 0.113 Uiso 1 1 calc R U . H 1
C110 C 0.0452(2) 0.31478(17) 0.13817(15) 0.0476(7) Uani 1 1 d D U . H 1
H10A H 0.0399 0.3140 0.0976 0.057 Uiso 1 1 calc R U . H 1
H10B H 0.0319 0.2679 0.1406 0.057 Uiso 1 1 calc R U . H 1
C111 C -0.0167(2) 0.33278(19) 0.14879(16) 0.0510(8) Uani 1 1 d D U . H 1
H11M H -0.0063 0.3785 0.1443 0.061 Uiso 1 1 calc R U . H 1
H11N H -0.0117 0.3346 0.1894 0.061 Uiso 1 1 calc R U . H 1
C12 C -0.1022(2) 0.2798(2) 0.10546(17) 0.0594(9) Uani 1 1 d D U . H 1
H12M H -0.1080 0.2805 0.0651 0.071 Uiso 1 1 calc R U . H 1
H12N H -0.1106 0.2337 0.1079 0.071 Uiso 1 1 calc R U . H 1
C113 C -0.1669(3) 0.2926(3) 0.1172(2) 0.0770(12) Uani 1 1 d D U . H 1
H13M H -0.1612 0.2923 0.1573 0.115 Uiso 1 1 calc R U . H 1
H13N H -0.2206 0.2566 0.0892 0.115 Uiso 1 1 calc R U . H 1
H13O H -0.1606 0.3371 0.1129 0.115 Uiso 1 1 calc R U . H 1
P1 P 0.5000 0.5000 0.5000 0.0498(3) Uani 1 2 d S U P I 1
O1 O 0.5341(4) 0.5059(3) 0.5670(2) 0.0628(14) Uani 0.5 1 d . U P I 1
H1 H 0.5825 0.5368 0.5837 0.075 Uiso 0.2679 1 calc R U P I 1
O2 O 0.4097(3) 0.4700(3) 0.4763(2) 0.0567(12) Uani 0.5 1 d . U P I 1
H2 H 0.3933 0.4533 0.5005 0.068 Uiso 0.2679 1 calc R U P I 1
O3 O 0.5215(3) 0.4493(3) 0.4671(2) 0.0564(12) Uani 0.5 1 d . U P I 1
H3 H 0.5705 0.4600 0.4853 0.068 Uiso 0.2679 1 calc R U P I 1
O4 O 0.5434(3) 0.5686(3) 0.4928(2) 0.0556(12) Uani 0.5 1 d . U P I 1
H4 H 0.5386 0.5637 0.4579 0.067 Uiso 0.2679 1 calc R U P I 1
P2 P 0.33088(6) 0.32010(5) 0.36876(4) 0.0548(2) Uani 1 1 d . U . J 1
O5 O 0.33241(16) 0.38914(14) 0.36999(12) 0.0628(7) Uani 1 1 d . U . J 1
H5 H 0.3469 0.4115 0.4047 0.075 Uiso 0.5357 1 calc R U P J 1
O6 O 0.40600(16) 0.32928(13) 0.41745(13) 0.0656(7) Uani 1 1 d . U . J 1
H6 H 0.4232 0.3642 0.4453 0.079 Uiso 0.5357 1 calc R U P J 1
O7 O 0.32780(17) 0.28741(16) 0.31037(13) 0.0767(9) Uani 1 1 d . U . J 1
H7 H 0.3752 0.3012 0.3124 0.092 Uiso 0.5357 1 calc R U P J 1
O8 O 0.25351(18) 0.27278(16) 0.37475(14) 0.0798(9) Uani 1 1 d . U . J 1
H8 H 0.2644 0.2741 0.4101 0.096 Uiso 0.5357 1 calc R U P J 1
P3 P 0.04705(9) 0.10366(7) 0.09292(7) 0.0321(2) Uani 0.5 1 d . U P K 1
O9 O 0.1395(3) 0.1586(2) 0.1202(2) 0.0440(7) Uani 0.5 1 d D U P K 1
H9 H 0.1575 0.1694 0.1570 0.053 Uiso 0.2679 1 calc R U P K 1
O10 O 0.0047(3) 0.1318(2) 0.1242(2) 0.0489(8) Uani 0.5 1 d D U P K 1
H10 H 0.0134 0.1247 0.1570 0.059 Uiso 0.2679 1 calc R U P K 1
O11 O 0.0393(3) 0.0368(2) 0.1032(2) 0.0465(7) Uani 0.5 1 d D U P K 1
H11 H 0.0807 0.0334 0.1045 0.056 Uiso 0.2679 1 calc R U P K 1
O12 O 0.0147(3) 0.0995(2) 0.02926(19) 0.0468(7) Uani 0.5 1 d D U P K 1
H12 H 0.0274 0.1391 0.0263 0.056 Uiso 0.2679 1 calc R U P K 1
P3D P 0.01890(9) 0.04962(7) 0.05121(6) 0.0321(2) Uani 0.5 1 d . U P L -2
O9D O -0.0464(3) -0.0269(2) 0.0324(2) 0.0440(7) Uani 0.5 1 d D U P L -2
H9P H -0.0425 -0.0405 0.0621 0.053 Uiso 0.2679 1 calc R U P L -2
O10D O -0.0091(3) 0.0939(2) 0.0787(2) 0.0489(8) Uani 0.5 1 d D U P L -2
H0P H -0.0557 0.0695 0.0765 0.059 Uiso 0.2679 1 calc R U P L -2
O11D O 0.0997(3) 0.0587(2) 0.08849(19) 0.0465(7) Uani 0.5 1 d D U P L -2
H1P H 0.1343 0.1000 0.0987 0.056 Uiso 0.2679 1 calc R U P L -2
O12D O 0.0188(3) 0.0639(2) -0.00856(19) 0.0468(7) Uani 0.5 1 d D U P L -2
H2P H 0.0534 0.1044 -0.0016 0.056 Uiso 0.2679 1 calc R U P L -2
P4 P 0.13451(12) 0.13857(10) 0.25302(9) 0.0499(3) Uani 0.5 1 d . U P M 1
O13 O 0.0510(3) 0.1329(3) 0.2283(2) 0.0653(10) Uani 0.5 1 d D U P M 1
H3P H 0.0522 0.1687 0.2450 0.078 Uiso 0.2679 1 calc R U P M 1
O14 O 0.1918(4) 0.1919(3) 0.2349(3) 0.0532(10) Uani 0.5 1 d D U P M 1
H4P H 0.2316 0.2219 0.2650 0.064 Uiso 0.2679 1 calc R U P M 1
O15 O 0.1682(4) 0.1498(3) 0.3182(2) 0.0736(13) Uani 0.5 1 d D U P M 1
H5P H 0.2012 0.1913 0.3357 0.088 Uiso 0.2679 1 calc R U P M 1
O16 O 0.1275(4) 0.0678(3) 0.2238(3) 0.0657(11) Uani 0.5 1 d D U P M 1
H6P H 0.1413 0.0502 0.2499 0.079 Uiso 0.2679 1 calc R U P M 1
P4D P 0.13985(13) 0.15724(10) 0.22488(9) 0.0499(3) Uani 0.5 1 d . U P N 2
O13D O 0.0572(3) 0.1525(3) 0.1870(2) 0.0653(10) Uani 0.5 1 d D U P N 2
H3Q H 0.0608 0.1672 0.1586 0.078 Uiso 0.2679 1 calc R U P N 2
O14D O 0.2071(4) 0.2174(3) 0.2201(2) 0.0532(10) Uani 0.5 1 d D U P N 2
H4Q H 0.2471 0.2373 0.2528 0.064 Uiso 0.2679 1 calc R U P N 2
O15D O 0.1477(4) 0.1648(3) 0.2872(3) 0.0736(13) Uani 0.5 1 d D U P N 2
H5Q H 0.1797 0.2056 0.3078 0.088 Uiso 0.2679 1 calc R U P N 2
O16D O 0.1392(4) 0.0898(3) 0.1986(2) 0.0657(11) Uani 0.5 1 d D U P N 2
H6Q H 0.1805 0.0886 0.2206 0.079 Uiso 0.2679 1 calc R U P N 2
Cl1 Cl 0.04231(7) 0.56698(6) -0.03826(5) 0.0743(3) Uani 1 1 d . U . . .
Cl2 Cl -0.05920(8) 0.45619(6) -0.14670(6) 0.0896(4) Uani 1 1 d . U . . .
Cl3 Cl 0.11490(9) 0.52057(8) -0.10583(8) 0.1014(5) Uani 1 1 d . U . . .
C1S C 0.0345(2) 0.49644(19) -0.08492(19) 0.0598(10) Uani 1 1 d . U . . .
H1S H 0.0365 0.4629 -0.0628 0.072 Uiso 1 1 calc R U . . .
C2S C 0.6404(10) 0.3765(6) 0.1049(4) 0.0629(17) Uani 0.601(6) 1 d D U P O 1
H2S H 0.5952 0.3702 0.1174 0.075 Uiso 0.601(6) 1 calc R U P O 1
Cl4 Cl 0.6167(4) 0.3900(3) 0.0367(2) 0.1297(17) Uani 0.601(6) 1 d D U P O 1
Cl5 Cl 0.7297(12) 0.4480(7) 0.1559(7) 0.0946(13) Uani 0.601(6) 1 d D U P O 1
Cl6 Cl 0.6533(3) 0.3032(3) 0.1009(3) 0.1276(17) Uani 0.601(6) 1 d D U P O 1
C2SD C 0.6529(16) 0.3812(8) 0.1185(6) 0.0629(17) Uani 0.399(6) 1 d D U P O 2
H2SD H 0.6068 0.3843 0.1250 0.075 Uiso 0.399(6) 1 calc R U P O 2
Cl4D Cl 0.6336(7) 0.3692(4) 0.0447(4) 0.1297(17) Uani 0.399(6) 1 d D U P O 2
Cl5D Cl 0.742(2) 0.4557(11) 0.1623(11) 0.0946(13) Uani 0.399(6) 1 d D U P O 2
Cl6D Cl 0.6568(6) 0.3089(5) 0.1344(4) 0.1276(17) Uani 0.399(6) 1 d D U P O 2
C3S C 0.881(2) 0.2011(9) 0.4833(7) 0.239(9) Uiso 0.360(5) 1 d D U P P 1
H3S H 0.9244 0.1907 0.4794 0.287 Uiso 0.360(5) 1 calc R U P P 1
Cl7 Cl 0.9288(4) 0.2828(4) 0.4872(3) 0.1355(17) Uiso 0.360(5) 1 d D U P P 1
Cl8 Cl 0.8878(5) 0.1808(4) 0.5448(4) 0.171(3) Uiso 0.360(5) 1 d D U P P 1
Cl9 Cl 0.8093(7) 0.1428(6) 0.4227(5) 0.228(5) Uiso 0.360(5) 1 d D U P P 1
C4S C 0.8606(8) 0.1431(6) 0.4809(5) 0.129(4) Uiso 0.640(5) 1 d D U P P 2
H4SA H 0.8225 0.1120 0.4940 0.154 Uiso 0.640(5) 1 calc R U P P 2
H4SB H 0.8510 0.1198 0.4414 0.154 Uiso 0.640(5) 1 calc R U P P 2
H4SC H 0.9163 0.1571 0.5079 0.154 Uiso 0.640(5) 1 calc R U P P 2
C5S C 0.8464(13) 0.2156(9) 0.4800(7) 0.239(9) Uiso 0.640(5) 1 d D U P P 2
H5SA H 0.7903 0.2022 0.4529 0.287 Uiso 0.640(5) 1 calc R U P P 2
H5SB H 0.8560 0.2396 0.5197 0.287 Uiso 0.640(5) 1 calc R U P P 2
O1S O 0.9094(6) 0.2636(5) 0.4586(5) 0.1355(17) Uiso 0.640(5) 1 d D U P P 2
C6S C 0.8838(8) 0.2267(8) 0.3911(6) 0.156(5) Uiso 0.640(5) 1 d D U P P 2
H6SA H 0.9174 0.2042 0.3883 0.187 Uiso 0.640(5) 1 calc R U P P 2
H6SB H 0.8927 0.2609 0.3696 0.187 Uiso 0.640(5) 1 calc R U P P 2
C7S C 0.7853(7) 0.1681(7) 0.3615(5) 0.151(5) Uiso 0.640(5) 1 d D U P P 2
H7SA H 0.7692 0.1453 0.3202 0.181 Uiso 0.640(5) 1 calc R U P P 2
H7SB H 0.7770 0.1342 0.3828 0.181 Uiso 0.640(5) 1 calc R U P P 2
H7SC H 0.7524 0.1907 0.3642 0.181 Uiso 0.640(5) 1 calc R U P P 2

loop_
_atom_site_aniso_label
_atom_site_aniso_U_11
_atom_site_aniso_U_22
_atom_site_aniso_U_33
_atom_site_aniso_U_23
_atom_site_aniso_U_13
_atom_site_aniso_U_12
C1A 0.0360(19) 0.059(3) 0.040(2) 0.0278(19) 0.0228(17) 0.0284(19)
C2A 0.029(2) 0.0383(18) 0.034(2) 0.0155(16) 0.0164(14) 0.0146(18)
C3A 0.036(4) 0.047(2) 0.033(3) 0.019(3) 0.0313(17) 0.027(2)
N1A 0.058(5) 0.066(4) 0.053(2) 0.0356(19) 0.034(3) 0.042(4)
C4A 0.029(3) 0.051(3) 0.033(2) 0.0181(17) 0.017(2) 0.0179(18)
C5A 0.032(3) 0.055(3) 0.0381(19) 0.0227(19) 0.0220(18) 0.0231(19)
C6A 0.033(3) 0.052(2) 0.037(2) 0.020(2) 0.0208(17) 0.0220(18)
C7A 0.033(3) 0.053(3) 0.039(3) 0.022(3) 0.0227(17) 0.0233(17)
C8A 0.033(4) 0.051(3) 0.0335(15) 0.0194(17) 0.018(2) 0.0199(17)
C9A 0.030(4) 0.052(2) 0.036(3) 0.0191(18) 0.018(3) 0.020(2)
C10A 0.0419(18) 0.069(2) 0.0426(16) 0.0345(16) 0.0270(14) 0.0294(17)
C11A 0.069(7) 0.090(7) 0.088(8) 0.059(6) 0.049(5) 0.050(7)
C12A 0.049(2) 0.083(5) 0.053(6) 0.040(4) 0.031(3) 0.024(3)
C13A 0.055(6) 0.093(4) 0.040(2) 0.033(3) 0.024(3) 0.038(3)
C14A 0.042(2) 0.059(3) 0.042(2) 0.027(2) 0.0259(18) 0.027(2)
C15A 0.039(2) 0.057(3) 0.047(2) 0.0266(19) 0.0264(19) 0.0244(19)
C16A 0.053(4) 0.064(7) 0.0544(19) 0.034(2) 0.034(2) 0.043(3)
N2A 0.091(5) 0.107(5) 0.064(3) 0.046(3) 0.052(4) 0.066(3)
C17A 0.040(2) 0.056(2) 0.048(3) 0.026(3) 0.025(2) 0.0236(19)
C18A 0.043(2) 0.058(3) 0.047(3) 0.031(2) 0.027(2) 0.028(2)
C19A 0.041(3) 0.052(3) 0.050(3) 0.026(2) 0.023(2) 0.025(2)
C20A 0.046(3) 0.064(4) 0.065(4) 0.037(2) 0.030(3) 0.033(2)
C21A 0.047(2) 0.072(2) 0.066(5) 0.041(4) 0.035(4) 0.035(2)
C22A 0.044(2) 0.069(3) 0.056(5) 0.033(4) 0.030(4) 0.029(2)
C23A 0.054(2) 0.083(4) 0.083(3) 0.043(3) 0.044(2) 0.044(2)
C24A 0.083(4) 0.096(4) 0.118(7) 0.033(4) 0.062(5) 0.053(3)
C25A 0.102(7) 0.154(9) 0.128(7) 0.090(7) 0.087(7) 0.083(7)
C26A 0.058(4) 0.096(8) 0.109(4) 0.048(5) 0.041(3) 0.046(5)
C27A 0.050(2) 0.063(3) 0.056(2) 0.036(2) 0.031(2) 0.037(2)
C28A 0.033(2) 0.047(3) 0.043(3) 0.0197(18) 0.0159(17) 0.017(2)
C29A 0.059(3) 0.085(4) 0.070(5) 0.060(3) 0.046(3) 0.048(3)
N3A 0.099(7) 0.129(11) 0.114(9) 0.046(6) 0.040(5) 0.092(9)
C30A 0.031(2) 0.042(2) 0.042(2) 0.0182(17) 0.0156(17) 0.0219(18)
C31A 0.030(2) 0.043(2) 0.043(2) 0.0225(17) 0.0177(17) 0.024(2)
C32A 0.030(2) 0.040(2) 0.037(2) 0.0221(17) 0.0159(17) 0.017(2)
C33A 0.033(3) 0.046(3) 0.040(2) 0.0245(18) 0.019(2) 0.022(3)
C34A 0.035(4) 0.0424(16) 0.043(2) 0.0215(17) 0.0148(17) 0.024(2)
C35A 0.035(3) 0.049(3) 0.045(2) 0.021(2) 0.0170(17) 0.0289(18)
C36A 0.050(3) 0.050(3) 0.050(3) 0.028(3) 0.017(3) 0.033(2)
C37A 0.070(3) 0.053(2) 0.065(6) 0.033(4) 0.022(4) 0.033(2)
C38A 0.081(7) 0.089(7) 0.061(5) 0.048(4) 0.032(5) 0.056(6)
C39A 0.057(2) 0.065(4) 0.078(3) 0.032(3) 0.019(2) 0.043(2)
C40A 0.0352(19) 0.050(2) 0.041(2) 0.0262(18) 0.0168(17) 0.0264(18)
C41A 0.035(3) 0.051(2) 0.0379(17) 0.0244(17) 0.015(2) 0.0262(18)
C42A 0.047(5) 0.058(2) 0.064(4) 0.0403(19) 0.029(5) 0.036(3)
N4A 0.086(5) 0.080(3) 0.137(4) 0.078(3) 0.073(4) 0.058(3)
C43A 0.0365(18) 0.048(3) 0.040(2) 0.0289(19) 0.0207(17) 0.0244(19)
C44A 0.036(2) 0.054(3) 0.047(2) 0.034(2) 0.027(2) 0.0312(19)
C45A 0.039(3) 0.060(2) 0.045(2) 0.034(2) 0.027(2) 0.035(2)
C46A 0.044(4) 0.068(3) 0.047(3) 0.039(2) 0.030(3) 0.038(3)
C47A 0.040(3) 0.061(4) 0.042(2) 0.0334(18) 0.025(2) 0.0279(18)
C48A 0.0369(18) 0.057(5) 0.044(2) 0.032(3) 0.0227(15) 0.025(3)
C49A 0.0483(18) 0.088(3) 0.0527(18) 0.047(2) 0.0371(16) 0.0367(19)
C50A 0.118(6) 0.159(6) 0.111(5) 0.102(5) 0.089(4) 0.092(5)
C51A 0.065(3) 0.126(6) 0.088(5) 0.057(4) 0.052(3) 0.047(4)
C52A 0.102(5) 0.130(5) 0.086(4) 0.040(3) 0.073(3) 0.046(4)
C53A 0.041(2) 0.062(3) 0.049(2) 0.038(2) 0.0315(18) 0.036(2)
C54A 0.0399(17) 0.051(3) 0.044(3) 0.0293(18) 0.0267(18) 0.0310(19)
C55A 0.0487(17) 0.074(3) 0.050(7) 0.049(4) 0.035(3) 0.0411(17)
N5A 0.058(2) 0.123(5) 0.091(5) 0.076(3) 0.053(3) 0.057(3)
C56A 0.035(3) 0.048(2) 0.041(2) 0.0271(17) 0.0254(16) 0.027(2)
C57A 0.037(2) 0.050(3) 0.039(2) 0.0277(18) 0.0232(18) 0.029(2)
C58A 0.0319(17) 0.047(3) 0.038(3) 0.0248(19) 0.0204(19) 0.0234(18)
C59A 0.042(2) 0.058(3) 0.052(4) 0.041(3) 0.031(3) 0.0327(18)
C60A 0.0423(16) 0.062(2) 0.056(4) 0.042(3) 0.034(3) 0.0374(17)
C61A 0.044(4) 0.055(4) 0.052(3) 0.0368(19) 0.032(2) 0.034(4)
C62A 0.059(2) 0.103(3) 0.092(3) 0.075(3) 0.052(2) 0.065(2)
C63A 0.100(5) 0.116(5) 0.125(8) 0.097(5) 0.065(7) 0.084(4)
C64A 0.064(5) 0.164(9) 0.109(4) 0.064(4) 0.032(3) 0.078(6)
C65A 0.107(6) 0.140(10) 0.136(5) 0.103(6) 0.095(5) 0.106(7)
C1D 0.0360(19) 0.059(3) 0.040(2) 0.0278(19) 0.0228(17) 0.0284(19)
C2D 0.029(2) 0.0383(18) 0.034(2) 0.0155(16) 0.0164(14) 0.0146(18)
C3D 0.036(4) 0.047(2) 0.033(3) 0.019(3) 0.0313(17) 0.027(2)
N1D 0.058(5) 0.066(4) 0.053(2) 0.0356(19) 0.034(3) 0.042(4)
C58D 0.0319(17) 0.047(3) 0.038(3) 0.0248(19) 0.0204(19) 0.0234(18)
C57D 0.037(2) 0.050(3) 0.039(2) 0.0277(18) 0.0232(18) 0.029(2)
C56D 0.035(3) 0.048(2) 0.041(2) 0.0271(17) 0.0254(16) 0.027(2)
C61D 0.044(4) 0.055(4) 0.052(3) 0.0368(19) 0.032(2) 0.034(4)
C60D 0.0423(16) 0.062(2) 0.056(4) 0.042(3) 0.034(3) 0.0374(17)
C59D 0.042(2) 0.058(3) 0.052(4) 0.041(3) 0.031(3) 0.0327(18)
C62D 0.059(2) 0.103(3) 0.092(3) 0.075(3) 0.052(2) 0.065(2)
C63D 0.100(5) 0.116(5) 0.125(8) 0.097(5) 0.065(7) 0.084(4)
C64D 0.064(5) 0.164(9) 0.109(4) 0.064(4) 0.032(3) 0.078(6)
C65D 0.107(6) 0.140(10) 0.136(5) 0.103(6) 0.095(5) 0.106(7)
C53D 0.041(2) 0.062(3) 0.049(2) 0.038(2) 0.0315(18) 0.036(2)
C54D 0.0399(17) 0.051(3) 0.044(3) 0.0293(18) 0.0267(18) 0.0310(19)
C55D 0.0487(17) 0.074(3) 0.050(7) 0.049(4) 0.035(3) 0.0411(17)
N5D 0.058(2) 0.123(5) 0.091(5) 0.076(3) 0.053(3) 0.057(3)
C45D 0.039(3) 0.060(2) 0.045(2) 0.034(2) 0.027(2) 0.035(2)
C44D 0.036(2) 0.054(3) 0.047(2) 0.034(2) 0.027(2) 0.0312(19)
C43D 0.0365(18) 0.048(3) 0.040(2) 0.0289(19) 0.0207(17) 0.0244(19)
C48D 0.0369(18) 0.057(5) 0.044(2) 0.032(3) 0.0227(15) 0.025(3)
C47D 0.040(3) 0.061(4) 0.042(2) 0.0334(18) 0.025(2) 0.0279(18)
C46D 0.044(4) 0.068(3) 0.047(3) 0.039(2) 0.030(3) 0.038(3)
C49D 0.0483(18) 0.088(3) 0.0527(18) 0.047(2) 0.0371(16) 0.0367(19)
C50D 0.118(6) 0.159(6) 0.111(5) 0.102(5) 0.089(4) 0.092(5)
C51D 0.065(3) 0.126(6) 0.088(5) 0.057(4) 0.052(3) 0.047(4)
C52D 0.102(5) 0.130(5) 0.086(4) 0.040(3) 0.073(3) 0.046(4)
C40D 0.0352(19) 0.050(2) 0.041(2) 0.0262(18) 0.0168(17) 0.0264(18)
C41D 0.035(3) 0.051(2) 0.0379(17) 0.0244(17) 0.015(2) 0.0262(18)
C42D 0.047(5) 0.058(2) 0.064(4) 0.0403(19) 0.029(5) 0.036(3)
N4D 0.086(5) 0.080(3) 0.137(4) 0.078(3) 0.073(4) 0.058(3)
C32D 0.030(2) 0.040(2) 0.037(2) 0.0221(17) 0.0159(17) 0.017(2)
C31D 0.030(2) 0.043(2) 0.043(2) 0.0225(17) 0.0177(17) 0.024(2)
C30D 0.031(2) 0.042(2) 0.042(2) 0.0182(17) 0.0156(17) 0.0219(18)
C35D 0.035(3) 0.049(3) 0.045(2) 0.021(2) 0.0170(17) 0.0289(18)
C34D 0.035(4) 0.0424(16) 0.043(2) 0.0215(17) 0.0148(17) 0.024(2)
C33D 0.033(3) 0.046(3) 0.040(2) 0.0245(18) 0.019(2) 0.022(3)
C36D 0.050(3) 0.050(3) 0.050(3) 0.028(3) 0.017(3) 0.033(2)
C37D 0.070(3) 0.053(2) 0.065(6) 0.033(4) 0.022(4) 0.033(2)
C38D 0.081(7) 0.089(7) 0.061(5) 0.048(4) 0.032(5) 0.056(6)
C39D 0.057(2) 0.065(4) 0.078(3) 0.032(3) 0.019(2) 0.043(2)
C27D 0.050(2) 0.063(3) 0.056(2) 0.036(2) 0.031(2) 0.037(2)
C28D 0.033(2) 0.047(3) 0.043(3) 0.0197(18) 0.0159(17) 0.017(2)
C29D 0.059(3) 0.085(4) 0.070(5) 0.060(3) 0.046(3) 0.048(3)
N3D 0.099(7) 0.129(11) 0.114(9) 0.046(6) 0.040(5) 0.092(9)
C19D 0.041(3) 0.052(3) 0.050(3) 0.026(2) 0.023(2) 0.025(2)
C18D 0.043(2) 0.058(3) 0.047(3) 0.031(2) 0.027(2) 0.028(2)
C17D 0.040(2) 0.056(2) 0.048(3) 0.026(3) 0.025(2) 0.0236(19)
C22D 0.044(2) 0.069(3) 0.056(5) 0.033(4) 0.030(4) 0.029(2)
C21D 0.047(2) 0.072(2) 0.066(5) 0.041(4) 0.035(4) 0.035(2)
C20D 0.046(3) 0.064(4) 0.065(4) 0.037(2) 0.030(3) 0.033(2)
C23D 0.054(2) 0.083(4) 0.083(3) 0.043(3) 0.044(2) 0.044(2)
C24D 0.083(4) 0.096(4) 0.118(7) 0.033(4) 0.062(5) 0.053(3)
C25D 0.102(7) 0.154(9) 0.128(7) 0.090(7) 0.087(7) 0.083(7)
C26D 0.058(4) 0.096(8) 0.109(4) 0.048(5) 0.041(3) 0.046(5)
C14D 0.042(2) 0.059(3) 0.042(2) 0.027(2) 0.0259(18) 0.027(2)
C15D 0.039(2) 0.057(3) 0.047(2) 0.0266(19) 0.0264(19) 0.0244(19)
C16D 0.053(4) 0.064(7) 0.0544(19) 0.034(2) 0.034(2) 0.043(3)
N2D 0.091(5) 0.107(5) 0.064(3) 0.046(3) 0.052(4) 0.066(3)
C6D 0.033(3) 0.052(2) 0.037(2) 0.020(2) 0.0208(17) 0.0220(18)
C5D 0.032(3) 0.055(3) 0.0381(19) 0.0227(19) 0.0220(18) 0.0231(19)
C4D 0.029(3) 0.051(3) 0.033(2) 0.0181(17) 0.017(2) 0.0179(18)
C9D 0.030(4) 0.052(2) 0.036(3) 0.0191(18) 0.018(3) 0.020(2)
C8D 0.033(4) 0.051(3) 0.0335(15) 0.0194(17) 0.018(2) 0.0199(17)
C7D 0.033(3) 0.053(3) 0.039(3) 0.022(3) 0.0227(17) 0.0233(17)
C10D 0.0419(18) 0.069(2) 0.0426(16) 0.0345(16) 0.0270(14) 0.0294(17)
C11D 0.069(7) 0.090(7) 0.088(8) 0.059(6) 0.049(5) 0.050(7)
C12D 0.049(2) 0.083(5) 0.053(6) 0.040(4) 0.031(3) 0.024(3)
C13D 0.055(6) 0.093(4) 0.040(2) 0.033(3) 0.024(3) 0.038(3)
C1B 0.0335(17) 0.035(2) 0.046(2) 0.0228(17) 0.0220(16) 0.0200(16)
C2B 0.030(2) 0.0318(18) 0.0361(19) 0.0141(15) 0.017(2) 0.016(2)
C3B 0.017(3) 0.0299(17) 0.035(3) 0.0116(19) 0.007(3) 0.0090(18)
N1B 0.032(6) 0.038(3) 0.087(2) 0.029(3) 0.015(6) 0.014(4)
C4B 0.032(2) 0.027(3) 0.041(2) 0.017(2) 0.0201(17) 0.0165(16)
C5B 0.028(3) 0.0288(19) 0.050(2) 0.0216(17) 0.024(2) 0.0164(19)
C6B 0.029(3) 0.031(2) 0.048(2) 0.0188(19) 0.022(3) 0.015(3)
C7B 0.025(4) 0.037(3) 0.044(4) 0.017(3) 0.019(4) 0.018(4)
C8B 0.032(3) 0.0303(19) 0.041(2) 0.0168(13) 0.021(3) 0.0162(19)
C9B 0.0355(17) 0.030(5) 0.0439(17) 0.019(4) 0.0232(14) 0.021(2)
C10B 0.0433(17) 0.0372(16) 0.060(2) 0.0264(15) 0.0347(16) 0.0158(14)
C11B 0.092(4) 0.090(6) 0.102(5) 0.072(5) 0.056(4) 0.044(4)
C12B 0.088(7) 0.068(5) 0.099(4) 0.029(3) 0.046(4) -0.006(4)
C13B 0.107(6) 0.089(5) 0.119(5) 0.065(5) 0.092(5) 0.055(5)
C14B 0.035(2) 0.0338(19) 0.060(3) 0.0242(19) 0.0296(19) 0.0179(17)
C15B 0.035(2) 0.034(2) 0.052(3) 0.0219(17) 0.0269(19) 0.0192(16)
C16B 0.0335(16) 0.0391(16) 0.036(4) 0.025(2) 0.0175(18) 0.0192(13)
N2B 0.0400(19) 0.070(4) 0.085(7) 0.052(3) 0.029(3) 0.019(2)
C17B 0.038(3) 0.031(3) 0.051(2) 0.020(3) 0.026(2) 0.019(3)
C18B 0.036(2) 0.032(3) 0.049(3) 0.023(2) 0.0253(18) 0.018(2)
C19B 0.0376(17) 0.032(3) 0.047(3) 0.0182(18) 0.024(2) 0.0179(18)
C20B 0.0401(18) 0.037(3) 0.050(7) 0.021(3) 0.027(3) 0.0216(15)
C21B 0.039(2) 0.036(5) 0.0560(18) 0.020(3) 0.028(3) 0.023(3)
C22B 0.039(4) 0.031(5) 0.056(4) 0.017(4) 0.028(4) 0.017(4)
C23B 0.0411(18) 0.049(2) 0.082(3) 0.0310(19) 0.0349(18) 0.0295(15)
C24B 0.067(4) 0.080(4) 0.121(9) 0.045(6) 0.042(7) 0.055(4)
C25B 0.050(6) 0.082(6) 0.107(5) 0.019(4) 0.028(4) 0.032(5)
C26B 0.084(5) 0.124(11) 0.124(4) 0.062(7) 0.073(4) 0.072(8)
C27B 0.0371(19) 0.037(2) 0.047(2) 0.0231(18) 0.0218(17) 0.0200(17)
C28B 0.033(2) 0.030(3) 0.041(2) 0.0160(18) 0.0191(17) 0.016(2)
C29B 0.031(3) 0.030(5) 0.042(3) 0.0235(16) 0.025(2) 0.012(4)
N3B 0.044(5) 0.062(5) 0.051(2) 0.030(2) 0.022(3) 0.029(5)
C30B 0.032(3) 0.0312(16) 0.035(2) 0.0180(17) 0.016(2) 0.020(2)
C31B 0.031(3) 0.0315(18) 0.0366(18) 0.0205(15) 0.020(2) 0.020(2)
C32B 0.036(3) 0.034(2) 0.038(2) 0.0202(17) 0.0218(17) 0.020(2)
C33B 0.038(3) 0.0347(16) 0.040(4) 0.021(2) 0.0246(18) 0.023(2)
C34B 0.042(4) 0.0371(15) 0.0400(16) 0.0246(13) 0.023(3) 0.026(2)
C35B 0.039(4) 0.0394(17) 0.047(4) 0.026(2) 0.024(4) 0.026(3)
C36B 0.057(2) 0.0464(19) 0.0523(17) 0.0374(15) 0.0333(16) 0.0347(18)
C37B 0.077(7) 0.059(4) 0.056(2) 0.040(2) 0.037(4) 0.039(6)
C38B 0.070(3) 0.048(5) 0.080(8) 0.041(4) 0.044(4) 0.028(3)
C39B 0.079(5) 0.086(6) 0.063(9) 0.050(6) 0.039(6) 0.064(5)
C40B 0.0367(19) 0.035(2) 0.049(2) 0.0280(18) 0.0251(17) 0.0223(17)
C41B 0.039(3) 0.034(2) 0.047(2) 0.0229(17) 0.025(2) 0.021(2)
C42B 0.066(3) 0.050(6) 0.075(3) 0.049(4) 0.053(2) 0.051(3)
N4B 0.095(8) 0.124(7) 0.106(7) 0.090(7) 0.073(6) 0.066(8)
C43B 0.0382(18) 0.033(3) 0.052(3) 0.0270(19) 0.0284(19) 0.0235(19)
C44B 0.030(2) 0.032(2) 0.057(3) 0.0285(19) 0.026(2) 0.0208(18)
C45B 0.033(3) 0.038(2) 0.055(2) 0.026(2) 0.025(2) 0.0256(17)
C46B 0.039(3) 0.037(3) 0.068(2) 0.030(3) 0.029(2) 0.0267(18)
C47B 0.039(2) 0.039(4) 0.073(3) 0.035(2) 0.037(2) 0.0263(17)
C48B 0.0423(18) 0.038(4) 0.072(5) 0.033(2) 0.035(2) 0.0272(18)
C49B 0.041(2) 0.056(2) 0.098(4) 0.043(3) 0.048(3) 0.0295(19)
C50B 0.059(3) 0.057(4) 0.103(8) 0.040(4) 0.054(6) 0.020(3)
C51B 0.074(4) 0.094(5) 0.124(5) 0.035(4) 0.076(4) 0.036(3)
C52B 0.051(3) 0.107(7) 0.127(6) 0.067(5) 0.045(4) 0.043(4)
C53B 0.0325(19) 0.0356(19) 0.054(2) 0.0237(18) 0.0238(18) 0.0203(17)
C54B 0.036(2) 0.038(3) 0.053(3) 0.0253(18) 0.0254(18) 0.024(2)
C55B 0.032(2) 0.032(3) 0.047(3) 0.019(2) 0.020(2) 0.016(2)
N5B 0.054(4) 0.064(6) 0.128(5) 0.044(6) 0.058(5) 0.038(4)
C56B 0.028(3) 0.032(2) 0.0449(19) 0.0181(16) 0.019(2) 0.017(3)
C57B 0.027(3) 0.032(3) 0.046(2) 0.019(2) 0.020(2) 0.016(2)
C58B 0.030(2) 0.027(3) 0.042(2) 0.015(2) 0.0180(17) 0.014(2)
C59B 0.026(2) 0.024(5) 0.0411(16) 0.014(4) 0.017(2) 0.007(3)
C60B 0.028(3) 0.030(5) 0.0416(15) 0.019(3) 0.018(3) 0.014(3)
C61B 0.026(4) 0.035(2) 0.050(2) 0.0239(15) 0.022(3) 0.017(3)
C62B 0.0366(16) 0.045(2) 0.048(3) 0.028(2) 0.0207(17) 0.0260(16)
C63B 0.045(2) 0.052(6) 0.059(3) 0.028(4) 0.016(2) 0.028(4)
C64B 0.057(6) 0.062(5) 0.061(4) 0.029(3) 0.028(3) 0.043(5)
C65B 0.072(5) 0.053(7) 0.066(8) 0.039(6) 0.037(6) 0.035(5)
C1E 0.0335(17) 0.035(2) 0.046(2) 0.0228(17) 0.0220(16) 0.0200(16)
C2E 0.030(2) 0.0318(18) 0.0361(19) 0.0141(15) 0.017(2) 0.016(2)
C3E 0.017(3) 0.0299(17) 0.035(3) 0.0116(19) 0.007(3) 0.0090(18)
N1E 0.032(6) 0.038(3) 0.087(2) 0.029(3) 0.015(6) 0.014(4)
C58E 0.030(2) 0.027(3) 0.042(2) 0.015(2) 0.0180(17) 0.014(2)
C57E 0.027(3) 0.032(3) 0.046(2) 0.019(2) 0.020(2) 0.016(2)
C56E 0.028(3) 0.032(2) 0.0449(19) 0.0181(16) 0.019(2) 0.017(3)
C61E 0.026(4) 0.035(2) 0.050(2) 0.0239(15) 0.022(3) 0.017(3)
C60E 0.028(3) 0.030(5) 0.0416(15) 0.019(3) 0.018(3) 0.014(3)
C59E 0.026(2) 0.024(5) 0.0411(16) 0.014(4) 0.017(2) 0.007(3)
C62E 0.0366(16) 0.045(2) 0.048(3) 0.028(2) 0.0207(17) 0.0260(16)
C63E 0.045(2) 0.052(6) 0.059(3) 0.028(4) 0.016(2) 0.028(4)
C64E 0.057(6) 0.062(5) 0.061(4) 0.029(3) 0.028(3) 0.043(5)
C65E 0.072(5) 0.053(7) 0.066(8) 0.039(6) 0.037(6) 0.035(5)
C53E 0.0325(19) 0.0356(19) 0.054(2) 0.0237(18) 0.0238(18) 0.0203(17)
C54E 0.036(2) 0.038(3) 0.053(3) 0.0253(18) 0.0254(18) 0.024(2)
C55E 0.032(2) 0.032(3) 0.047(3) 0.019(2) 0.020(2) 0.016(2)
N5E 0.054(4) 0.064(6) 0.128(5) 0.044(6) 0.058(5) 0.038(4)
C45E 0.033(3) 0.038(2) 0.055(2) 0.026(2) 0.025(2) 0.0256(17)
C44E 0.030(2) 0.032(2) 0.057(3) 0.0285(19) 0.026(2) 0.0208(18)
C43E 0.0382(18) 0.033(3) 0.052(3) 0.0270(19) 0.0284(19) 0.0235(19)
C48E 0.0423(18) 0.038(4) 0.072(5) 0.033(2) 0.035(2) 0.0272(18)
C47E 0.039(2) 0.039(4) 0.073(3) 0.035(2) 0.037(2) 0.0263(17)
C46E 0.039(3) 0.037(3) 0.068(2) 0.030(3) 0.029(2) 0.0267(18)
C49E 0.041(2) 0.056(2) 0.098(4) 0.043(3) 0.048(3) 0.0295(19)
C50E 0.059(3) 0.057(4) 0.103(8) 0.040(4) 0.054(6) 0.020(3)
C51E 0.074(4) 0.094(5) 0.124(5) 0.035(4) 0.076(4) 0.036(3)
C52E 0.051(3) 0.107(7) 0.127(6) 0.067(5) 0.045(4) 0.043(4)
C40E 0.0367(19) 0.035(2) 0.049(2) 0.0280(18) 0.0251(17) 0.0223(17)
C41E 0.039(3) 0.034(2) 0.047(2) 0.0229(17) 0.025(2) 0.021(2)
C42E 0.066(3) 0.050(6) 0.075(3) 0.049(4) 0.053(2) 0.051(3)
N4E 0.095(8) 0.124(7) 0.106(7) 0.090(7) 0.073(6) 0.066(8)
C32E 0.036(3) 0.034(2) 0.038(2) 0.0202(17) 0.0218(17) 0.020(2)
C31E 0.031(3) 0.0315(18) 0.0366(18) 0.0205(15) 0.020(2) 0.020(2)
C30E 0.032(3) 0.0312(16) 0.035(2) 0.0180(17) 0.016(2) 0.020(2)
C35E 0.039(4) 0.0394(17) 0.047(4) 0.026(2) 0.024(4) 0.026(3)
C34E 0.042(4) 0.0371(15) 0.0400(16) 0.0246(13) 0.023(3) 0.026(2)
C33E 0.038(3) 0.0347(16) 0.040(4) 0.021(2) 0.0246(18) 0.023(2)
C36E 0.057(2) 0.0464(19) 0.0523(17) 0.0374(15) 0.0333(16) 0.0347(18)
C37E 0.077(7) 0.059(4) 0.056(2) 0.040(2) 0.037(4) 0.039(6)
C38E 0.070(3) 0.048(5) 0.080(8) 0.041(4) 0.044(4) 0.028(3)
C39E 0.079(5) 0.086(6) 0.063(9) 0.050(6) 0.039(6) 0.064(5)
C27E 0.0371(19) 0.037(2) 0.047(2) 0.0231(18) 0.0218(17) 0.0200(17)
C28E 0.033(2) 0.030(3) 0.041(2) 0.0160(18) 0.0191(17) 0.016(2)
C29E 0.031(3) 0.030(5) 0.042(3) 0.0235(16) 0.025(2) 0.012(4)
N3E 0.044(5) 0.062(5) 0.051(2) 0.030(2) 0.022(3) 0.029(5)
C19E 0.0376(17) 0.032(3) 0.047(3) 0.0182(18) 0.024(2) 0.0179(18)
C18E 0.036(2) 0.032(3) 0.049(3) 0.023(2) 0.0253(18) 0.018(2)
C17E 0.038(3) 0.031(3) 0.051(2) 0.020(3) 0.026(2) 0.019(3)
C22E 0.039(4) 0.031(5) 0.056(4) 0.017(4) 0.028(4) 0.017(4)
C21E 0.039(2) 0.036(5) 0.0560(18) 0.020(3) 0.028(3) 0.023(3)
C20E 0.0401(18) 0.037(3) 0.050(7) 0.021(3) 0.027(3) 0.0216(15)
C23E 0.0411(18) 0.049(2) 0.082(3) 0.0310(19) 0.0349(18) 0.0295(15)
C24E 0.067(4) 0.080(4) 0.121(9) 0.045(6) 0.042(7) 0.055(4)
C25E 0.050(6) 0.082(6) 0.107(5) 0.019(4) 0.028(4) 0.032(5)
C26E 0.084(5) 0.124(11) 0.124(4) 0.062(7) 0.073(4) 0.072(8)
C14E 0.035(2) 0.0338(19) 0.060(3) 0.0242(19) 0.0296(19) 0.0179(17)
C15E 0.035(2) 0.034(2) 0.052(3) 0.0219(17) 0.0269(19) 0.0192(16)
C16E 0.0335(16) 0.0391(16) 0.036(4) 0.025(2) 0.0175(18) 0.0192(13)
N2E 0.0400(19) 0.070(4) 0.085(7) 0.052(3) 0.029(3) 0.019(2)
C6E 0.029(3) 0.031(2) 0.048(2) 0.0188(19) 0.022(3) 0.015(3)
C5E 0.028(3) 0.0288(19) 0.050(2) 0.0216(17) 0.024(2) 0.0164(19)
C4E 0.032(2) 0.027(3) 0.041(2) 0.017(2) 0.0201(17) 0.0165(16)
C9E 0.0355(17) 0.030(5) 0.0439(17) 0.019(4) 0.0232(14) 0.021(2)
C8E 0.032(3) 0.0303(19) 0.041(2) 0.0168(13) 0.021(3) 0.0162(19)
C7E 0.025(4) 0.037(3) 0.044(4) 0.017(3) 0.019(4) 0.018(4)
C10E 0.0433(17) 0.0372(16) 0.060(2) 0.0264(15) 0.0347(16) 0.0158(14)
C11E 0.092(4) 0.090(6) 0.102(5) 0.072(5) 0.056(4) 0.044(4)
C12E 0.088(7) 0.068(5) 0.099(4) 0.029(3) 0.046(4) -0.006(4)
C13E 0.107(6) 0.089(5) 0.119(5) 0.065(5) 0.092(5) 0.055(5)
N6 0.126(4) 0.118(3) 0.094(3) 0.014(2) 0.047(3) 0.071(3)
C66 0.128(7) 0.150(8) 0.089(5) 0.033(5) 0.044(5) 0.068(6)
C67 0.139(8) 0.160(9) 0.094(5) 0.040(6) 0.038(6) 0.070(7)
C68 0.128(9) 0.148(7) 0.099(9) 0.031(7) 0.019(8) 0.042(7)
C69 0.191(10) 0.292(15) 0.107(14) 0.098(15) 0.055(12) 0.150(11)
C70 0.113(6) 0.129(7) 0.111(6) -0.002(4) 0.031(4) 0.066(5)
C71 0.117(6) 0.153(7) 0.162(11) 0.014(7) 0.037(6) 0.081(5)
C72 0.132(7) 0.134(9) 0.166(10) 0.014(7) 0.049(6) 0.087(7)
C73 0.109(5) 0.119(6) 0.155(17) -0.007(10) 0.025(8) 0.057(5)
C74 0.141(6) 0.138(6) 0.087(4) 0.023(4) 0.058(4) 0.089(5)
C75 0.206(10) 0.160(8) 0.082(6) -0.003(5) 0.047(6) 0.014(8)
C76 0.191(11) 0.146(8) 0.075(5) 0.006(5) 0.052(6) 0.017(7)
C77 0.206(11) 0.133(10) 0.082(6) 0.009(5) 0.060(6) 0.037(9)
C78 0.148(5) 0.120(6) 0.143(8) 0.062(5) 0.079(5) 0.080(5)
C79 0.156(7) 0.128(8) 0.239(12) 0.068(8) 0.097(7) 0.077(6)
C80 0.170(8) 0.117(8) 0.242(15) 0.088(8) 0.133(10) 0.057(7)
C81 0.201(10) 0.250(15) 0.256(19) 0.082(14) 0.132(11) 0.093(10)
N6D 0.126(4) 0.118(3) 0.094(3) 0.014(2) 0.047(3) 0.071(3)
C66D 0.128(7) 0.150(8) 0.089(5) 0.033(5) 0.044(5) 0.068(6)
C67D 0.139(8) 0.160(9) 0.094(5) 0.040(6) 0.038(6) 0.070(7)
C68D 0.128(9) 0.148(7) 0.099(9) 0.031(7) 0.019(8) 0.042(7)
C69D 0.191(10) 0.292(15) 0.107(14) 0.098(15) 0.055(12) 0.150(11)
C70D 0.113(6) 0.129(7) 0.111(6) -0.002(4) 0.031(4) 0.066(5)
C71D 0.117(6) 0.153(7) 0.162(11) 0.014(7) 0.037(6) 0.081(5)
C72D 0.132(7) 0.134(9) 0.166(10) 0.014(7) 0.049(6) 0.087(7)
C73D 0.109(5) 0.119(6) 0.155(17) -0.007(10) 0.025(8) 0.057(5)
C74D 0.141(6) 0.138(6) 0.087(4) 0.023(4) 0.058(4) 0.089(5)
C75D 0.206(10) 0.160(8) 0.082(6) -0.003(5) 0.047(6) 0.014(8)
C76D 0.191(11) 0.146(8) 0.075(5) 0.006(5) 0.052(6) 0.017(7)
C77D 0.206(11) 0.133(10) 0.082(6) 0.009(5) 0.060(6) 0.037(9)
C78D 0.148(5) 0.120(6) 0.143(8) 0.062(5) 0.079(5) 0.080(5)
C79D 0.156(7) 0.128(8) 0.239(12) 0.068(8) 0.097(7) 0.077(6)
C80D 0.170(8) 0.117(8) 0.242(15) 0.088(8) 0.133(10) 0.057(7)
C81D 0.201(10) 0.250(15) 0.256(19) 0.082(14) 0.132(11) 0.093(10)
N7 0.0614(18) 0.0509(17) 0.0519(16) 0.0103(13) 0.0156(14) 0.0274(15)
C82 0.100(3) 0.052(2) 0.063(2) 0.0095(19) 0.036(2) 0.032(2)
C83 0.137(5) 0.090(4) 0.144(5) 0.041(3) 0.091(4) 0.073(4)
C84 0.093(4) 0.068(4) 0.100(4) 0.023(3) 0.050(4) 0.042(4)
C85 0.103(5) 0.117(10) 0.110(8) -0.005(6) 0.048(5) 0.039(5)
C84D 0.093(4) 0.068(4) 0.100(4) 0.023(3) 0.050(4) 0.042(4)
C85D 0.103(5) 0.117(10) 0.110(8) -0.005(6) 0.048(5) 0.039(5)
C86 0.077(3) 0.051(2) 0.070(2) 0.0162(18) 0.027(2) 0.030(2)
C87 0.131(4) 0.079(3) 0.075(3) 0.034(2) 0.051(3) 0.058(3)
C88 0.145(5) 0.077(3) 0.127(4) 0.050(3) 0.078(4) 0.068(3)
C89 0.221(8) 0.121(5) 0.147(6) 0.088(5) 0.126(6) 0.109(6)
C90 0.055(2) 0.054(2) 0.0511(19) 0.0099(16) 0.0117(16) 0.0282(17)
C91 0.058(2) 0.051(2) 0.060(2) 0.0124(17) 0.0170(17) 0.0290(18)
C92 0.077(3) 0.063(2) 0.059(2) 0.0182(18) 0.0295(19) 0.045(2)
C93 0.103(4) 0.070(3) 0.084(3) 0.034(2) 0.046(3) 0.055(3)
C94 0.064(2) 0.097(3) 0.067(3) 0.033(2) 0.017(2) 0.043(2)
C95 0.107(4) 0.139(5) 0.110(4) 0.064(4) 0.058(3) 0.093(4)
C96 0.149(6) 0.353(13) 0.154(7) 0.118(8) 0.080(5) 0.189(8)
C97 0.303(14) 0.48(2) 0.234(11) 0.178(12) 0.164(11) 0.337(16)
N8 0.0467(15) 0.0424(14) 0.0486(15) 0.0119(12) 0.0171(12) 0.0253(12)
C98 0.057(2) 0.055(2) 0.0448(18) 0.0104(15) 0.0154(15) 0.0296(17)
C99 0.067(2) 0.065(2) 0.058(2) 0.0244(18) 0.0253(18) 0.039(2)
C100 0.071(3) 0.085(3) 0.057(2) 0.025(2) 0.024(2) 0.039(2)
C101 0.090(3) 0.100(4) 0.073(3) 0.020(3) 0.039(3) 0.049(3)
C102 0.057(2) 0.0499(19) 0.059(2) 0.0189(16) 0.0248(16) 0.0348(17)
C103 0.056(2) 0.076(3) 0.068(2) 0.020(2) 0.0212(19) 0.038(2)
C04 0.060(2) 0.070(3) 0.088(3) 0.029(2) 0.028(2) 0.041(2)
C105 0.077(3) 0.070(3) 0.075(3) 0.018(2) 0.033(2) 0.034(2)
C106 0.0524(19) 0.0399(17) 0.0539(19) 0.0115(15) 0.0171(16) 0.0240(15)
C107 0.057(2) 0.0513(19) 0.0527(19) 0.0156(16) 0.0170(16) 0.0309(17)
C108 0.062(2) 0.059(2) 0.076(3) 0.024(2) 0.033(2) 0.0245(19)
C109 0.071(3) 0.074(3) 0.067(3) 0.030(2) 0.021(2) 0.024(2)
C110 0.0529(18) 0.0426(17) 0.0448(17) 0.0092(14) 0.0162(15) 0.0244(15)
C111 0.0554(19) 0.054(2) 0.0495(19) 0.0151(16) 0.0183(15) 0.0337(17)
C12 0.055(2) 0.064(2) 0.058(2) 0.0179(18) 0.0229(17) 0.0273(18)
C113 0.064(3) 0.090(3) 0.090(3) 0.033(3) 0.038(2) 0.041(2)
P1 0.0462(7) 0.0460(7) 0.0419(6) 0.0048(5) 0.0267(5) 0.0036(5)
O1 0.083(4) 0.048(3) 0.042(2) 0.021(2) 0.027(2) 0.012(3)
O2 0.041(2) 0.053(3) 0.074(3) 0.002(2) 0.032(2) 0.019(2)
O3 0.031(2) 0.069(3) 0.061(3) 0.001(2) 0.019(2) 0.021(2)
O4 0.060(3) 0.054(3) 0.038(2) 0.023(2) 0.019(2) 0.010(2)
P2 0.0413(5) 0.0483(5) 0.0545(5) -0.0018(4) 0.0086(4) 0.0163(4)
O5 0.0570(15) 0.0668(16) 0.0584(15) 0.0155(13) 0.0033(12) 0.0401(13)
O6 0.0580(15) 0.0449(13) 0.0756(17) 0.0149(12) 0.0017(13) 0.0281(12)
O7 0.0546(16) 0.079(2) 0.0685(18) -0.0096(15) 0.0219(14) 0.0182(15)
O8 0.0633(17) 0.0698(19) 0.0761(19) -0.0032(15) 0.0291(15) 0.0111(15)
P3 0.0342(5) 0.0298(5) 0.0384(5) 0.0151(4) 0.0170(4) 0.0173(4)
O9 0.0418(16) 0.0410(16) 0.0508(17) 0.0195(14) 0.0247(14) 0.0148(13)
O10 0.0507(19) 0.058(2) 0.0491(18) 0.0158(15) 0.0192(16) 0.0369(17)
O11 0.0489(18) 0.0432(17) 0.0478(17) 0.0139(14) 0.0156(14) 0.0251(15)
O12 0.070(2) 0.0313(16) 0.0452(17) 0.0225(13) 0.0263(16) 0.0233(15)
P3D 0.0342(5) 0.0298(5) 0.0384(5) 0.0151(4) 0.0170(4) 0.0173(4)
O9D 0.0418(16) 0.0410(16) 0.0508(17) 0.0195(14) 0.0247(14) 0.0148(13)
O10D 0.0507(19) 0.058(2) 0.0491(18) 0.0158(15) 0.0192(16) 0.0369(17)
O11D 0.0489(18) 0.0432(17) 0.0478(17) 0.0139(14) 0.0156(14) 0.0251(15)
O12D 0.070(2) 0.0313(16) 0.0452(17) 0.0225(13) 0.0263(16) 0.0233(15)
P4 0.0545(7) 0.0379(8) 0.0411(9) 0.0077(6) 0.0129(7) 0.0134(6)
O13 0.058(2) 0.073(2) 0.051(2) -0.0009(18) 0.0179(18) 0.0273(19)
O14 0.057(2) 0.041(3) 0.047(2) 0.0100(16) 0.0143(16) 0.017(2)
O15 0.080(3) 0.056(2) 0.039(2) 0.0052(18) 0.012(2) 0.002(2)
O16 0.086(3) 0.048(2) 0.056(3) 0.0173(16) 0.021(2) 0.031(2)
P4D 0.0545(7) 0.0379(8) 0.0411(9) 0.0077(6) 0.0129(7) 0.0134(6)
O13D 0.058(2) 0.073(2) 0.051(2) -0.0009(18) 0.0179(18) 0.0273(19)
O14D 0.057(2) 0.041(3) 0.047(2) 0.0100(16) 0.0143(16) 0.017(2)
O15D 0.080(3) 0.056(2) 0.039(2) 0.0052(18) 0.012(2) 0.002(2)
O16D 0.086(3) 0.048(2) 0.056(3) 0.0173(16) 0.021(2) 0.031(2)
Cl1 0.0848(7) 0.0683(6) 0.0848(7) 0.0335(6) 0.0339(6) 0.0469(6)
Cl2 0.0821(8) 0.0686(7) 0.1055(9) 0.0212(6) 0.0132(7) 0.0448(6)
Cl3 0.0971(9) 0.1026(10) 0.1570(14) 0.0666(10) 0.0860(10) 0.0602(8)
C1S 0.057(2) 0.053(2) 0.089(3) 0.040(2) 0.033(2) 0.0366(18)
C2S 0.051(5) 0.070(3) 0.076(4) 0.027(3) 0.035(4) 0.028(3)
Cl4 0.153(3) 0.102(3) 0.0787(17) 0.0415(15) 0.0307(18) 0.017(2)
Cl5 0.065(5) 0.102(3) 0.090(3) 0.018(2) 0.037(3) 0.014(3)
Cl6 0.1059(14) 0.1048(16) 0.206(6) 0.047(3) 0.072(4) 0.0743(13)
C2SD 0.051(5) 0.070(3) 0.076(4) 0.027(3) 0.035(4) 0.028(3)
Cl4D 0.153(3) 0.102(3) 0.0787(17) 0.0415(15) 0.0307(18) 0.017(2)
Cl5D 0.065(5) 0.102(3) 0.090(3) 0.018(2) 0.037(3) 0.014(3)
Cl6D 0.1059(14) 0.1048(16) 0.206(6) 0.047(3) 0.072(4) 0.0743(13)

loop_
_atom_type_symbol
_atom_type_description
_atom_type_scat_dispersion_real
_atom_type_scat_dispersion_imag
_atom_type_scat_source
C C 0.0033 0.0016 'International Tables Vol C Tables 4.2.6.8 and 6.1.1.4'
H H 0.0000 0.0000 'International Tables Vol C Tables 4.2.6.8 and 6.1.1.4'
N N 0.0061 0.0033 'International Tables Vol C Tables 4.2.6.8 and 6.1.1.4'
O O 0.0106 0.0060 'International Tables Vol C Tables 4.2.6.8 and 6.1.1.4'
P P 0.1023 0.0942 'International Tables Vol C Tables 4.2.6.8 and 6.1.1.4'
Cl Cl 0.1484 0.1585 'International Tables Vol C Tables 4.2.6.8 and 6.1.1.4'

loop_
_geom_angle_atom_site_label_1
_geom_angle_atom_site_label_2
_geom_angle_atom_site_label_3
_geom_angle
_geom_angle_site_symmetry_1
_geom_angle_site_symmetry_3
C2A C1A C58A 131.9(4) . .
C2A C1A H1A 114.0 . .
C58A C1A H1A 114.0 . .
C1A C2A C3A 125.7(5) . .
C1A C2A C4A 123.7(4) . .
C3A C2A C4A 110.6(4) . .
N1A C3A C2A 172.2(10) . .
C5A C4A C9A 118.8(4) . .
C5A C4A C2A 120.6(4) . .
C9A C4A C2A 120.5(4) . .
C4A C5A C6A 121.7(4) . .
C4A C5A H5A 119.2 . .
C6A C5A H5A 119.2 . .
C5A C6A C7A 117.5(5) . .
C5A C6A C14A 116.7(4) . .
C7A C6A C14A 125.6(5) . .
C8A C7A C6A 121.7(5) . .
C8A C7A H7A 119.1 . .
C6A C7A H7A 119.1 . .
C7A C8A C9A 118.1(6) . .
C7A C8A C10A 119.5(7) . .
C9A C8A C10A 122.4(7) . .
C4A C9A C8A 122.1(5) . .
C4A C9A H9A 118.9 . .
C8A C9A H9A 118.9 . .
C12A C10A C11A 109.0(10) . .
C12A C10A C13A 108.7(10) . .
C11A C10A C13A 108.0(9) . .
C12A C10A C8A 114.5(14) . .
C11A C10A C8A 107.6(12) . .
C13A C10A C8A 108.9(13) . .
C10A C11A H11A 109.5 . .
C10A C11A H11B 109.5 . .
H11A C11A H11B 109.5 . .
C10A C11A H11C 109.5 . .
H11A C11A H11C 109.5 . .
H11B C11A H11C 109.5 . .
C10A C12A H12A 109.5 . .
C10A C12A H12B 109.5 . .
H12A C12A H12B 109.5 . .
C10A C12A H12C 109.5 . .
H12A C12A H12C 109.5 . .
H12B C12A H12C 109.5 . .
C10A C13A H13A 109.5 . .
C10A C13A H13B 109.5 . .
H13A C13A H13B 109.5 . .
C10A C13A H13C 109.5 . .
H13A C13A H13C 109.5 . .
H13B C13A H13C 109.5 . .
C15A C14A C6A 130.8(5) . .
C15A C14A H14A 114.6 . .
C6A C14A H14A 114.6 . .
C14A C15A C16A 126.1(6) . .
C14A C15A C17A 123.3(5) . .
C16A C15A C17A 110.6(6) . .
N2A C16A C15A 172.0(11) . .
C18A C17A C22A 118.7(5) . .
C18A C17A C15A 120.3(4) . .
C22A C17A C15A 121.1(5) . .
C17A C18A C19A 121.3(5) . .
C17A C18A H18A 119.4 . .
C19A C18A H18A 119.4 . .
C18A C19A C20A 117.7(5) . .
C18A C19A C27A 117.3(5) . .
C20A C19A C27A 124.9(5) . .
C21A C20A C19A 122.2(6) . .
C21A C20A H20A 118.9 . .
C19A C20A H20A 118.9 . .
C20A C21A C22A 117.8(6) . .
C20A C21A C23A 118.3(7) . .
C22A C21A C23A 123.9(7) . .
C21A C22A C17A 122.2(6) . .
C21A C22A H22A 118.9 . .
C17A C22A H22A 118.9 . .
C24A C23A C25A 110.7(8) . .
C24A C23A C21A 110.9(10) . .
C25A C23A C21A 109.4(8) . .
C24A C23A C26A 108.6(8) . .
C25A C23A C26A 107.0(9) . .
C21A C23A C26A 110.2(14) . .
C23A C24A H24A 109.5 . .
C23A C24A H24B 109.5 . .
H24A C24A H24B 109.5 . .
C23A C24A H24C 109.5 . .
H24A C24A H24C 109.5 . .
H24B C24A H24C 109.5 . .
C23A C25A H25A 109.5 . .
C23A C25A H25B 109.5 . .
H25A C25A H25B 109.5 . .
C23A C25A H25C 109.5 . .
H25A C25A H25C 109.5 . .
H25B C25A H25C 109.5 . .
C23A C26A H26A 109.5 . .
C23A C26A H26B 109.5 . .
H26A C26A H26B 109.5 . .
C23A C26A H26C 109.5 . .
H26A C26A H26C 109.5 . .
H26B C26A H26C 109.5 . .
C28A C27A C19A 133.7(5) . .
C28A C27A H27A 113.1 . .
C19A C27A H27A 113.1 . .
C27A C28A C29A 125.6(6) . .
C27A C28A C30A 124.6(5) . .
C29A C28A C30A 109.7(5) . .
N3A C29A C28A 168(2) . .
C31A C30A C35A 118.7(4) . .
C31A C30A C28A 121.1(4) . .
C35A C30A C28A 120.2(4) . .
C32A C31A C30A 121.8(4) . .
C32A C31A H31A 119.1 . .
C30A C31A H31A 119.1 . .
C31A C32A C33A 117.0(4) . .
C31A C32A C40A 116.3(4) . .
C33A C32A C40A 126.6(5) . .
C34A C33A C32A 123.2(5) . .
C34A C33A H33A 118.4 . .
C32A C33A H33A 118.4 . .
C33A C34A C35A 117.9(5) . .
C33A C34A C36A 120.2(7) . .
C35A C34A C36A 121.9(6) . .
C34A C35A C30A 121.4(5) . .
C34A C35A H35A 119.3 . .
C30A C35A H35A 119.3 . .
C38A C36A C39A 107.2(9) . .
C38A C36A C37A 109.3(8) . .
C39A C36A C37A 108.6(11) . .
C38A C36A C34A 116.4(9) . .
C39A C36A C34A 109.0(14) . .
C37A C36A C34A 106.1(10) . .
C36A C37A H37A 109.5 . .
C36A C37A H37B 109.5 . .
H37A C37A H37B 109.5 . .
C36A C37A H37C 109.5 . .
H37A C37A H37C 109.5 . .
H37B C37A H37C 109.5 . .
C36A C38A H38A 109.5 . .
C36A C38A H38B 109.5 . .
H38A C38A H38B 109.5 . .
C36A C38A H38C 109.5 . .
H38A C38A H38C 109.5 . .
H38B C38A H38C 109.5 . .
C36A C39A H39A 109.5 . .
C36A C39A H39B 109.5 . .
H39A C39A H39B 109.5 . .
C36A C39A H39C 109.5 . .
H39A C39A H39C 109.5 . .
H39B C39A H39C 109.5 . .
C41A C40A C32A 130.2(4) . .
C41A C40A H40A 114.9 . .
C32A C40A H40A 114.9 . .
C40A C41A C42A 126.4(6) . .
C40A C41A C43A 123.8(4) . .
C42A C41A C43A 109.6(6) . .
N4A C42A C41A 169.3(10) . .
C48A C43A C44A 119.1(4) . .
C48A C43A C41A 120.9(4) . .
C44A C43A C41A 120.0(4) . .
C45A C44A C43A 120.9(4) . .
C45A C44A H44A 119.6 . .
C43A C44A H44A 119.6 . .
C44A C45A C46A 118.2(4) . .
C44A C45A C53A 117.0(4) . .
C46A C45A C53A 124.8(4) . .
C47A C46A C45A 122.0(5) . .
C47A C46A H46A 119.0 . .
C45A C46A H46A 119.0 . .
C48A C47A C46A 117.6(5) . .
C48A C47A C49A 124.5(6) . .
C46A C47A C49A 117.9(6) . .
C47A C48A C43A 122.2(5) . .
C47A C48A H48A 118.9 . .
C43A C48A H48A 118.9 . .
C50A C49A C51A 109.5(8) . .
C50A C49A C52A 110.5(8) . .
C51A C49A C52A 103.9(7) . .
C50A C49A C47A 108.5(6) . .
C51A C49A C47A 109.8(8) . .
C52A C49A C47A 114.5(8) . .
C49A C50A H50A 109.5 . .
C49A C50A H50B 109.5 . .
H50A C50A H50B 109.5 . .
C49A C50A H50C 109.5 . .
H50A C50A H50C 109.5 . .
H50B C50A H50C 109.5 . .
C49A C51A H51A 109.5 . .
C49A C51A H51B 109.5 . .
H51A C51A H51B 109.5 . .
C49A C51A H51C 109.5 . .
H51A C51A H51C 109.5 . .
H51B C51A H51C 109.5 . .
C49A C52A H52A 109.5 . .
C49A C52A H52B 109.5 . .
H52A C52A H52B 109.5 . .
C49A C52A H52C 109.5 . .
H52A C52A H52C 109.5 . .
H52B C52A H52C 109.5 . .
C54A C53A C45A 130.1(4) . .
C54A C53A H53A 115.0 . .
C45A C53A H53A 115.0 . .
C53A C54A C55A 126.9(6) . .
C53A C54A C56A 123.8(4) . .
C55A C54A C56A 109.1(5) . .
N5A C55A C54A 169.7(9) . .
C61A C56A C57A 118.5(4) . .
C61A C56A C54A 120.6(4) . .
C57A C56A C54A 121.0(4) . .
C56A C57A C58A 122.2(4) . .
C56A C57A H57A 118.9 . .
C58A C57A H57A 118.9 . .
C57A C58A C59A 117.5(4) . .
C57A C58A C1A 116.1(4) . .
C59A C58A C1A 126.4(5) . .
C60A C59A C58A 121.2(5) . .
C60A C59A H59A 119.4 . .
C58A C59A H59A 119.4 . .
C59A C60A C61A 118.7(6) . .
C59A C60A C62A 119.2(6) . .
C61A C60A C62A 121.6(7) . .
C56A C61A C60A 121.8(5) . .
C56A C61A H61A 119.1 . .
C60A C61A H61A 119.1 . .
C63A C62A C64A 109.2(9) . .
C63A C62A C65A 106.5(9) . .
C64A C62A C65A 108.9(10) . .
C63A C62A C60A 113.0(11) . .
C64A C62A C60A 109.8(12) . .
C65A C62A C60A 109.4(11) . .
C62A C63A H63A 109.5 . .
C62A C63A H63B 109.5 . .
H63A C63A H63B 109.5 . .
C62A C63A H63C 109.5 . .
H63A C63A H63C 109.5 . .
H63B C63A H63C 109.5 . .
C62A C64A H64A 109.5 . .
C62A C64A H64B 109.5 . .
H64A C64A H64B 109.5 . .
C62A C64A H64C 109.5 . .
H64A C64A H64C 109.5 . .
H64B C64A H64C 109.5 . .
C62A C65A H65A 109.5 . .
C62A C65A H65B 109.5 . .
H65A C65A H65B 109.5 . .
C62A C65A H65C 109.5 . .
H65A C65A H65C 109.5 . .
H65B C65A H65C 109.5 . .
C2D C1D C4D 132.8(8) . .
C2D C1D H1D 113.6 . .
C4D C1D H1D 113.6 . .
C1D C2D C3D 129.5(10) . .
C1D C2D C58D 123.7(7) . .
C3D C2D C58D 106.7(9) . .
N1D C3D C2D 163.7(17) . .
C59D C58D C57D 119.1(7) . .
C59D C58D C2D 120.0(8) . .
C57D C58D C2D 120.8(7) . .
C58D C57D C56D 121.8(7) . .
C58D C57D H57D 119.1 . .
C56D C57D H57D 119.1 . .
C57D C56D C61D 117.2(8) . .
C57D C56D C53D 117.1(8) . .
C61D C56D C53D 125.7(9) . .
C60D C61D C56D 120.8(10) . .
C60D C61D H61D 119.6 . .
C56D C61D H61D 119.6 . .
C61D C60D C59D 119.3(10) . .
C61D C60D C62D 120.4(12) . .
C59D C60D C62D 119.9(12) . .
C58D C59D C60D 121.5(9) . .
C58D C59D H59D 119.2 . .
C60D C59D H59D 119.2 . .
C64D C62D C65D 109.5(17) . .
C64D C62D C63D 111.9(16) . .
C65D C62D C63D 111.4(16) . .
C64D C62D C60D 104(2) . .
C65D C62D C60D 113(2) . .
C63D C62D C60D 107(2) . .
C62D C63D H63G 109.5 . .
C62D C63D H63H 109.5 . .
H63G C63D H63H 109.5 . .
C62D C63D H63I 109.5 . .
H63G C63D H63I 109.5 . .
H63H C63D H63I 109.5 . .
C62D C64D H64G 109.5 . .
C62D C64D H64H 109.5 . .
H64G C64D H64H 109.5 . .
C62D C64D H64I 109.5 . .
H64G C64D H64I 109.5 . .
H64H C64D H64I 109.5 . .
C62D C65D H65G 109.5 . .
C62D C65D H65H 109.5 . .
H65G C65D H65H 109.5 . .
C62D C65D H65I 109.5 . .
H65G C65D H65I 109.5 . .
H65H C65D H65I 109.5 . .
C54D C53D C56D 130.8(8) . .
C54D C53D H53D 114.6 . .
C56D C53D H53D 114.6 . .
C53D C54D C55D 131.1(12) . .
C53D C54D C45D 124.3(8) . .
C55D C54D C45D 104.4(11) . .
N5D C55D C54D 160(2) . .
C44D C45D C46D 118.5(7) . .
C44D C45D C54D 121.9(7) . .
C46D C45D C54D 119.6(7) . .
C45D C44D C43D 122.7(7) . .
C45D C44D H44D 118.6 . .
C43D C44D H44D 118.6 . .
C44D C43D C48D 117.5(8) . .
C44D C43D C40D 117.2(8) . .
C48D C43D C40D 125.3(9) . .
C47D C48D C43D 120.4(10) . .
C47D C48D H48D 119.8 . .
C43D C48D H48D 119.8 . .
C48D C47D C46D 119.9(10) . .
C48D C47D C49D 115.7(10) . .
C46D C47D C49D 123.8(11) . .
C47D C46D C45D 120.9(9) . .
C47D C46D H46D 119.6 . .
C45D C46D H46D 119.6 . .
C51D C49D C52D 109.3(12) . .
C51D C49D C50D 111.5(12) . .
C52D C49D C50D 104.9(12) . .
C51D C49D C47D 104.9(11) . .
C52D C49D C47D 111.5(15) . .
C50D C49D C47D 114.7(15) . .
C49D C50D H50G 109.5 . .
C49D C50D H50H 109.5 . .
H50G C50D H50H 109.5 . .
C49D C50D H50I 109.5 . .
H50G C50D H50I 109.5 . .
H50H C50D H50I 109.5 . .
C49D C51D H51G 109.5 . .
C49D C51D H51H 109.5 . .
H51G C51D H51H 109.5 . .
C49D C51D H51I 109.5 . .
H51G C51D H51I 109.5 . .
H51H C51D H51I 109.5 . .
C49D C52D H52G 109.5 . .
C49D C52D H52H 109.5 . .
H52G C52D H52H 109.5 . .
C49D C52D H52I 109.5 . .
H52G C52D H52I 109.5 . .
H52H C52D H52I 109.5 . .
C41D C40D C43D 130.0(8) . .
C41D C40D H40D 115.0 . .
C43D C40D H40D 115.0 . .
C40D C41D C42D 133.2(12) . .
C40D C41D C32D 123.3(8) . .
C42D C41D C32D 103.5(11) . .
N4D C42D C41D 156(2) . .
C33D C32D C31D 117.9(7) . .
C33D C32D C41D 120.7(8) . .
C31D C32D C41D 121.4(7) . .
C30D C31D C32D 124.1(7) . .
C30D C31D H31D 117.9 . .
C32D C31D H31D 117.9 . .
C31D C30D C27D 117.4(8) . .
C31D C30D C35D 116.1(8) . .
C27D C30D C35D 126.4(9) . .
C34D C35D C30D 121.0(9) . .
C34D C35D H35D 119.5 . .
C30D C35D H35D 119.5 . .
C33D C34D C35D 119.0(10) . .
C33D C34D C36D 122.5(12) . .
C35D C34D C36D 117.7(12) . .
C32D C33D C34D 121.9(9) . .
C32D C33D H33D 119.0 . .
C34D C33D H33D 119.0 . .
C38D C36D C39D 109.3(17) . .
C38D C36D C34D 103.7(16) . .
C39D C36D C34D 114(3) . .
C38D C36D C37D 109.2(15) . .
C39D C36D C37D 109.9(18) . .
C34D C36D C37D 111(2) . .
C36D C37D H37G 109.5 . .
C36D C37D H37H 109.5 . .
H37G C37D H37H 109.5 . .
C36D C37D H37I 109.5 . .
H37G C37D H37I 109.5 . .
H37H C37D H37I 109.5 . .
C36D C38D H38G 109.5 . .
C36D C38D H38H 109.5 . .
H38G C38D H38H 109.5 . .
C36D C38D H38I 109.5 . .
H38G C38D H38I 109.5 . .
H38H C38D H38I 109.5 . .
C36D C39D H39G 109.5 . .
C36D C39D H39H 109.5 . .
H39G C39D H39H 109.5 . .
C36D C39D H39I 109.5 . .
H39G C39D H39I 109.5 . .
H39H C39D H39I 109.5 . .
C28D C27D C30D 132.3(9) . .
C28D C27D H27D 113.9 . .
C30D C27D H27D 113.9 . .
C27D C28D C29D 131.2(12) . .
C27D C28D C19D 124.2(9) . .
C29D C28D C19D 104.6(11) . .
N3D C29D C28D 161(4) . .
C20D C19D C18D 118.1(9) . .
C20D C19D C28D 120.0(9) . .
C18D C19D C28D 121.9(8) . .
C17D C18D C19D 123.0(8) . .
C17D C18D H18D 118.5 . .
C19D C18D H18D 118.5 . .
C18D C17D C22D 117.8(9) . .
C18D C17D C14D 117.9(8) . .
C22D C17D C14D 124.3(9) . .
C21D C22D C17D 120.3(10) . .
C21D C22D H22D 119.8 . .
C17D C22D H22D 119.8 . .
C22D C21D C20D 119.4(11) . .
C22D C21D C23D 119.3(12) . .
C20D C21D C23D 121.2(12) . .
C19D C20D C21D 121.4(11) . .
C19D C20D H20D 119.3 . .
C21D C20D H20D 119.3 . .
C24D C23D C26D 110.4(16) . .
C24D C23D C25D 111.0(14) . .
C26D C23D C25D 109.3(16) . .
C24D C23D C21D 104(2) . .
C26D C23D C21D 105(2) . .
C25D C23D C21D 116.0(17) . .
C23D C24D H24G 109.5 . .
C23D C24D H24H 109.5 . .
H24G C24D H24H 109.5 . .
C23D C24D H24I 109.5 . .
H24G C24D H24I 109.5 . .
H24H C24D H24I 109.5 . .
C23D C25D H25G 109.5 . .
C23D C25D H25H 109.5 . .
H25G C25D H25H 109.5 . .
C23D C25D H25I 109.5 . .
H25G C25D H25I 109.5 . .
H25H C25D H25I 109.5 . .
C23D C26D H26G 109.5 . .
C23D C26D H26H 109.5 . .
H26G C26D H26H 109.5 . .
C23D C26D H26I 109.5 . .
H26G C26D H26I 109.5 . .
H26H C26D H26I 109.5 . .
C15D C14D C17D 130.5(9) . .
C15D C14D H14D 114.7 . .
C17D C14D H14D 114.7 . .
C14D C15D C16D 131.2(12) . .
C14D C15D C6D 122.9(8) . .
C16D C15D C6D 105.9(11) . .
N2D C16D C15D 164(2) . .
C7D C6D C5D 118.7(8) . .
C7D C6D C15D 120.1(8) . .
C5D C6D C15D 121.2(8) . .
C4D C5D C6D 122.2(8) . .
C4D C5D H5D 118.9 . .
C6D C5D H5D 118.9 . .
C5D C4D C9D 118.1(9) . .
C5D C4D C1D 115.8(9) . .
C9D C4D C1D 126.1(10) . .
C8D C9D C4D 120.2(11) . .
C8D C9D H9D 119.9 . .
C4D C9D H9D 119.9 . .
C9D C8D C7D 119.4(11) . .
C9D C8D C10D 119.9(13) . .
C7D C8D C10D 120.7(13) . .
C6D C7D C8D 121.3(10) . .
C6D C7D H7D 119.3 . .
C8D C7D H7D 119.3 . .
C8D C10D C12D 104(3) . .
C8D C10D C11D 120(2) . .
C12D C10D C11D 108.6(18) . .
C8D C10D C13D 103(2) . .
C12D C10D C13D 111.1(18) . .
C11D C10D C13D 109.0(16) . .
C10D C11D H11G 109.5 . .
C10D C11D H11H 109.5 . .
H11G C11D H11H 109.5 . .
C10D C11D H11I 109.5 . .
H11G C11D H11I 109.5 . .
H11H C11D H11I 109.5 . .
C10D C12D H12G 109.5 . .
C10D C12D H12H 109.5 . .
H12G C12D H12H 109.5 . .
C10D C12D H12I 109.5 . .
H12G C12D H12I 109.5 . .
H12H C12D H12I 109.5 . .
C10D C13D H13G 109.5 . .
C10D C13D H13H 109.5 . .
H13G C13D H13H 109.5 . .
C10D C13D H13I 109.5 . .
H13G C13D H13I 109.5 . .
H13H C13D H13I 109.5 . .
C2B C1B C58B 132.3(5) . .
C2B C1B H1B 113.8 . .
C58B C1B H1B 113.8 . .
C1B C2B C3B 122.7(6) . .
C1B C2B C4B 124.8(4) . .
C3B C2B C4B 112.5(5) . .
N1B C3B C2B 172.2(11) . .
C9B C4B C5B 118.9(5) . .
C9B C4B C2B 121.1(5) . .
C5B C4B C2B 119.9(5) . .
C6B C5B C4B 121.9(5) . .
C6B C5B H5B 119.0 . .
C4B C5B H5B 119.0 . .
C5B C6B C7B 117.2(5) . .
C5B C6B C14B 117.7(5) . .
C7B C6B C14B 125.2(5) . .
C8B C7B C6B 122.0(7) . .
C8B C7B H7B 119.0 . .
C6B C7B H7B 119.0 . .
C7B C8B C9B 118.0(7) . .
C7B C8B C10B 121.9(9) . .
C9B C8B C10B 120.1(9) . .
C4B C9B C8B 122.0(7) . .
C4B C9B H9B 119.0 . .
C8B C9B H9B 119.0 . .
C12B C10B C13B 111.3(10) . .
C12B C10B C8B 108.4(15) . .
C13B C10B C8B 112.8(14) . .
C12B C10B C11B 109.5(10) . .
C13B C10B C11B 105.2(10) . .
C8B C10B C11B 109.6(9) . .
C10B C11B H11D 109.5 . .
C10B C11B H11E 109.5 . .
H11D C11B H11E 109.5 . .
C10B C11B H11F 109.5 . .
H11D C11B H11F 109.5 . .
H11E C11B H11F 109.5 . .
C10B C12B H12D 109.5 . .
C10B C12B H12E 109.5 . .
H12D C12B H12E 109.5 . .
C10B C12B H12F 109.5 . .
H12D C12B H12F 109.5 . .
H12E C12B H12F 109.5 . .
C10B C13B H13D 109.5 . .
C10B C13B H13E 109.5 . .
H13D C13B H13E 109.5 . .
C10B C13B H13F 109.5 . .
H13D C13B H13F 109.5 . .
H13E C13B H13F 109.5 . .
C15B C14B C6B 131.0(5) . .
C15B C14B H14B 114.5 . .
C6B C14B H14B 114.5 . .
C14B C15B C16B 123.7(6) . .
C14B C15B C17B 123.9(5) . .
C16B C15B C17B 112.0(6) . .
N2B C16B C15B 166.4(12) . .
C22B C17B C18B 118.2(5) . .
C22B C17B C15B 120.6(5) . .
C18B C17B C15B 121.2(5) . .
C19B C18B C17B 121.6(5) . .
C19B C18B H18B 119.2 . .
C17B C18B H18B 119.2 . .
C18B C19B C20B 118.0(6) . .
C18B C19B C27B 116.4(5) . .
C20B C19B C27B 125.7(6) . .
C21B C20B C19B 121.3(8) . .
C21B C20B H20B 119.4 . .
C19B C20B H20B 119.4 . .
C20B C21B C22B 117.9(8) . .
C20B C21B C23B 121.2(10) . .
C22B C21B C23B 120.9(9) . .
C17B C22B C21B 122.9(7) . .
C17B C22B H22B 118.6 . .
C21B C22B H22B 118.6 . .
C26B C23B C25B 110.0(12) . .
C26B C23B C24B 109.7(10) . .
C25B C23B C24B 107.4(13) . .
C26B C23B C21B 109.7(15) . .
C25B C23B C21B 105.8(16) . .
C24B C23B C21B 114.1(11) . .
C23B C24B H24D 109.5 . .
C23B C24B H24E 109.5 . .
H24D C24B H24E 109.5 . .
C23B C24B H24F 109.5 . .
H24D C24B H24F 109.5 . .
H24E C24B H24F 109.5 . .
C23B C25B H25D 109.5 . .
C23B C25B H25E 109.5 . .
H25D C25B H25E 109.5 . .
C23B C25B H25F 109.5 . .
H25D C25B H25F 109.5 . .
H25E C25B H25F 109.5 . .
C23B C26B H26D 109.5 . .
C23B C26B H26E 109.5 . .
H26D C26B H26E 109.5 . .
C23B C26B H26F 109.5 . .
H26D C26B H26F 109.5 . .
H26E C26B H26F 109.5 . .
C28B C27B C19B 131.3(5) . .
C28B C27B H27B 114.4 . .
C19B C27B H27B 114.4 . .
C27B C28B C29B 126.9(7) . .
C27B C28B C30B 123.6(5) . .
C29B C28B C30B 109.4(6) . .
N3B C29B C28B 171.6(11) . .
C35B C30B C31B 118.7(5) . .
C35B C30B C28B 120.8(5) . .
C31B C30B C28B 120.5(4) . .
C32B C31B C30B 121.5(4) . .
C32B C31B H31B 119.3 . .
C30B C31B H31B 119.3 . .
C31B C32B C33B 118.3(5) . .
C31B C32B C40B 116.6(5) . .
C33B C32B C40B 125.1(5) . .
C34B C33B C32B 120.7(7) . .
C34B C33B H33B 119.6 . .
C32B C33B H33B 119.6 . .
C35B C34B C33B 118.1(7) . .
C35B C34B C36B 121.5(9) . .
C33B C34B C36B 120.2(9) . .
C30B C35B C34B 122.6(6) . .
C30B C35B H35B 118.7 . .
C34B C35B H35B 118.7 . .
C39B C36B C37B 110.4(12) . .
C39B C36B C38B 107.5(16) . .
C37B C36B C38B 108.5(13) . .
C39B C36B C34B 107.4(15) . .
C37B C36B C34B 109.5(15) . .
C38B C36B C34B 113.4(19) . .
C36B C37B H37D 109.5 . .
C36B C37B H37E 109.5 . .
H37D C37B H37E 109.5 . .
C36B C37B H37F 109.5 . .
H37D C37B H37F 109.5 . .
H37E C37B H37F 109.5 . .
C36B C38B H38D 109.5 . .
C36B C38B H38E 109.5 . .
H38D C38B H38E 109.5 . .
C36B C38B H38F 109.5 . .
H38D C38B H38F 109.5 . .
H38E C38B H38F 109.5 . .
C36B C39B H39D 109.5 . .
C36B C39B H39E 109.5 . .
H39D C39B H39E 109.5 . .
C36B C39B H39F 109.5 . .
H39D C39B H39F 109.5 . .
H39E C39B H39F 109.5 . .
C41B C40B C32B 131.4(5) . .
C41B C40B H40B 114.3 . .
C32B C40B H40B 114.3 . .
C40B C41B C42B 126.9(7) . .
C40B C41B C43B 123.6(5) . .
C42B C41B C43B 109.5(7) . .
N4B C42B C41B 163(2) . .
C48B C43B C44B 118.3(5) . .
C48B C43B C41B 120.8(5) . .
C44B C43B C41B 120.9(5) . .
C43B C44B C45B 121.8(5) . .
C43B C44B H44B 119.1 . .
C45B C44B H44B 119.1 . .
C44B C45B C46B 117.3(5) . .
C44B C45B C53B 116.3(5) . .
C46B C45B C53B 126.3(5) . .
C47B C46B C45B 121.3(6) . .
C47B C46B H46B 119.4 . .
C45B C46B H46B 119.4 . .
C46B C47B C48B 118.6(7) . .
C46B C47B C49B 122.1(8) . .
C48B C47B C49B 118.9(8) . .
C43B C48B C47B 122.7(6) . .
C43B C48B H48B 118.7 . .
C47B C48B H48B 118.7 . .
C52B C49B C47B 115.5(9) . .
C52B C49B C50B 108.2(10) . .
C47B C49B C50B 105.2(11) . .
C52B C49B C51B 108.5(9) . .
C47B C49B C51B 110.5(11) . .
C50B C49B C51B 108.8(9) . .
C49B C50B H50D 109.5 . .
C49B C50B H50E 109.5 . .
H50D C50B H50E 109.5 . .
C49B C50B H50F 109.5 . .
H50D C50B H50F 109.5 . .
H50E C50B H50F 109.5 . .
C49B C51B H51D 109.5 . .
C49B C51B H51E 109.5 . .
H51D C51B H51E 109.5 . .
C49B C51B H51F 109.5 . .
H51D C51B H51F 109.5 . .
H51E C51B H51F 109.5 . .
C49B C52B H52D 109.5 . .
C49B C52B H52E 109.5 . .
H52D C52B H52E 109.5 . .
C49B C52B H52F 109.5 . .
H52D C52B H52F 109.5 . .
H52E C52B H52F 109.5 . .
C54B C53B C45B 130.9(5) . .
C54B C53B H53B 114.6 . .
C45B C53B H53B 114.6 . .
C53B C54B C55B 123.0(5) . .
C53B C54B C56B 124.1(5) . .
C55B C54B C56B 112.0(5) . .
N5B C55B C54B 156.3(10) . .
C61B C56B C57B 119.4(5) . .
C61B C56B C54B 120.5(5) . .
C57B C56B C54B 120.2(5) . .
C58B C57B C56B 121.0(5) . .
C58B C57B H57B 119.5 . .
C56B C57B H57B 119.5 . .
C57B C58B C59B 117.8(5) . .
C57B C58B C1B 115.1(5) . .
C59B C58B C1B 127.1(5) . .
C60B C59B C58B 121.7(6) . .
C60B C59B H59B 119.2 . .
C58B C59B H59B 119.2 . .
C59B C60B C61B 117.8(7) . .
C59B C60B C62B 122.8(10) . .
C61B C60B C62B 119.1(10) . .
C56B C61B C60B 122.4(6) . .
C56B C61B H61B 118.8 . .
C60B C61B H61B 118.8 . .
C63B C62B C65B 107.4(14) . .
C63B C62B C60B 108(2) . .
C65B C62B C60B 116.4(15) . .
C63B C62B C64B 107.9(17) . .
C65B C62B C64B 107.2(14) . .
C60B C62B C64B 109.5(19) . .
C62B C63B H63D 109.5 . .
C62B C63B H63E 109.5 . .
H63D C63B H63E 109.5 . .
C62B C63B H63F 109.5 . .
H63D C63B H63F 109.5 . .
H63E C63B H63F 109.5 . .
C62B C64B H64D 109.5 . .
C62B C64B H64E 109.5 . .
H64D C64B H64E 109.5 . .
C62B C64B H64F 109.5 . .
H64D C64B H64F 109.5 . .
H64E C64B H64F 109.5 . .
C62B C65B H65D 109.5 . .
C62B C65B H65E 109.5 . .
H65D C65B H65E 109.5 . .
C62B C65B H65F 109.5 . .
H65D C65B H65F 109.5 . .
H65E C65B H65F 109.5 . .
C2E C1E C4E 132.0(6) . .
C2E C1E H1E 114.0 . .
C4E C1E H1E 114.0 . .
C1E C2E C3E 125.5(8) . .
C1E C2E C58E 123.4(6) . .
C3E C2E C58E 111.1(7) . .
N1E C3E C2E 167.2(19) . .
C59E C58E C57E 120.2(7) . .
C59E C58E C2E 119.3(6) . .
C57E C58E C2E 120.5(6) . .
C56E C57E C58E 121.4(6) . .
C56E C57E H57E 119.3 . .
C58E C57E H57E 119.3 . .
C57E C56E C61E 117.1(7) . .
C57E C56E C53E 116.6(7) . .
C61E C56E C53E 126.3(7) . .
C60E C61E C56E 121.4(9) . .
C60E C61E H61E 119.3 . .
C56E C61E H61E 119.3 . .
C61E C60E C59E 118.6(9) . .
C61E C60E C62E 119.2(13) . .
C59E C60E C62E 122.1(13) . .
C58E C59E C60E 121.2(8) . .
C58E C59E H59E 119.4 . .
C60E C59E H59E 119.4 . .
C65E C62E C64E 109(2) . .
C65E C62E C63E 110(2) . .
C64E C62E C63E 112(2) . .
C65E C62E C60E 108(2) . .
C64E C62E C60E 106(3) . .
C63E C62E C60E 112(3) . .
C62E C63E H63J 109.5 . .
C62E C63E H63K 109.5 . .
H63J C63E H63K 109.5 . .
C62E C63E H63L 109.5 . .
H63J C63E H63L 109.5 . .
H63K C63E H63L 109.5 . .
C62E C64E H64J 109.5 . .
C62E C64E H64K 109.5 . .
H64J C64E H64K 109.5 . .
C62E C64E H64L 109.5 . .
H64J C64E H64L 109.5 . .
H64K C64E H64L 109.5 . .
C62E C65E H65J 109.5 . .
C62E C65E H65K 109.5 . .
H65J C65E H65K 109.5 . .
C62E C65E H65L 109.5 . .
H65J C65E H65L 109.5 . .
H65K C65E H65L 109.5 . .
C54E C53E C56E 132.0(6) . .
C54E C53E H53E 114.0 . .
C56E C53E H53E 114.0 . .
C53E C54E C55E 122.7(7) . .
C53E C54E C45E 124.6(6) . .
C55E C54E C45E 111.4(7) . .
N5E C55E C54E 146.4(13) . .
C46E C45E C44E 118.8(6) . .
C46E C45E C54E 119.8(6) . .
C44E C45E C54E 121.4(6) . .
C45E C44E C43E 123.0(6) . .
C45E C44E H44E 118.5 . .
C43E C44E H44E 118.5 . .
C44E C43E C48E 116.9(7) . .
C44E C43E C40E 117.7(6) . .
C48E C43E C40E 125.2(7) . .
C47E C48E C43E 120.4(9) . .
C47E C48E H48E 119.8 . .
C43E C48E H48E 119.8 . .
C48E C47E C46E 119.3(9) . .
C48E C47E C49E 121.8(11) . .
C46E C47E C49E 118.9(11) . .
C45E C46E C47E 121.6(8) . .
C45E C46E H46E 119.2 . .
C47E C46E H46E 119.2 . .
C50E C49E C51E 113.3(14) . .
C50E C49E C47E 118.7(15) . .
C51E C49E C47E 99.9(15) . .
C50E C49E C52E 107.6(14) . .
C51E C49E C52E 108.5(13) . .
C47E C49E C52E 108.4(15) . .
C49E C50E H50J 109.5 . .
C49E C50E H50K 109.5 . .
H50J C50E H50K 109.5 . .
C49E C50E H50L 109.5 . .
H50J C50E H50L 109.5 . .
H50K C50E H50L 109.5 . .
C49E C51E H51J 109.5 . .
C49E C51E H51K 109.5 . .
H51J C51E H51K 109.5 . .
C49E C51E H51L 109.5 . .
H51J C51E H51L 109.5 . .
H51K C51E H51L 109.5 . .
C49E C52E H52J 109.5 . .
C49E C52E H52K 109.5 . .
H52J C52E H52K 109.5 . .
C49E C52E H52L 109.5 . .
H52J C52E H52L 109.5 . .
H52K C52E H52L 109.5 . .
C41E C40E C43E 131.4(6) . .
C41E C40E H40E 114.3 . .
C43E C40E H40E 114.3 . .
C40E C41E C42E 128.3(10) . .
C40E C41E C32E 123.7(6) . .
C42E C41E C32E 108.0(9) . .
N4E C42E C41E 152(3) . .
C33E C32E C31E 118.9(6) . .
C33E C32E C41E 120.8(6) . .
C31E C32E C41E 120.3(6) . .
C30E C31E C32E 122.0(6) . .
C30E C31E H31E 119.0 . .
C32E C31E H31E 119.0 . .
C31E C30E C35E 118.0(7) . .
C31E C30E C27E 116.9(6) . .
C35E C30E C27E 125.0(8) . .
C34E C35E C30E 120.7(9) . .
C34E C35E H35E 119.7 . .
C30E C35E H35E 119.7 . .
C35E C34E C33E 118.9(9) . .
C35E C34E C36E 119.4(12) . .
C33E C34E C36E 121.5(12) . .
C32E C33E C34E 121.3(8) . .
C32E C33E H33E 119.3 . .
C34E C33E H33E 119.3 . .
C38E C36E C37E 110.5(18) . .
C38E C36E C34E 108(2) . .
C37E C36E C34E 108(2) . .
C38E C36E C39E 107(2) . .
C37E C36E C39E 108.9(17) . .
C34E C36E C39E 115(2) . .
C36E C37E H37J 109.5 . .
C36E C37E H37K 109.5 . .
H37J C37E H37K 109.5 . .
C36E C37E H37L 109.5 . .
H37J C37E H37L 109.5 . .
H37K C37E H37L 109.5 . .
C36E C38E H38J 109.5 . .
C36E C38E H38K 109.5 . .
H38J C38E H38K 109.5 . .
C36E C38E H38L 109.5 . .
H38J C38E H38L 109.5 . .
H38K C38E H38L 109.5 . .
C36E C39E H39J 109.5 . .
C36E C39E H39K 109.5 . .
H39J C39E H39K 109.5 . .
C36E C39E H39L 109.5 . .
H39J C39E H39L 109.5 . .
H39K C39E H39L 109.5 . .
C28E C27E C30E 131.4(6) . .
C28E C27E H27E 114.3 . .
C30E C27E H27E 114.3 . .
C27E C28E C29E 127.8(9) . .
C27E C28E C19E 123.9(7) . .
C29E C28E C19E 108.3(9) . .
N3E C29E C28E 165(2) . .
C20E C19E C18E 118.7(7) . .
C20E C19E C28E 120.3(7) . .
C18E C19E C28E 121.0(7) . .
C17E C18E C19E 121.9(7) . .
C17E C18E H18E 119.0 . .
C19E C18E H18E 119.0 . .
C18E C17E C22E 118.4(7) . .
C18E C17E C14E 117.1(7) . .
C22E C17E C14E 124.5(8) . .
C21E C22E C17E 119.6(10) . .
C21E C22E H22E 120.2 . .
C17E C22E H22E 120.2 . .
C20E C21E C22E 119.2(10) . .
C20E C21E C23E 122.1(13) . .
C22E C21E C23E 118.6(12) . .
C19E C20E C21E 122.0(10) . .
C19E C20E H20E 119.0 . .
C21E C20E H20E 119.0 . .
C25E C23E C26E 113.0(18) . .
C25E C23E C24E 107.5(18) . .
C26E C23E C24E 106.0(15) . .
C25E C23E C21E 108(2) . .
C26E C23E C21E 115.4(19) . .
C24E C23E C21E 106.3(16) . .
C23E C24E H24J 109.5 . .
C23E C24E H24K 109.5 . .
H24J C24E H24K 109.5 . .
C23E C24E H24L 109.5 . .
H24J C24E H24L 109.5 . .
H24K C24E H24L 109.5 . .
C23E C25E H25J 109.5 . .
C23E C25E H25K 109.5 . .
H25J C25E H25K 109.5 . .
C23E C25E H25L 109.5 . .
H25J C25E H25L 109.5 . .
H25K C25E H25L 109.5 . .
C23E C26E H26J 109.5 . .
C23E C26E H26K 109.5 . .
H26J C26E H26K 109.5 . .
C23E C26E H26L 109.5 . .
H26J C26E H26L 109.5 . .
H26K C26E H26L 109.5 . .
C15E C14E C17E 131.1(7) . .
C15E C14E H14E 114.5 . .
C17E C14E H14E 114.5 . .
C14E C15E C16E 125.7(8) . .
C14E C15E C6E 124.0(6) . .
C16E C15E C6E 110.2(8) . .
N2E C16E C15E 159.3(17) . .
C7E C6E C5E 120.4(7) . .
C7E C6E C15E 119.0(7) . .
C5E C6E C15E 120.6(6) . .
C6E C5E C4E 121.7(6) . .
C6E C5E H5E 119.1 . .
C4E C5E H5E 119.1 . .
C5E C4E C9E 116.6(7) . .
C5E C4E C1E 116.4(6) . .
C9E C4E C1E 127.0(8) . .
C8E C9E C4E 121.4(10) . .
C8E C9E H9E 119.3 . .
C4E C9E H9E 119.3 . .
C9E C8E C7E 119.0(10) . .
C9E C8E C10E 122.8(12) . .
C7E C8E C10E 118.1(12) . .
C6E C7E C8E 120.8(9) . .
C6E C7E H7E 119.6 . .
C8E C7E H7E 119.6 . .
C11E C10E C12E 116.4(15) . .
C11E C10E C8E 113.5(18) . .
C12E C10E C8E 109(2) . .
C11E C10E C13E 106.9(14) . .
C12E C10E C13E 103.3(14) . .
C8E C10E C13E 107.0(13) . .
C10E C11E H11J 109.5 . .
C10E C11E H11K 109.5 . .
H11J C11E H11K 109.5 . .
C10E C11E H11L 109.5 . .
H11J C11E H11L 109.5 . .
H11K C11E H11L 109.5 . .
C10E C12E H12J 109.5 . .
C10E C12E H12K 109.5 . .
H12J C12E H12K 109.5 . .
C10E C12E H12L 109.5 . .
H12J C12E H12L 109.5 . .
H12K C12E H12L 109.5 . .
C10E C13E H13J 109.5 . .
C10E C13E H13K 109.5 . .
H13J C13E H13K 109.5 . .
C10E C13E H13L 109.5 . .
H13J C13E H13L 109.5 . .
H13K C13E H13L 109.5 . .
C74 N6 C70 116.0(8) . .
C74 N6 C78 119.3(9) . .
C70 N6 C78 106.8(8) . .
C74 N6 C66 101.9(8) . .
C70 N6 C66 105.2(8) . .
C78 N6 C66 106.1(8) . .
C67 C66 N6 127.1(12) . .
C67 C66 H66A 105.5 . .
N6 C66 H66A 105.5 . .
C67 C66 H66B 105.5 . .
N6 C66 H66B 105.5 . .
H66A C66 H66B 106.1 . .
C66 C67 C68 116.4(14) . .
C66 C67 H67A 108.2 . .
C68 C67 H67A 108.2 . .
C66 C67 H67B 108.2 . .
C68 C67 H67B 108.2 . .
H67A C67 H67B 107.3 . .
C69 C68 C67 119.2(17) . .
C69 C68 H68A 107.5 . .
C67 C68 H68A 107.5 . .
C69 C68 H68B 107.5 . .
C67 C68 H68B 107.5 . .
H68A C68 H68B 107.0 . .
C68 C69 H69A 109.5 . .
C68 C69 H69B 109.5 . .
H69A C69 H69B 109.5 . .
C68 C69 H69C 109.5 . .
H69A C69 H69C 109.5 . .
H69B C69 H69C 109.5 . .
N6 C70 C71 106.7(10) . .
N6 C70 H70A 110.4 . .
C71 C70 H70A 110.4 . .
N6 C70 H70B 110.4 . .
C71 C70 H70B 110.4 . .
H70A C70 H70B 108.6 . .
C70 C71 C72 99.6(12) . .
C70 C71 H71A 111.8 . .
C72 C71 H71A 111.8 . .
C70 C71 H71B 111.8 . .
C72 C71 H71B 111.8 . .
H71A C71 H71B 109.6 . .
C73 C72 C71 101.2(13) . .
C73 C72 H72A 111.5 . .
C71 C72 H72A 111.5 . .
C73 C72 H72B 111.5 . .
C71 C72 H72B 111.5 . .
H72A C72 H72B 109.4 . .
C72 C73 H73A 109.5 . .
C72 C73 H73B 109.5 . .
H73A C73 H73B 109.5 . .
C72 C73 H73C 109.5 . .
H73A C73 H73C 109.5 . .
H73B C73 H73C 109.5 . .
C75 C74 N6 119.6(10) . .
C75 C74 H74A 107.4 . .
N6 C74 H74A 107.4 . .
C75 C74 H74B 107.4 . .
N6 C74 H74B 107.4 . .
H74A C74 H74B 107.0 . .
C74 C75 C76 94.6(10) . .
C74 C75 H75A 112.8 . .
C76 C75 H75A 112.8 . .
C74 C75 H75B 112.8 . .
C76 C75 H75B 112.8 . .
H75A C75 H75B 110.3 . .
C77 C76 C75 100.3(11) . .
C77 C76 H76A 111.7 . .
C75 C76 H76A 111.7 . .
C77 C76 H76B 111.7 . .
C75 C76 H76B 111.7 . .
H76A C76 H76B 109.5 . .
C76 C77 H77A 109.5 . .
C76 C77 H77B 109.5 . .
H77A C77 H77B 109.5 . .
C76 C77 H77C 109.5 . .
H77A C77 H77C 109.5 . .
H77B C77 H77C 109.5 . .
C79 C78 N6 117.9(10) . .
C79 C78 H78A 107.8 . .
N6 C78 H78A 107.8 . .
C79 C78 H78B 107.8 . .
N6 C78 H78B 107.8 . .
H78A C78 H78B 107.2 . .
C78 C79 C80 101.4(11) . .
C78 C79 H79A 111.5 . .
C80 C79 H79A 111.5 . .
C78 C79 H79B 111.5 . .
C80 C79 H79B 111.5 . .
H79A C79 H79B 109.3 . .
C81 C80 C79 96.2(15) . .
C81 C80 H80A 112.5 . .
C79 C80 H80A 112.5 . .
C81 C80 H80B 112.5 . .
C79 C80 H80B 112.5 . .
H80A C80 H80B 110.0 . .
C80 C81 H81A 109.5 . .
C80 C81 H81B 109.5 . .
H81A C81 H81B 109.5 . .
C80 C81 H81C 109.5 . .
H81A C81 H81C 109.5 . .
H81B C81 H81C 109.5 . .
C66D N6D C74D 103.9(9) . .
C66D N6D C78D 119.8(9) . .
C74D N6D C78D 118.4(8) . .
C66D N6D C70D 117.5(8) . .
C74D N6D C70D 109.2(8) . .
C78D N6D C70D 87.8(8) . .
N6D C66D C67D 105.0(10) . .
N6D C66D H66C 110.7 . .
C67D C66D H66C 110.7 . .
N6D C66D H66D 110.7 . .
C67D C66D H66D 110.7 . .
H66C C66D H66D 108.8 . .
C66D C67D C68D 108.9(14) . .
C66D C67D H67C 109.9 . .
C68D C67D H67C 109.9 . .
C66D C67D H67D 109.9 . .
C68D C67D H67D 109.9 . .
H67C C67D H67D 108.3 . .
C69D C68D C67D 112.9(16) . .
C69D C68D H68C 109.0 . .
C67D C68D H68C 109.0 . .
C69D C68D H68D 109.0 . .
C67D C68D H68D 109.0 . .
H68C C68D H68D 107.8 . .
C68D C69D H69D 109.5 . .
C68D C69D H69E 109.5 . .
H69D C69D H69E 109.5 . .
C68D C69D H69F 109.5 . .
H69D C69D H69F 109.5 . .
H69E C69D H69F 109.5 . .
C71D C70D N6D 111.6(11) . .
C71D C70D H70C 109.3 . .
N6D C70D H70C 109.3 . .
C71D C70D H70D 109.3 . .
N6D C70D H70D 109.3 . .
H70C C70D H70D 108.0 . .
C70D C71D C72D 107.0(15) . .
C70D C71D H71C 110.3 . .
C72D C71D H71C 110.3 . .
C70D C71D H71D 110.3 . .
C72D C71D H71D 110.3 . .
H71C C71D H71D 108.6 . .
C73D C72D C71D 99.1(13) . .
C73D C72D H72C 112.0 . .
C71D C72D H72C 112.0 . .
C73D C72D H72D 112.0 . .
C71D C72D H72D 112.0 . .
H72C C72D H72D 109.6 . .
C72D C73D H73D 109.5 . .
C72D C73D H73E 109.5 . .
H73D C73D H73E 109.5 . .
C72D C73D H73F 109.5 . .
H73D C73D H73F 109.5 . .
H73E C73D H73F 109.5 . .
C75D C74D N6D 120.6(11) . .
C75D C74D H74C 107.2 . .
N6D C74D H74C 107.2 . .
C75D C74D H74D 107.2 . .
N6D C74D H74D 107.2 . .
H74C C74D H74D 106.8 . .
C74D C75D C76D 105.6(12) . .
C74D C75D H75C 110.6 . .
C76D C75D H75C 110.6 . .
C74D C75D H75D 110.6 . .
C76D C75D H75D 110.6 . .
H75C C75D H75D 108.8 . .
C77D C76D C75D 89.9(10) . .
C77D C76D H76C 113.7 . .
C75D C76D H76C 113.7 . .
C77D C76D H76D 113.7 . .
C75D C76D H76D 113.7 . .
H76C C76D H76D 110.9 . .
C76D C77D H77D 109.5 . .
C76D C77D H77E 109.5 . .
H77D C77D H77E 109.5 . .
C76D C77D H77F 109.5 . .
H77D C77D H77F 109.5 . .
H77E C77D H77F 109.5 . .
C79D C78D N6D 126.0(12) . .
C79D C78D H78C 105.8 . .
N6D C78D H78C 105.8 . .
C79D C78D H78D 105.8 . .
N6D C78D H78D 105.8 . .
H78C C78D H78D 106.2 . .
C78D C79D C80D 107.8(13) . .
C78D C79D H79C 110.1 . .
C80D C79D H79C 110.1 . .
C78D C79D H79D 110.1 . .
C80D C79D H79D 110.1 . .
H79C C79D H79D 108.5 . .
C81D C80D C79D 108.2(16) . .
C81D C80D H80C 110.1 . .
C79D C80D H80C 110.1 . .
C81D C80D H80D 110.1 . .
C79D C80D H80D 110.1 . .
H80C C80D H80D 108.4 . .
C80D C81D H81D 109.5 . .
C80D C81D H81E 109.5 . .
H81D C81D H81E 109.5 . .
C80D C81D H81F 109.5 . .
H81D C81D H81F 109.5 . .
H81E C81D H81F 109.5 . .
C94 N7 C86 109.5(3) . .
C94 N7 C82 107.8(3) . .
C86 N7 C82 111.4(3) . .
C94 N7 C90 110.6(3) . .
C86 N7 C90 107.5(3) . .
C82 N7 C90 110.1(3) . .
C83 C82 N7 116.9(4) . .
C83 C82 H82A 108.1 . .
N7 C82 H82A 108.1 . .
C83 C82 H82B 108.1 . .
N7 C82 H82B 108.1 . .
H82A C82 H82B 107.3 . .
C82 C83 C84 119.6(6) . .
C82 C83 C84D 107.7(6) . .
C82 C83 H83C 110.2 . .
C84D C83 H83C 110.2 . .
C82 C83 H83D 110.2 . .
C84D C83 H83D 110.2 . .
H83C C83 H83D 108.5 . .
C82 C83 H83A 107.4 . .
C84 C83 H83A 107.4 . .
C82 C83 H83B 107.4 . .
C84 C83 H83B 107.4 . .
H83A C83 H83B 106.9 . .
C85 C84 C83 122.1(8) . .
C85 C84 H84A 106.8 . .
C83 C84 H84A 106.8 . .
C85 C84 H84B 106.8 . .
C83 C84 H84B 106.8 . .
H84A C84 H84B 106.6 . .
C84 C85 H85A 109.5 . .
C84 C85 H85B 109.5 . .
H85A C85 H85B 109.5 . .
C84 C85 H85C 109.5 . .
H85A C85 H85C 109.5 . .
H85B C85 H85C 109.5 . .
C85D C84D C83 112.7(14) . .
C85D C84D H84C 109.0 . .
C83 C84D H84C 109.0 . .
C85D C84D H84D 109.0 . .
C83 C84D H84D 109.0 . .
H84C C84D H84D 107.8 . .
C84D C85D H85D 109.5 . .
C84D C85D H85E 109.5 . .
H85D C85D H85E 109.5 . .
C84D C85D H85F 109.5 . .
H85D C85D H85F 109.5 . .
H85E C85D H85F 109.5 . .
N7 C86 C87 115.2(4) . .
N7 C86 H86A 108.5 . .
C87 C86 H86A 108.5 . .
N7 C86 H86B 108.5 . .
C87 C86 H86B 108.5 . .
H86A C86 H86B 107.5 . .
C88 C87 C86 111.4(5) . .
C88 C87 H87A 109.4 . .
C86 C87 H87A 109.4 . .
C88 C87 H87B 109.4 . .
C86 C87 H87B 109.4 . .
H87A C87 H87B 108.0 . .
C87 C88 C89 112.3(6) . .
C87 C88 H88A 109.1 . .
C89 C88 H88A 109.1 . .
C87 C88 H88B 109.1 . .
C89 C88 H88B 109.1 . .
H88A C88 H88B 107.9 . .
C88 C89 H89A 109.5 . .
C88 C89 H89B 109.5 . .
H89A C89 H89B 109.5 . .
C88 C89 H89C 109.5 . .
H89A C89 H89C 109.5 . .
H89B C89 H89C 109.5 . .
C91 C90 N7 115.9(3) . .
C91 C90 H90A 108.3 . .
N7 C90 H90A 108.3 . .
C91 C90 H90B 108.3 . .
N7 C90 H90B 108.3 . .
H90A C90 H90B 107.4 . .
C90 C91 C92 110.2(3) . .
C90 C91 H91A 109.6 . .
C92 C91 H91A 109.6 . .
C90 C91 H91B 109.6 . .
C92 C91 H91B 109.6 . .
H91A C91 H91B 108.1 . .
C93 C92 C91 111.8(4) . .
C93 C92 H92A 109.3 . .
C91 C92 H92A 109.3 . .
C93 C92 H92B 109.3 . .
C91 C92 H92B 109.3 . .
H92A C92 H92B 107.9 . .
C92 C93 H93A 109.5 . .
C92 C93 H93B 109.5 . .
H93A C93 H93B 109.5 . .
C92 C93 H93C 109.5 . .
H93A C93 H93C 109.5 . .
H93B C93 H93C 109.5 . .
C95 C94 N7 114.8(4) . .
C95 C94 H94A 108.6 . .
N7 C94 H94A 108.6 . .
C95 C94 H94B 108.6 . .
N7 C94 H94B 108.6 . .
H94A C94 H94B 107.5 . .
C94 C95 C96 110.5(6) . .
C94 C95 H95A 109.6 . .
C96 C95 H95A 109.6 . .
C94 C95 H95B 109.6 . .
C96 C95 H95B 109.6 . .
H95A C95 H95B 108.1 . .
C97 C96 C95 113.4(10) . .
C97 C96 H96A 108.9 . .
C95 C96 H96A 108.9 . .
C97 C96 H96B 108.9 . .
C95 C96 H96B 108.9 . .
H96A C96 H96B 107.7 . .
C96 C97 H97A 109.5 . .
C96 C97 H97B 109.5 . .
H97A C97 H97B 109.5 . .
C96 C97 H97C 109.5 . .
H97A C97 H97C 109.5 . .
H97B C97 H97C 109.5 . .
C110 N8 C106 110.5(2) . .
C110 N8 C102 107.3(2) . .
C106 N8 C102 110.6(3) . .
C110 N8 C98 111.3(3) . .
C106 N8 C98 106.9(2) . .
C102 N8 C98 110.2(3) . .
C99 C98 N8 115.6(3) . .
C99 C98 H98A 108.4 . .
N8 C98 H98A 108.4 . .
C99 C98 H98B 108.4 . .
N8 C98 H98B 108.4 . .
H98A C98 H98B 107.4 . .
C98 C99 C100 110.9(3) . .
C98 C99 H99A 109.5 . .
C100 C99 H99A 109.5 . .
C98 C99 H99B 109.5 . .
C100 C99 H99B 109.5 . .
H99A C99 H99B 108.0 . .
C101 C100 C99 114.4(4) . .
C101 C100 H00A 108.7 . .
C99 C100 H00A 108.7 . .
C101 C100 H00B 108.7 . .
C99 C100 H00B 108.7 . .
H00A C100 H00B 107.6 . .
C100 C101 H01A 109.5 . .
C100 C101 H01B 109.5 . .
H01A C101 H01B 109.5 . .
C100 C101 H01C 109.5 . .
H01A C101 H01C 109.5 . .
H01B C101 H01C 109.5 . .
C103 C102 N8 114.5(3) . .
C103 C102 H02A 108.6 . .
N8 C102 H02A 108.6 . .
C103 C102 H02B 108.6 . .
N8 C102 H02B 108.6 . .
H02A C102 H02B 107.6 . .
C102 C103 C04 111.9(4) . .
C102 C103 H03A 109.2 . .
C04 C103 H03A 109.2 . .
C102 C103 H03B 109.2 . .
C04 C103 H03B 109.2 . .
H03A C103 H03B 107.9 . .
C105 C04 C103 113.4(4) . .
C105 C04 H04A 108.9 . .
C103 C04 H04A 108.9 . .
C105 C04 H04B 108.9 . .
C103 C04 H04B 108.9 . .
H04A C04 H04B 107.7 . .
C04 C105 H05A 109.5 . .
C04 C105 H05B 109.5 . .
H05A C105 H05B 109.5 . .
C04 C105 H05C 109.5 . .
H05A C105 H05C 109.5 . .
H05B C105 H05C 109.5 . .
C107 C106 N8 117.1(3) . .
C107 C106 H06A 108.0 . .
N8 C106 H06A 108.0 . .
C107 C106 H06B 108.0 . .
N8 C106 H06B 108.0 . .
H06A C106 H06B 107.3 . .
C106 C107 C108 110.6(3) . .
C106 C107 H07A 109.5 . .
C108 C107 H07A 109.5 . .
C106 C107 H07B 109.5 . .
C108 C107 H07B 109.5 . .
H07A C107 H07B 108.1 . .
C109 C108 C107 114.0(4) . .
C109 C108 H08A 108.7 . .
C107 C108 H08A 108.7 . .
C109 C108 H08B 108.7 . .
C107 C108 H08B 108.7 . .
H08A C108 H08B 107.6 . .
C108 C109 H09A 109.5 . .
C108 C109 H09B 109.5 . .
H09A C109 H09B 109.5 . .
C108 C109 H09C 109.5 . .
H09A C109 H09C 109.5 . .
H09B C109 H09C 109.5 . .
C111 C110 N8 115.8(3) . .
C111 C110 H10A 108.3 . .
N8 C110 H10A 108.3 . .
C111 C110 H10B 108.3 . .
N8 C110 H10B 108.3 . .
H10A C110 H10B 107.4 . .
C110 C111 C12 110.4(3) . .
C110 C111 H11M 109.6 . .
C12 C111 H11M 109.6 . .
C110 C111 H11N 109.6 . .
C12 C111 H11N 109.6 . .
H11M C111 H11N 108.1 . .
C113 C12 C111 112.4(4) . .
C113 C12 H12M 109.1 . .
C111 C12 H12M 109.1 . .
C113 C12 H12N 109.1 . .
C111 C12 H12N 109.1 . .
H12M C12 H12N 107.9 . .
C12 C113 H13M 109.5 . .
C12 C113 H13N 109.5 . .
H13M C113 H13N 109.5 . .
C12 C113 H13O 109.5 . .
H13M C113 H13O 109.5 . .
H13N C113 H13O 109.5 . .
O2 P1 O2 180.0(4) . 2_666
O2 P1 O4 64.7(3) . 2_666
O2 P1 O4 115.3(3) 2_666 2_666
O2 P1 O4 115.3(3) . .
O2 P1 O4 64.7(3) 2_666 .
O4 P1 O4 180.0(3) 2_666 .
O2 P1 O1 109.2(3) . .
O2 P1 O1 70.8(3) 2_666 .
O4 P1 O1 71.3(3) 2_666 .
O4 P1 O1 108.7(3) . .
O2 P1 O1 70.8(3) . 2_666
O2 P1 O1 109.2(3) 2_666 2_666
O4 P1 O1 108.7(3) 2_666 2_666
O4 P1 O1 71.3(3) . 2_666
O1 P1 O1 180.0 . 2_666
O2 P1 O3 108.2(2) . .
O2 P1 O3 71.8(2) 2_666 .
O4 P1 O3 72.6(3) 2_666 .
O4 P1 O3 107.4(3) . .
O1 P1 O3 107.7(3) . .
O1 P1 O3 72.3(3) 2_666 .
O2 P1 O3 71.8(2) . 2_666
O2 P1 O3 108.2(2) 2_666 2_666
O4 P1 O3 107.4(3) 2_666 2_666
O4 P1 O3 72.6(3) . 2_666
O1 P1 O3 72.3(3) . 2_666
O1 P1 O3 107.7(3) 2_666 2_666
O3 P1 O3 180.0(3) . 2_666
P1 O1 O2 52.6(2) . 2_666
P1 O1 O4 52.5(2) . 2_666
O2 O1 O4 90.3(3) 2_666 2_666
P1 O1 H1 109.5 . .
O2 O1 H1 61.4 2_666 .
O4 O1 H1 149.1 2_666 .
P1 O2 O4 57.8(2) . 2_666
P1 O2 O1 56.7(2) . 2_666
O4 O2 O1 95.1(3) 2_666 2_666
P1 O2 O3 56.3(2) . 2_666
O4 O2 O3 93.4(4) 2_666 2_666
O1 O2 O3 90.6(3) 2_666 2_666
P1 O2 H2 109.5 . .
O4 O2 H2 66.5 2_666 .
O1 O2 H2 161.6 2_666 .
O3 O2 H2 90.1 2_666 .
P1 O3 O2 51.9(2) . 2_666
P1 O3 H3 109.5 . .
O2 O3 H3 59.1 2_666 .
P1 O4 O2 57.5(2) . 2_666
P1 O4 O1 56.2(2) . 2_666
O2 O4 O1 94.8(4) 2_666 2_666
P1 O4 H4 109.5 . .
O2 O4 H4 111.0 2_666 .
O1 O4 H4 56.5 2_666 .
O6 P2 O7 108.61(18) . .
O6 P2 O5 110.29(14) . .
O7 P2 O5 110.13(19) . .
O6 P2 O8 111.28(19) . .
O7 P2 O8 108.15(17) . .
O5 P2 O8 108.35(18) . .
P2 O5 H5 109.5 . .
P2 O6 H6 109.5 . .
P2 O7 H7 109.5 . .
P2 O8 H8 109.5 . .
O12 P3 O11 113.9(2) . .
O12 P3 O10 109.5(3) . .
O11 P3 O10 110.5(3) . .
O12 P3 O9 106.1(2) . .
O11 P3 O9 109.6(2) . .
O10 P3 O9 107.0(3) . .
P3 O9 H9 109.5 . .
P3 O10 H10 109.5 . .
P3 O11 H11 109.5 . .
P3 O12 H12 109.5 . .
O11D P3D O10D 115.0(3) . .
O11D P3D O9D 110.1(2) . .
O10D P3D O9D 108.8(3) . .
O11D P3D O12D 109.9(3) . .
O10D P3D O12D 108.2(3) . .
O9D P3D O12D 104.3(2) . .
P3D O9D H9P 109.5 . .
P3D O10D H0P 109.5 . .
P3D O11D H1P 109.5 . .
P3D O12D H2P 109.5 . .
O15 P4 O13 113.8(4) . .
O15 P4 O14 112.5(3) . .
O13 P4 O14 110.6(4) . .
O15 P4 O16 106.0(3) . .
O13 P4 O16 107.4(3) . .
O14 P4 O16 106.1(3) . .
P4 O13 H3P 109.5 . .
P4 O14 H4P 109.5 . .
P4 O15 H5P 109.5 . .
P4 O16 H6P 109.5 . .
O15D P4D O14D 112.3(3) . .
O15D P4D O16D 110.6(4) . .
O14D P4D O16D 109.5(4) . .
O15D P4D O13D 108.8(4) . .
O14D P4D O13D 108.4(3) . .
O16D P4D O13D 107.2(3) . .
P4D O13D H3Q 109.5 . .
P4D O14D H4Q 109.5 . .
P4D O15D H5Q 109.5 . .
P4D O16D H6Q 109.5 . .
Cl3 C1S Cl1 110.9(2) . .
Cl3 C1S Cl2 111.1(3) . .
Cl1 C1S Cl2 110.37(19) . .
Cl3 C1S H1S 108.1 . .
Cl1 C1S H1S 108.1 . .
Cl2 C1S H1S 108.1 . .
Cl4 C2S Cl5 109.0(9) . .
Cl4 C2S Cl6 109.9(6) . .
Cl5 C2S Cl6 110.1(9) . .
Cl4 C2S H2S 109.3 . .
Cl5 C2S H2S 109.3 . .
Cl6 C2S H2S 109.3 . .
Cl5D C2SD Cl4D 111.4(14) . .
Cl5D C2SD Cl6D 112.2(13) . .
Cl4D C2SD Cl6D 107.0(9) . .
Cl5D C2SD H2SD 108.7 . .
Cl4D C2SD H2SD 108.7 . .
Cl6D C2SD H2SD 108.7 . .
Cl9 C3S Cl8 116.7(10) . .
Cl9 C3S Cl7 122.3(11) . .
Cl8 C3S Cl7 119.0(11) . .
Cl9 C3S H3S 94.8 . .
Cl8 C3S H3S 94.8 . .
Cl7 C3S H3S 94.8 . .
C5S C4S H4SA 109.5 . .
C5S C4S H4SB 109.5 . .
H4SA C4S H4SB 109.5 . .
C5S C4S H4SC 109.5 . .
H4SA C4S H4SC 109.5 . .
H4SB C4S H4SC 109.5 . .
O1S C5S C4S 107.1(12) . .
O1S C5S H5SA 110.3 . .
C4S C5S H5SA 110.3 . .
O1S C5S H5SB 110.3 . .
C4S C5S H5SB 110.3 . .
H5SA C5S H5SB 108.6 . .
C5S O1S C6S 108.3(11) . .
O1S C6S C7S 109.0(10) . .
O1S C6S H6SA 109.9 . .
C7S C6S H6SA 109.9 . .
O1S C6S H6SB 109.9 . .
C7S C6S H6SB 109.9 . .
H6SA C6S H6SB 108.3 . .
C6S C7S H7SA 109.5 . .
C6S C7S H7SB 109.5 . .
H7SA C7S H7SB 109.5 . .
C6S C7S H7SC 109.5 . .
H7SA C7S H7SC 109.5 . .
H7SB C7S H7SC 109.5 . .

loop_
_geom_bond_atom_site_label_1
_geom_bond_atom_site_label_2
_geom_bond_distance
_geom_bond_site_symmetry_2
C1A C2A 1.346(6) .
C1A C58A 1.452(6) .
C1A H1A 0.9500 .
C2A C3A 1.432(7) .
C2A C4A 1.496(6) .
C3A N1A 1.179(7) .
C4A C5A 1.387(6) .
C4A C9A 1.389(7) .
C5A C6A 1.392(6) .
C5A H5A 0.9500 .
C6A C7A 1.425(7) .
C6A C14A 1.465(7) .
C7A C8A 1.386(8) .
C7A H7A 0.9500 .
C8A C9A 1.389(8) .
C8A C10A 1.548(8) .
C9A H9A 0.9500 .
C10A C12A 1.511(13) .
C10A C11A 1.518(12) .
C10A C13A 1.526(13) .
C11A H11A 0.9800 .
C11A H11B 0.9800 .
C11A H11C 0.9800 .
C12A H12A 0.9800 .
C12A H12B 0.9800 .
C12A H12C 0.9800 .
C13A H13A 0.9800 .
C13A H13B 0.9800 .
C13A H13C 0.9800 .
C14A C15A 1.344(7) .
C14A H14A 0.9500 .
C15A C16A 1.407(7) .
C15A C17A 1.492(6) .
C16A N2A 1.192(8) .
C17A C18A 1.391(6) .
C17A C22A 1.397(7) .
C18A C19A 1.401(7) .
C18A H18A 0.9500 .
C19A C20A 1.414(8) .
C19A C27A 1.447(7) .
C20A C21A 1.388(8) .
C20A H20A 0.9500 .
C21A C22A 1.389(8) .
C21A C23A 1.539(8) .
C22A H22A 0.9500 .
C23A C24A 1.524(11) .
C23A C25A 1.535(11) .
C23A C26A 1.549(11) .
C24A H24A 0.9800 .
C24A H24B 0.9800 .
C24A H24C 0.9800 .
C25A H25A 0.9800 .
C25A H25B 0.9800 .
C25A H25C 0.9800 .
C26A H26A 0.9800 .
C26A H26B 0.9800 .
C26A H26C 0.9800 .
C27A C28A 1.349(6) .
C27A H27A 0.9500 .
C28A C29A 1.414(7) .
C28A C30A 1.490(6) .
C29A N3A 1.195(10) .
C30A C31A 1.397(6) .
C30A C35A 1.398(6) .
C31A C32A 1.393(6) .
C31A H31A 0.9500 .
C32A C33A 1.408(6) .
C32A C40A 1.451(6) .
C33A C34A 1.378(7) .
C33A H33A 0.9500 .
C34A C35A 1.397(7) .
C34A C36A 1.545(8) .
C35A H35A 0.9500 .
C36A C38A 1.517(11) .
C36A C39A 1.529(12) .
C36A C37A 1.533(12) .
C37A H37A 0.9800 .
C37A H37B 0.9800 .
C37A H37C 0.9800 .
C38A H38A 0.9800 .
C38A H38B 0.9800 .
C38A H38C 0.9800 .
C39A H39A 0.9800 .
C39A H39B 0.9800 .
C39A H39C 0.9800 .
C40A C41A 1.344(6) .
C40A H40A 0.9500 .
C41A C42A 1.405(7) .
C41A C43A 1.489(6) .
C42A N4A 1.193(8) .
C43A C48A 1.390(7) .
C43A C44A 1.392(6) .
C44A C45A 1.389(6) .
C44A H44A 0.9500 .
C45A C46A 1.412(7) .
C45A C53A 1.459(6) .
C46A C47A 1.391(7) .
C46A H46A 0.9500 .
C47A C48A 1.385(7) .
C47A C49A 1.550(8) .
C48A H48A 0.9500 .
C49A C50A 1.500(9) .
C49A C51A 1.511(10) .
C49A C52A 1.522(11) .
C50A H50A 0.9800 .
C50A H50B 0.9800 .
C50A H50C 0.9800 .
C51A H51A 0.9800 .
C51A H51B 0.9800 .
C51A H51C 0.9800 .
C52A H52A 0.9800 .
C52A H52B 0.9800 .
C52A H52C 0.9800 .
C53A C54A 1.340(6) .
C53A H53A 0.9500 .
C54A C55A 1.419(7) .
C54A C56A 1.499(6) .
C55A N5A 1.189(8) .
C56A C61A 1.381(7) .
C56A C57A 1.383(6) .
C57A C58A 1.392(6) .
C57A H57A 0.9500 .
C58A C59A 1.411(7) .
C59A C60A 1.385(8) .
C59A H59A 0.9500 .
C60A C61A 1.388(7) .
C60A C62A 1.545(8) .
C61A H61A 0.9500 .
C62A C63A 1.518(12) .
C62A C64A 1.519(12) .
C62A C65A 1.532(12) .
C63A H63A 0.9800 .
C63A H63B 0.9800 .
C63A H63C 0.9800 .
C64A H64A 0.9800 .
C64A H64B 0.9800 .
C64A H64C 0.9800 .
C65A H65A 0.9800 .
C65A H65B 0.9800 .
C65A H65C 0.9800 .
C1D C2D 1.339(9) .
C1D C4D 1.467(12) .
C1D H1D 0.9500 .
C2D C3D 1.420(10) .
C2D C58D 1.487(9) .
C3D N1D 1.189(12) .
C58D C59D 1.373(11) .
C58D C57D 1.392(9) .
C57D C56D 1.398(10) .
C57D H57D 0.9500 .
C56D C61D 1.427(11) .
C56D C53D 1.437(11) .
C61D C60D 1.382(12) .
C61D H61D 0.9500 .
C60D C59D 1.391(12) .
C60D C62D 1.547(12) .
C59D H59D 0.9500 .
C62D C64D 1.52(2) .
C62D C65D 1.52(2) .
C62D C63D 1.52(2) .
C63D H63G 0.9800 .
C63D H63H 0.9800 .
C63D H63I 0.9800 .
C64D H64G 0.9800 .
C64D H64H 0.9800 .
C64D H64I 0.9800 .
C65D H65G 0.9800 .
C65D H65H 0.9800 .
C65D H65I 0.9800 .
C53D C54D 1.347(9) .
C53D H53D 0.9500 .
C54D C55D 1.414(11) .
C54D C45D 1.491(9) .
C55D N5D 1.200(12) .
C45D C44D 1.381(9) .
C45D C46D 1.394(10) .
C44D C43D 1.391(10) .
C44D H44D 0.9500 .
C43D C48D 1.424(11) .
C43D C40D 1.442(12) .
C48D C47D 1.384(12) .
C48D H48D 0.9500 .
C47D C46D 1.391(12) .
C47D C49D 1.551(12) .
C46D H46D 0.9500 .
C49D C51D 1.502(15) .
C49D C52D 1.517(16) .
C49D C50D 1.527(15) .
C50D H50G 0.9800 .
C50D H50H 0.9800 .
C50D H50I 0.9800 .
C51D H51G 0.9800 .
C51D H51H 0.9800 .
C51D H51I 0.9800 .
C52D H52G 0.9800 .
C52D H52H 0.9800 .
C52D H52I 0.9800 .
C40D C41D 1.328(9) .
C40D H40D 0.9500 .
C41D C42D 1.415(11) .
C41D C32D 1.497(10) .
C42D N4D 1.211(13) .
C32D C33D 1.380(10) .
C32D C31D 1.381(9) .
C31D C30D 1.378(10) .
C31D H31D 0.9500 .
C30D C27D 1.431(12) .
C30D C35D 1.438(11) .
C35D C34D 1.390(12) .
C35D H35D 0.9500 .
C34D C33D 1.386(12) .
C34D C36D 1.548(12) .
C33D H33D 0.9500 .
C36D C38D 1.54(2) .
C36D C39D 1.55(2) .
C36D C37D 1.559(19) .
C37D H37G 0.9800 .
C37D H37H 0.9800 .
C37D H37I 0.9800 .
C38D H38G 0.9800 .
C38D H38H 0.9800 .
C38D H38I 0.9800 .
C39D H39G 0.9800 .
C39D H39H 0.9800 .
C39D H39I 0.9800 .
C27D C28D 1.330(10) .
C27D H27D 0.9500 .
C28D C29D 1.416(11) .
C28D C19D 1.512(10) .
C29D N3D 1.190(14) .
C19D C20D 1.379(12) .
C19D C18D 1.387(10) .
C18D C17D 1.379(10) .
C18D H18D 0.9500 .
C17D C22D 1.417(11) .
C17D C14D 1.457(12) .
C22D C21D 1.388(13) .
C22D H22D 0.9500 .
C21D C20D 1.399(13) .
C21D C23D 1.544(12) .
C20D H20D 0.9500 .
C23D C24D 1.517(18) .
C23D C26D 1.535(19) .
C23D C25D 1.538(18) .
C24D H24G 0.9800 .
C24D H24H 0.9800 .
C24D H24I 0.9800 .
C25D H25G 0.9800 .
C25D H25H 0.9800 .
C25D H25I 0.9800 .
C26D H26G 0.9800 .
C26D H26H 0.9800 .
C26D H26I 0.9800 .
C14D C15D 1.324(10) .
C14D H14D 0.9500 .
C15D C16D 1.419(11) .
C15D C6D 1.504(10) .
C16D N2D 1.197(12) .
C6D C7D 1.384(11) .
C6D C5D 1.388(9) .
C5D C4D 1.373(10) .
C5D H5D 0.9500 .
C4D C9D 1.430(12) .
C9D C8D 1.385(12) .
C9D H9D 0.9500 .
C8D C7D 1.389(12) .
C8D C10D 1.549(12) .
C7D H7D 0.9500 .
C10D C12D 1.55(2) .
C10D C11D 1.55(2) .
C10D C13D 1.56(2) .
C11D H11G 0.9800 .
C11D H11H 0.9800 .
C11D H11I 0.9800 .
C12D H12G 0.9800 .
C12D H12H 0.9800 .
C12D H12I 0.9800 .
C13D H13G 0.9800 .
C13D H13H 0.9800 .
C13D H13I 0.9800 .
C1B C2B 1.348(6) .
C1B C58B 1.460(7) .
C1B H1B 0.9500 .
C2B C3B 1.440(8) .
C2B C4B 1.486(7) .
C3B N1B 1.161(9) .
C4B C9B 1.381(8) .
C4B C5B 1.393(6) .
C5B C6B 1.382(6) .
C5B H5B 0.9500 .
C6B C7B 1.427(8) .
C6B C14B 1.454(7) .
C7B C8B 1.384(10) .
C7B H7B 0.9500 .
C8B C9B 1.390(10) .
C8B C10B 1.538(9) .
C9B H9B 0.9500 .
C10B C12B 1.515(14) .
C10B C13B 1.531(14) .
C10B C11B 1.540(13) .
C11B H11D 0.9800 .
C11B H11E 0.9800 .
C11B H11F 0.9800 .
C12B H12D 0.9800 .
C12B H12E 0.9800 .
C12B H12F 0.9800 .
C13B H13D 0.9800 .
C13B H13E 0.9800 .
C13B H13F 0.9800 .
C14B C15B 1.348(7) .
C14B H14B 0.9500 .
C15B C16B 1.434(8) .
C15B C17B 1.500(7) .
C16B N2B 1.178(9) .
C17B C22B 1.376(8) .
C17B C18B 1.400(7) .
C18B C19B 1.385(7) .
C18B H18B 0.9500 .
C19B C20B 1.435(9) .
C19B C27B 1.445(8) .
C20B C21B 1.377(10) .
C20B H20B 0.9500 .
C21B C22B 1.402(11) .
C21B C23B 1.545(9) .
C22B H22B 0.9500 .
C23B C26B 1.511(14) .
C23B C25B 1.516(15) .
C23B C24B 1.540(14) .
C24B H24D 0.9800 .
C24B H24E 0.9800 .
C24B H24F 0.9800 .
C25B H25D 0.9800 .
C25B H25E 0.9800 .
C25B H25F 0.9800 .
C26B H26D 0.9800 .
C26B H26E 0.9800 .
C26B H26F 0.9800 .
C27B C28B 1.349(6) .
C27B H27B 0.9500 .
C28B C29B 1.419(8) .
C28B C30B 1.492(7) .
C29B N3B 1.185(9) .
C30B C35B 1.385(8) .
C30B C31B 1.386(6) .
C31B C32B 1.384(7) .
C31B H31B 0.9500 .
C32B C33B 1.431(8) .
C32B C40B 1.458(7) .
C33B C34B 1.390(9) .
C33B H33B 0.9500 .
C34B C35B 1.388(10) .
C34B C36B 1.546(9) .
C35B H35B 0.9500 .
C36B C39B 1.525(16) .
C36B C37B 1.533(16) .
C36B C38B 1.536(16) .
C37B H37D 0.9800 .
C37B H37E 0.9800 .
C37B H37F 0.9800 .
C38B H38D 0.9800 .
C38B H38E 0.9800 .
C38B H38F 0.9800 .
C39B H39D 0.9800 .
C39B H39E 0.9800 .
C39B H39F 0.9800 .
C40B C41B 1.339(7) .
C40B H40B 0.9500 .
C41B C42B 1.412(8) .
C41B C43B 1.488(7) .
C42B N4B 1.172(10) .
C43B C48B 1.372(8) .
C43B C44B 1.392(6) .
C44B C45B 1.408(7) .
C44B H44B 0.9500 .
C45B C46B 1.422(8) .
C45B C53B 1.457(7) .
C46B C47B 1.380(9) .
C46B H46B 0.9500 .
C47B C48B 1.396(9) .
C47B C49B 1.545(9) .
C48B H48B 0.9500 .
C49B C52B 1.532(12) .
C49B C50B 1.554(13) .
C49B C51B 1.564(13) .
C50B H50D 0.9800 .
C50B H50E 0.9800 .
C50B H50F 0.9800 .
C51B H51D 0.9800 .
C51B H51E 0.9800 .
C51B H51F 0.9800 .
C52B H52D 0.9800 .
C52B H52E 0.9800 .
C52B H52F 0.9800 .
C53B C54B 1.355(6) .
C53B H53B 0.9500 .
C54B C55B 1.454(8) .
C54B C56B 1.491(7) .
C55B N5B 1.198(8) .
C56B C61B 1.373(8) .
C56B C57B 1.394(6) .
C57B C58B 1.391(7) .
C57B H57B 0.9500 .
C58B C59B 1.434(8) .
C59B C60B 1.378(9) .
C59B H59B 0.9500 .
C60B C61B 1.400(10) .
C60B C62B 1.546(9) .
C61B H61B 0.9500 .
C62B C63B 1.539(18) .
C62B C65B 1.543(17) .
C62B C64B 1.548(17) .
C63B H63D 0.9800 .
C63B H63E 0.9800 .
C63B H63F 0.9800 .
C64B H64D 0.9800 .
C64B H64E 0.9800 .
C64B H64F 0.9800 .
C65B H65D 0.9800 .
C65B H65E 0.9800 .
C65B H65F 0.9800 .
C1E C2E 1.346(8) .
C1E C4E 1.443(10) .
C1E H1E 0.9500 .
C2E C3E 1.424(9) .
C2E C58E 1.505(8) .
C3E N1E 1.168(11) .
C58E C59E 1.371(10) .
C58E C57E 1.391(8) .
C57E C56E 1.383(8) .
C57E H57E 0.9500 .
C56E C61E 1.438(10) .
C56E C53E 1.452(9) .
C61E C60E 1.387(12) .
C61E H61E 0.9500 .
C60E C59E 1.389(12) .
C60E C62E 1.546(11) .
C59E H59E 0.9500 .
C62E C65E 1.51(2) .
C62E C64E 1.52(3) .
C62E C63E 1.53(2) .
C63E H63J 0.9800 .
C63E H63K 0.9800 .
C63E H63L 0.9800 .
C64E H64J 0.9800 .
C64E H64K 0.9800 .
C64E H64L 0.9800 .
C65E H65J 0.9800 .
C65E H65K 0.9800 .
C65E H65L 0.9800 .
C53E C54E 1.329(8) .
C53E H53E 0.9500 .
C54E C55E 1.443(9) .
C54E C45E 1.505(8) .
C55E N5E 1.217(11) .
C45E C46E 1.370(10) .
C45E C44E 1.385(8) .
C44E C43E 1.388(8) .
C44E H44E 0.9500 .
C43E C48E 1.435(11) .
C43E C40E 1.456(9) .
C48E C47E 1.392(11) .
C48E H48E 0.9500 .
C47E C46E 1.396(12) .
C47E C49E 1.546(11) .
C46E H46E 0.9500 .
C49E C50E 1.45(2) .
C49E C51E 1.53(2) .
C49E C52E 1.56(2) .
C50E H50J 0.9800 .
C50E H50K 0.9800 .
C50E H50L 0.9800 .
C51E H51J 0.9800 .
C51E H51K 0.9800 .
C51E H51L 0.9800 .
C52E H52J 0.9800 .
C52E H52K 0.9800 .
C52E H52L 0.9800 .
C40E C41E 1.343(8) .
C40E H40E 0.9500 .
C41E C42E 1.413(10) .
C41E C32E 1.500(8) .
C42E N4E 1.182(13) .
C32E C33E 1.388(9) .
C32E C31E 1.393(8) .
C31E C30E 1.380(8) .
C31E H31E 0.9500 .
C30E C35E 1.431(10) .
C30E C27E 1.444(9) .
C35E C34E 1.389(12) .
C35E H35E 0.9500 .
C34E C33E 1.398(12) .
C34E C36E 1.546(11) .
C33E H33E 0.9500 .
C36E C38E 1.50(3) .
C36E C37E 1.54(2) .
C36E C39E 1.55(2) .
C37E H37J 0.9800 .
C37E H37K 0.9800 .
C37E H37L 0.9800 .
C38E H38J 0.9800 .
C38E H38K 0.9800 .
C38E H38L 0.9800 .
C39E H39J 0.9800 .
C39E H39K 0.9800 .
C39E H39L 0.9800 .
C27E C28E 1.339(8) .
C27E H27E 0.9500 .
C28E C29E 1.432(10) .
C28E C19E 1.483(8) .
C29E N3E 1.189(11) .
C19E C20E 1.376(11) .
C19E C18E 1.390(8) .
C18E C17E 1.382(9) .
C18E H18E 0.9500 .
C17E C22E 1.427(10) .
C17E C14E 1.468(10) .
C22E C21E 1.400(13) .
C22E H22E 0.9500 .
C21E C20E 1.386(13) .
C21E C23E 1.546(11) .
C20E H20E 0.9500 .
C23E C25E 1.51(3) .
C23E C26E 1.52(2) .
C23E C24E 1.54(2) .
C24E H24J 0.9800 .
C24E H24K 0.9800 .
C24E H24L 0.9800 .
C25E H25J 0.9800 .
C25E H25K 0.9800 .
C25E H25L 0.9800 .
C26E H26J 0.9800 .
C26E H26K 0.9800 .
C26E H26L 0.9800 .
C14E C15E 1.339(8) .
C14E H14E 0.9500 .
C15E C16E 1.418(9) .
C15E C6E 1.500(8) .
C16E N2E 1.199(11) .
C6E C7E 1.362(10) .
C6E C5E 1.387(8) .
C5E C4E 1.394(8) .
C5E H5E 0.9500 .
C4E C9E 1.435(10) .
C9E C8E 1.384(12) .
C9E H9E 0.9500 .
C8E C7E 1.398(13) .
C8E C10E 1.539(11) .
C7E H7E 0.9500 .
C10E C11E 1.50(2) .
C10E C12E 1.51(2) .
C10E C13E 1.57(2) .
C11E H11J 0.9800 .
C11E H11K 0.9800 .
C11E H11L 0.9800 .
C12E H12J 0.9800 .
C12E H12K 0.9800 .
C12E H12L 0.9800 .
C13E H13J 0.9800 .
C13E H13K 0.9800 .
C13E H13L 0.9800 .
N6 C74 1.474(10) .
N6 C70 1.505(11) .
N6 C78 1.527(11) .
N6 C66 1.592(12) .
C66 C67 1.423(13) .
C66 H66A 0.9900 .
C66 H66B 0.9900 .
C67 C68 1.538(15) .
C67 H67A 0.9900 .
C67 H67B 0.9900 .
C68 C69 1.448(16) .
C68 H68A 0.9900 .
C68 H68B 0.9900 .
C69 H69A 0.9800 .
C69 H69B 0.9800 .
C69 H69C 0.9800 .
C70 C71 1.530(16) .
C70 H70A 0.9900 .
C70 H70B 0.9900 .
C71 C72 1.645(16) .
C71 H71A 0.9900 .
C71 H71B 0.9900 .
C72 C73 1.498(17) .
C72 H72A 0.9900 .
C72 H72B 0.9900 .
C73 H73A 0.9800 .
C73 H73B 0.9800 .
C73 H73C 0.9800 .
C74 C75 1.460(14) .
C74 H74A 0.9900 .
C74 H74B 0.9900 .
C75 C76 1.677(14) .
C75 H75A 0.9900 .
C75 H75B 0.9900 .
C76 C77 1.470(14) .
C76 H76A 0.9900 .
C76 H76B 0.9900 .
C77 H77A 0.9800 .
C77 H77B 0.9800 .
C77 H77C 0.9800 .
C78 C79 1.512(14) .
C78 H78A 0.9900 .
C78 H78B 0.9900 .
C79 C80 1.613(15) .
C79 H79A 0.9900 .
C79 H79B 0.9900 .
C80 C81 1.585(18) .
C80 H80A 0.9900 .
C80 H80B 0.9900 .
C81 H81A 0.9800 .
C81 H81B 0.9800 .
C81 H81C 0.9800 .
N6D C66D 1.432(11) .
N6D C74D 1.522(11) .
N6D C78D 1.530(11) .
N6D C70D 1.594(11) .
C66D C67D 1.474(14) .
C66D H66C 0.9900 .
C66D H66D 0.9900 .
C67D C68D 1.521(15) .
C67D H67C 0.9900 .
C67D H67D 0.9900 .
C68D C69D 1.456(15) .
C68D H68C 0.9900 .
C68D H68D 0.9900 .
C69D H69D 0.9800 .
C69D H69E 0.9800 .
C69D H69F 0.9800 .
C70D C71D 1.459(16) .
C70D H70C 0.9900 .
C70D H70D 0.9900 .
C71D C72D 1.617(16) .
C71D H71C 0.9900 .
C71D H71D 0.9900 .
C72D C73D 1.512(17) .
C72D H72C 0.9900 .
C72D H72D 0.9900 .
C73D H73D 0.9800 .
C73D H73E 0.9800 .
C73D H73F 0.9800 .
C74D C75D 1.337(13) .
C74D H74C 0.9900 .
C74D H74D 0.9900 .
C75D C76D 1.654(15) .
C75D H75C 0.9900 .
C75D H75D 0.9900 .
C76D C77D 1.513(14) .
C76D H76C 0.9900 .
C76D H76D 0.9900 .
C77D H77D 0.9800 .
C77D H77E 0.9800 .
C77D H77F 0.9800 .
C78D C79D 1.509(15) .
C78D H78C 0.9900 .
C78D H78D 0.9900 .
C79D C80D 1.583(15) .
C79D H79C 0.9900 .
C79D H79D 0.9900 .
C80D C81D 1.564(18) .
C80D H80C 0.9900 .
C80D H80D 0.9900 .
C81D H81D 0.9800 .
C81D H81E 0.9800 .
C81D H81F 0.9800 .
N7 C94 1.511(5) .
N7 C86 1.519(5) .
N7 C82 1.527(5) .
N7 C90 1.531(5) .
C82 C83 1.469(8) .
C82 H82A 0.9900 .
C82 H82B 0.9900 .
C83 C84 1.471(9) .
C83 C84D 1.611(13) .
C83 H83C 0.9900 .
C83 H83D 0.9900 .
C83 H83A 0.9900 .
C83 H83B 0.9900 .
C84 C85 1.396(12) .
C84 H84A 0.9900 .
C84 H84B 0.9900 .
C85 H85A 0.9800 .
C85 H85B 0.9800 .
C85 H85C 0.9800 .
C84D C85D 1.340(15) .
C84D H84C 0.9900 .
C84D H84D 0.9900 .
C85D H85D 0.9800 .
C85D H85E 0.9800 .
C85D H85F 0.9800 .
C86 C87 1.522(6) .
C86 H86A 0.9900 .
C86 H86B 0.9900 .
C87 C88 1.501(8) .
C87 H87A 0.9900 .
C87 H87B 0.9900 .
C88 C89 1.534(9) .
C88 H88A 0.9900 .
C88 H88B 0.9900 .
C89 H89A 0.9800 .
C89 H89B 0.9800 .
C89 H89C 0.9800 .
C90 C91 1.512(6) .
C90 H90A 0.9900 .
C90 H90B 0.9900 .
C91 C92 1.520(5) .
C91 H91A 0.9900 .
C91 H91B 0.9900 .
C92 C93 1.515(6) .
C92 H92A 0.9900 .
C92 H92B 0.9900 .
C93 H93A 0.9800 .
C93 H93B 0.9800 .
C93 H93C 0.9800 .
C94 C95 1.501(7) .
C94 H94A 0.9900 .
C94 H94B 0.9900 .
C95 C96 1.549(10) .
C95 H95A 0.9900 .
C95 H95B 0.9900 .
C96 C97 1.467(14) .
C96 H96A 0.9900 .
C96 H96B 0.9900 .
C97 H97A 0.9800 .
C97 H97B 0.9800 .
C97 H97C 0.9800 .
N8 C110 1.519(4) .
N8 C106 1.522(4) .
N8 C102 1.524(4) .
N8 C98 1.529(4) .
C98 C99 1.504(5) .
C98 H98A 0.9900 .
C98 H98B 0.9900 .
C99 C100 1.535(6) .
C99 H99A 0.9900 .
C99 H99B 0.9900 .
C100 C101 1.486(6) .
C100 H00A 0.9900 .
C100 H00B 0.9900 .
C101 H01A 0.9800 .
C101 H01B 0.9800 .
C101 H01C 0.9800 .
C102 C103 1.519(5) .
C102 H02A 0.9900 .
C102 H02B 0.9900 .
C103 C04 1.533(6) .
C103 H03A 0.9900 .
C103 H03B 0.9900 .
C04 C105 1.491(6) .
C04 H04A 0.9900 .
C04 H04B 0.9900 .
C105 H05A 0.9800 .
C105 H05B 0.9800 .
C105 H05C 0.9800 .
C106 C107 1.509(5) .
C106 H06A 0.9900 .
C106 H06B 0.9900 .
C107 C108 1.516(5) .
C107 H07A 0.9900 .
C107 H07B 0.9900 .
C108 C109 1.492(6) .
C108 H08A 0.9900 .
C108 H08B 0.9900 .
C109 H09A 0.9800 .
C109 H09B 0.9800 .
C109 H09C 0.9800 .
C110 C111 1.513(5) .
C110 H10A 0.9900 .
C110 H10B 0.9900 .
C111 C12 1.525(5) .
C111 H11M 0.9900 .
C111 H11N 0.9900 .
C12 C113 1.515(6) .
C12 H12M 0.9900 .
C12 H12N 0.9900 .
C113 H13M 0.9800 .
C113 H13N 0.9800 .
C113 H13O 0.9800 .
P1 O2 1.495(5) .
P1 O2 1.495(5) 2_666
P1 O4 1.501(5) 2_666
P1 O4 1.501(5) .
P1 O1 1.573(5) .
P1 O1 1.573(5) 2_666
P1 O3 1.581(5) .
P1 O3 1.581(5) 2_666
O1 O2 1.777(7) 2_666
O1 O4 1.792(7) 2_666
O1 H1 0.8400 .
O2 O4 1.603(7) 2_666
O2 O1 1.778(7) 2_666
O2 O3 1.804(7) 2_666
O2 H2 0.8400 .
O3 O2 1.804(7) 2_666
O3 H3 0.8400 .
O4 O2 1.603(7) 2_666
O4 O1 1.792(7) 2_666
O4 H4 0.8400 .
P2 O6 1.509(3) .
P2 O7 1.522(3) .
P2 O5 1.529(3) .
P2 O8 1.539(3) .
O5 H5 0.8400 .
O6 H6 0.8400 .
O7 H7 0.8400 .
O8 H8 0.8400 .
P3 O12 1.501(4) .
P3 O11 1.510(4) .
P3 O10 1.553(5) .
P3 O9 1.578(4) .
O9 H9 0.8400 .
O10 H10 0.8400 .
O11 H11 0.8400 .
O12 H12 0.8400 .
P3D O11D 1.483(5) .
P3D O10D 1.501(5) .
P3D O9D 1.564(4) .
P3D O12D 1.581(4) .
O9D H9P 0.8400 .
O10D H0P 0.8400 .
O11D H1P 0.8400 .
O12D H2P 0.8400 .
P4 O15 1.506(6) .
P4 O13 1.506(6) .
P4 O14 1.519(6) .
P4 O16 1.584(6) .
O13 H3P 0.8400 .
O14 H4P 0.8400 .
O15 H5P 0.8400 .
O16 H6P 0.8400 .
P4D O15D 1.506(6) .
P4D O14D 1.519(6) .
P4D O16D 1.556(6) .
P4D O13D 1.556(6) .
O13D H3Q 0.8400 .
O14D H4Q 0.8400 .
O15D H5Q 0.8400 .
O16D H6Q 0.8400 .
Cl1 C1S 1.754(4) .
Cl2 C1S 1.764(4) .
Cl3 C1S 1.733(4) .
C1S H1S 1.0000 .
C2S Cl4 1.736(8) .
C2S Cl5 1.751(9) .
C2S Cl6 1.753(9) .
C2S H2S 1.0000 .
C2SD Cl5D 1.733(12) .
C2SD Cl4D 1.735(12) .
C2SD Cl6D 1.743(12) .
C2SD H2SD 1.0000 .
C3S Cl9 1.629(13) .
C3S Cl8 1.654(13) .
C3S Cl7 1.661(13) .
C3S H3S 1.0000 .
C4S C5S 1.753(17) .
C4S H4SA 0.9800 .
C4S H4SB 0.9800 .
C4S H4SC 0.9800 .
C5S O1S 1.583(17) .
C5S H5SA 0.9900 .
C5S H5SB 0.9900 .
O1S C6S 1.601(15) .
C6S C7S 1.681(16) .
C6S H6SA 0.9900 .
C6S H6SB 0.9900 .
C7S H7SA 0.9800 .
C7S H7SB 0.9800 .
C7S H7SC 0.9800 .

loop_
_geom_hbond_atom_site_label_D
_geom_hbond_atom_site_label_H
_geom_hbond_atom_site_label_A
_geom_hbond_distance_DH
_geom_hbond_distance_HA
_geom_hbond_distance_DA
_geom_hbond_angle_DHA
_geom_hbond_site_symmetry_A
C67 H67B O13 0.99 2.64 3.414(18) 135.2 .
C70 H70A O13 0.99 2.04 2.873(17) 140.7 .
C70 H70A O15 0.99 2.50 3.337(16) 142.3 .
C70D H70D N4E 0.99 2.62 3.54(3) 154.1 .
C83 H83B O15 0.99 2.32 3.138(10) 139.4 .
C86 H86A N3B 0.99 2.57 3.527(15) 162.4 .
C86 H86A N3E 0.99 2.49 3.42(2) 156.1 .
C91 H91B O7 0.99 2.65 3.368(5) 129.6 .
C106 H06A Cl2 0.99 2.93 3.794(3) 146.1 2_565
C107 H07A Cl1 0.99 2.98 3.852(4) 147.0 2_565
O1 H1 O5 0.84 1.71 2.523(6) 161.1 2_666
O5 H5 O2 0.84 1.77 2.581(6) 160.4 .
O5 H5 O4 0.84 2.63 3.278(5) 134.7 2_666
O6 H6 O2 0.84 2.53 3.252(5) 144.7 .
O6 H6 O3 0.84 1.94 2.521(6) 125.2 .
O6 H6 O4 0.84 1.74 2.582(6) 174.2 2_666
O9 H9 O14 0.84 1.78 2.624(7) 177.6 .
O10 H10 O13 0.84 1.66 2.482(7) 164.2 .
O14 H4P O7 0.84 1.73 2.542(7) 161.1 .
O15 H5P O8 0.84 1.65 2.480(6) 169.4 .
C1S H1S N1B 1.00 2.22 3.151(9) 153.5 .
C1S H1S N1E 1.00 2.24 3.142(12) 149.3 .
C2S H2S N2B 1.00 2.40 3.137(19) 130.0 .
C2SD H2SD N2D 1.00 2.44 3.22(2) 134.6 .

loop_
_geom_torsion_atom_site_label_1
_geom_torsion_atom_site_label_2
_geom_torsion_atom_site_label_3
_geom_torsion_atom_site_label_4
_geom_torsion
_geom_torsion_site_symmetry_1
_geom_torsion_site_symmetry_4
C58A C1A C2A C3A 2.6(13) . .
C58A C1A C2A C4A -178.2(5) . .
C1A C2A C4A C5A 10.1(8) . .
C3A C2A C4A C5A -170.6(9) . .
C1A C2A C4A C9A -169.7(7) . .
C3A C2A C4A C9A 9.6(11) . .
C9A C4A C5A C6A -0.3(9) . .
C2A C4A C5A C6A 179.8(5) . .
C4A C5A C6A C7A 1.5(9) . .
C4A C5A C6A C14A 177.4(5) . .
C5A C6A C7A C8A -1.6(15) . .
C14A C6A C7A C8A -177.1(11) . .
C6A C7A C8A C9A 0(2) . .
C6A C7A C8A C10A -178.9(13) . .
C5A C4A C9A C8A -0.9(15) . .
C2A C4A C9A C8A 179.0(11) . .
C7A C8A C9A C4A 1(2) . .
C10A C8A C9A C4A -179.9(13) . .
C7A C8A C10A C12A -46.9(19) . .
C9A C8A C10A C12A 133.8(16) . .
C7A C8A C10A C11A -168.3(14) . .
C9A C8A C10A C11A 12(2) . .
C7A C8A C10A C13A 74.9(17) . .
C9A C8A C10A C13A -104.3(16) . .
C5A C6A C14A C15A 157.1(6) . .
C7A C6A C14A C15A -27.4(11) . .
C6A C14A C15A C16A -2.2(19) . .
C6A C14A C15A C17A 178.3(6) . .
C14A C15A C17A C18A 20.8(9) . .
C16A C15A C17A C18A -158.7(15) . .
C14A C15A C17A C22A -158.1(7) . .
C16A C15A C17A C22A 22.3(16) . .
C22A C17A C18A C19A 0.8(9) . .
C15A C17A C18A C19A -178.2(6) . .
C17A C18A C19A C20A 1.1(11) . .
C17A C18A C19A C27A 179.7(5) . .
C18A C19A C20A C21A -2.0(17) . .
C27A C19A C20A C21A 179.6(12) . .
C19A C20A C21A C22A 1(2) . .
C19A C20A C21A C23A -176.1(13) . .
C20A C21A C22A C17A 1(2) . .
C23A C21A C22A C17A 178.0(13) . .
C18A C17A C22A C21A -2.0(15) . .
C15A C17A C22A C21A 176.9(12) . .
C20A C21A C23A C24A 59.1(18) . .
C22A C21A C23A C24A -117.7(16) . .
C20A C21A C23A C25A -178.5(14) . .
C22A C21A C23A C25A 5(2) . .
C20A C21A C23A C26A -61.2(18) . .
C22A C21A C23A C26A 122.0(16) . .
C18A C19A C27A C28A 175.6(7) . .
C20A C19A C27A C28A -6.0(13) . .
C19A C27A C28A C29A -3.7(16) . .
C19A C27A C28A C30A 179.5(6) . .
C27A C28A C29A N3A -76(7) . .
C30A C28A C29A N3A 101(6) . .
C27A C28A C30A C31A -5.5(9) . .
C29A C28A C30A C31A 177.3(10) . .
C27A C28A C30A C35A 172.9(7) . .
C29A C28A C30A C35A -4.4(12) . .
C35A C30A C31A C32A -1.0(8) . .
C28A C30A C31A C32A 177.4(5) . .
C30A C31A C32A C33A 1.7(8) . .
C30A C31A C32A C40A -178.1(5) . .
C31A C32A C33A C34A -1.1(11) . .
C40A C32A C33A C34A 178.6(9) . .
C32A C33A C34A C35A -0.1(16) . .
C32A C33A C34A C36A 179.6(10) . .
C33A C34A C35A C30A 0.8(16) . .
C36A C34A C35A C30A -178.9(10) . .
C31A C30A C35A C34A -0.3(12) . .
C28A C30A C35A C34A -178.7(9) . .
C33A C34A C36A C38A -24.7(17) . .
C35A C34A C36A C38A 155.0(11) . .
C33A C34A C36A C39A -146.1(13) . .
C35A C34A C36A C39A 33.6(16) . .
C33A C34A C36A C37A 97.1(13) . .
C35A C34A C36A C37A -83.2(14) . .
C31A C32A C40A C41A 156.9(6) . .
C33A C32A C40A C41A -22.9(9) . .
C32A C40A C41A C42A -1.9(18) . .
C32A C40A C41A C43A -176.8(5) . .
C40A C41A C42A N4A 19(15) . .
C43A C41A C42A N4A -165(14) . .
C40A C41A C43A C48A -160.9(7) . .
C42A C41A C43A C48A 23.4(15) . .
C40A C41A C43A C44A 19.6(9) . .
C42A C41A C43A C44A -156.1(14) . .
C48A C43A C44A C45A 0.3(9) . .
C41A C43A C44A C45A 179.8(5) . .
C43A C44A C45A C46A 1.3(8) . .
C43A C44A C45A C53A -176.5(5) . .
C44A C45A C46A C47A -2.3(12) . .
C53A C45A C46A C47A 175.3(9) . .
C45A C46A C47A C48A 1.6(17) . .
C45A C46A C47A C49A -178.8(9) . .
C46A C47A C48A C43A 0.1(17) . .
C49A C47A C48A C43A -179.5(10) . .
C44A C43A C48A C47A -1.0(12) . .
C41A C43A C48A C47A 179.5(10) . .
C48A C47A C49A C50A 5.7(17) . .
C46A C47A C49A C50A -173.9(11) . .
C48A C47A C49A C51A -114.0(13) . .
C46A C47A C49A C51A 66.4(14) . .
C48A C47A C49A C52A 129.6(13) . .
C46A C47A C49A C52A -50.0(15) . .
C44A C45A C53A C54A 151.0(6) . .
C46A C45A C53A C54A -26.6(10) . .
C45A C53A C54A C55A -1.3(18) . .
C45A C53A C54A C56A -175.1(5) . .
C53A C54A C55A N5A 16(16) . .
C56A C54A C55A N5A -169(15) . .
C53A C54A C56A C61A -164.5(8) . .
C55A C54A C56A C61A 20.7(15) . .
C53A C54A C56A C57A 16.9(9) . .
C55A C54A C56A C57A -157.9(13) . .
C61A C56A C57A C58A -1.2(10) . .
C54A C56A C57A C58A 177.5(5) . .
C56A C57A C58A C59A 0.6(9) . .
C56A C57A C58A C1A -177.6(5) . .
C2A C1A C58A C57A 175.8(6) . .
C2A C1A C58A C59A -2.2(10) . .
C57A C58A C59A C60A 1.2(13) . .
C1A C58A C59A C60A 179.2(11) . .
C58A C59A C60A C61A -2(2) . .
C58A C59A C60A C62A -175.0(11) . .
C57A C56A C61A C60A -0.1(15) . .
C54A C56A C61A C60A -178.7(11) . .
C59A C60A C61A C56A 2(2) . .
C62A C60A C61A C56A 174.2(13) . .
C59A C60A C62A C63A -45.9(18) . .
C61A C60A C62A C63A 141.8(14) . .
C59A C60A C62A C64A 76.3(16) . .
C61A C60A C62A C64A -96.1(15) . .
C59A C60A C62A C65A -164.3(13) . .
C61A C60A C62A C65A 23.4(19) . .
C4D C1D C2D C3D 4(3) . .
C4D C1D C2D C58D -179.3(10) . .
C1D C2D C3D N1D -8(14) . .
C58D C2D C3D N1D 175(12) . .
C1D C2D C58D C59D -172.5(13) . .
C3D C2D C58D C59D 4(2) . .
C1D C2D C58D C57D 6.7(16) . .
C3D C2D C58D C57D -176.3(18) . .
C59D C58D C57D C56D 0.3(18) . .
C2D C58D C57D C56D -179.0(9) . .
C58D C57D C56D C61D -1.9(19) . .
C58D C57D C56D C53D 178.8(10) . .
C57D C56D C61D C60D 4(3) . .
C53D C56D C61D C60D -177(2) . .
C56D C61D C60D C59D -5(4) . .
C56D C61D C60D C62D -178(2) . .
C57D C58D C59D C60D -1(3) . .
C2D C58D C59D C60D 179(2) . .
C61D C60D C59D C58D 3(4) . .
C62D C60D C59D C58D 176(2) . .
C61D C60D C62D C64D -128(3) . .
C59D C60D C62D C64D 59(3) . .
C61D C60D C62D C65D -10(4) . .
C59D C60D C62D C65D 177(3) . .
C61D C60D C62D C63D 113(3) . .
C59D C60D C62D C63D -60(3) . .
C57D C56D C53D C54D -157.9(12) . .
C61D C56D C53D C54D 23(2) . .
C56D C53D C54D C55D -9(4) . .
C56D C53D C54D C45D 175.8(11) . .
C53D C54D C55D N5D 28(17) . .
C45D C54D C55D N5D -156(14) . .
C53D C54D C45D C44D -21.3(18) . .
C55D C54D C45D C44D 162(3) . .
C53D C54D C45D C46D 158.7(13) . .
C55D C54D C45D C46D -18(3) . .
C46D C45D C44D C43D 2.1(17) . .
C54D C45D C44D C43D -177.8(10) . .
C45D C44D C43D C48D -3.6(17) . .
C45D C44D C43D C40D 177.2(9) . .
C44D C43D C48D C47D 2(2) . .
C40D C43D C48D C47D -178.9(18) . .
C43D C48D C47D C46D 1(3) . .
C43D C48D C47D C49D 172.9(18) . .
C48D C47D C46D C45D -3(3) . .
C49D C47D C46D C45D -174(2) . .
C44D C45D C46D C47D 1(2) . .
C54D C45D C46D C47D -178.9(18) . .
C48D C47D C49D C51D -180(2) . .
C46D C47D C49D C51D -8(3) . .
C48D C47D C49D C52D 62(3) . .
C46D C47D C49D C52D -127(2) . .
C48D C47D C49D C50D -57(3) . .
C46D C47D C49D C50D 114(2) . .
C44D C43D C40D C41D -153.8(12) . .
C48D C43D C40D C41D 27(2) . .
C43D C40D C41D C42D -1(4) . .
C43D C40D C41D C32D 176.0(10) . .
C40D C41D C42D N4D 24(14) . .
C32D C41D C42D N4D -153(11) . .
C40D C41D C32D C33D 163.1(13) . .
C42D C41D C32D C33D -19(3) . .
C40D C41D C32D C31D -16.1(19) . .
C42D C41D C32D C31D 162(3) . .
C33D C32D C31D C30D 1.5(16) . .
C41D C32D C31D C30D -179.3(11) . .
C32D C31D C30D C27D 176.6(9) . .
C32D C31D C30D C35D -0.9(16) . .
C31D C30D C35D C34D -1(2) . .
C27D C30D C35D C34D -177.8(17) . .
C30D C35D C34D C33D 1(3) . .
C30D C35D C34D C36D 171.2(19) . .
C31D C32D C33D C34D -1(2) . .
C41D C32D C33D C34D -179.9(18) . .
C35D C34D C33D C32D -1(3) . .
C36D C34D C33D C32D -170(2) . .
C33D C34D C36D C38D -21(3) . .
C35D C34D C36D C38D 169(2) . .
C33D C34D C36D C39D -140(2) . .
C35D C34D C36D C39D 50(3) . .
C33D C34D C36D C37D 96(3) . .
C35D C34D C36D C37D -74(3) . .
C31D C30D C27D C28D -171.1(12) . .
C35D C30D C27D C28D 6(2) . .
C30D C27D C28D C29D -5(3) . .
C30D C27D C28D C19D 175.6(11) . .
C27D C28D C29D N3D -75(10) . .
C19D C28D C29D N3D 105(9) . .
C27D C28D C19D C20D 174.2(18) . .
C29D C28D C19D C20D -5(3) . .
C27D C28D C19D C18D -5(2) . .
C29D C28D C19D C18D 175(2) . .
C20D C19D C18D C17D -2(2) . .
C28D C19D C18D C17D 177.7(11) . .
C19D C18D C17D C22D 0.0(19) . .
C19D C18D C17D C14D -177.9(11) . .
C18D C17D C22D C21D 1(3) . .
C14D C17D C22D C21D 179(2) . .
C17D C22D C21D C20D -1(4) . .
C17D C22D C21D C23D -178(2) . .
C18D C19D C20D C21D 2(3) . .
C28D C19D C20D C21D -178(2) . .
C22D C21D C20D C19D 0(4) . .
C23D C21D C20D C19D 177(3) . .
C22D C21D C23D C24D -105(3) . .
C20D C21D C23D C24D 78(3) . .
C22D C21D C23D C26D 139(3) . .
C20D C21D C23D C26D -38(4) . .
C22D C21D C23D C25D 18(4) . .
C20D C21D C23D C25D -159(3) . .
C18D C17D C14D C15D -158.3(12) . .
C22D C17D C14D C15D 24(2) . .
C17D C14D C15D C16D 2(4) . .
C17D C14D C15D C6D -178.6(11) . .
C14D C15D C16D N2D 9(23) . .
C6D C15D C16D N2D -171(20) . .
C14D C15D C6D C7D 154.6(15) . .
C16D C15D C6D C7D -26(3) . .
C14D C15D C6D C5D -24.4(19) . .
C16D C15D C6D C5D 155(3) . .
C7D C6D C5D C4D 0(2) . .
C15D C6D C5D C4D 178.7(11) . .
C6D C5D C4D C9D -1.5(19) . .
C6D C5D C4D C1D 178.5(10) . .
C2D C1D C4D C5D -171.1(11) . .
C2D C1D C4D C9D 9(2) . .
C5D C4D C9D C8D 3(3) . .
C1D C4D C9D C8D -177(2) . .
C4D C9D C8D C7D -2(4) . .
C4D C9D C8D C10D 175(2) . .
C5D C6D C7D C8D 1(3) . .
C15D C6D C7D C8D -178(2) . .
C9D C8D C7D C6D 1(4) . .
C10D C8D C7D C6D -177(3) . .
C9D C8D C10D C12D 117(3) . .
C7D C8D C10D C12D -65(3) . .
C9D C8D C10D C11D -5(4) . .
C7D C8D C10D C11D 173(2) . .
C9D C8D C10D C13D -127(3) . .
C7D C8D C10D C13D 51(3) . .
C58B C1B C2B C3B 3.3(11) . .
C58B C1B C2B C4B -179.0(6) . .
C1B C2B C4B C9B 166.1(9) . .
C3B C2B C4B C9B -16.0(12) . .
C1B C2B C4B C5B -11.5(9) . .
C3B C2B C4B C5B 166.4(7) . .
C9B C4B C5B C6B -1.3(12) . .
C2B C4B C5B C6B 176.4(6) . .
C4B C5B C6B C7B -1.2(11) . .
C4B C5B C6B C14B 179.5(6) . .
C5B C6B C7B C8B 3(2) . .
C14B C6B C7B C8B -177.8(17) . .
C6B C7B C8B C9B -2(3) . .
C6B C7B C8B C10B 177.4(19) . .
C5B C4B C9B C8B 2(2) . .
C2B C4B C9B C8B -175.4(17) . .
C7B C8B C9B C4B -1(3) . .
C10B C8B C9B C4B -180.0(19) . .
C7B C8B C10B C12B -68(3) . .
C9B C8B C10B C12B 111(2) . .
C7B C8B C10B C13B 55(3) . .
C9B C8B C10B C13B -125(2) . .
C7B C8B C10B C11B 172(2) . .
C9B C8B C10B C11B -9(3) . .
C5B C6B C14B C15B -158.5(6) . .
C7B C6B C14B C15B 22.3(13) . .
C6B C14B C15B C16B 7.3(11) . .
C6B C14B C15B C17B 178.4(6) . .
C14B C15B C16B N2B -78(6) . .
C17B C15B C16B N2B 110(5) . .
C14B C15B C17B C22B 171.0(8) . .
C16B C15B C17B C22B -17.0(10) . .
C14B C15B C17B C18B -10.5(10) . .
C16B C15B C17B C18B 161.5(7) . .
C22B C17B C18B C19B -1.1(10) . .
C15B C17B C18B C19B -179.7(6) . .
C17B C18B C19B C20B -2.4(13) . .
C17B C18B C19B C27B 178.0(6) . .
C18B C19B C20B C21B 4(2) . .
C27B C19B C20B C21B -176.7(16) . .
C19B C20B C21B C22B -1(3) . .
C19B C20B C21B C23B 175.7(19) . .
C18B C17B C22B C21B 3.5(19) . .
C15B C17B C22B C21B -177.9(16) . .
C20B C21B C22B C17B -2(3) . .
C23B C21B C22B C17B -179.4(16) . .
C20B C21B C23B C26B 123(2) . .
C22B C21B C23B C26B -60(3) . .
C20B C21B C23B C25B -118(2) . .
C22B C21B C23B C25B 59(3) . .
C20B C21B C23B C24B 0(3) . .
C22B C21B C23B C24B 176.6(19) . .
C18B C19B C27B C28B -159.1(6) . .
C20B C19B C27B C28B 21.3(14) . .
C19B C27B C28B C29B 2(2) . .
C19B C27B C28B C30B 177.5(6) . .
C27B C28B C30B C35B 163.3(8) . .
C29B C28B C30B C35B -20.1(17) . .
C27B C28B C30B C31B -16.9(9) . .
C29B C28B C30B C31B 159.6(15) . .
C35B C30B C31B C32B 1.5(10) . .
C28B C30B C31B C32B -178.3(5) . .
C30B C31B C32B C33B -3.2(9) . .
C30B C31B C32B C40B 178.1(5) . .
C31B C32B C33B C34B 3.2(15) . .
C40B C32B C33B C34B -178.2(13) . .
C32B C33B C34B C35B -1(2) . .
C32B C33B C34B C36B 173.6(15) . .
C31B C30B C35B C34B 0.3(18) . .
C28B C30B C35B C34B -179.9(14) . .
C33B C34B C35B C30B 0(3) . .
C36B C34B C35B C30B -175.3(16) . .
C35B C34B C36B C39B -28(3) . .
C33B C34B C36B C39B 157.5(17) . .
C35B C34B C36B C37B 92(2) . .
C33B C34B C36B C37B -82(2) . .
C35B C34B C36B C38B -146.3(19) . .
C33B C34B C36B C38B 39(3) . .
C31B C32B C40B C41B -154.7(7) . .
C33B C32B C40B C41B 26.7(11) . .
C32B C40B C41B C42B 0.7(16) . .
C32B C40B C41B C43B 178.6(6) . .
C40B C41B C42B N4B -131(5) . .
C43B C41B C42B N4B 51(6) . .
C40B C41B C43B C48B 157.4(10) . .
C42B C41B C43B C48B -24.4(15) . .
C40B C41B C43B C44B -22.4(10) . .
C42B C41B C43B C44B 155.8(11) . .
C48B C43B C44B C45B -0.5(12) . .
C41B C43B C44B C45B 179.3(6) . .
C43B C44B C45B C46B -1.3(10) . .
C43B C44B C45B C53B -179.3(5) . .
C44B C45B C46B C47B 1.8(15) . .
C53B C45B C46B C47B 179.6(12) . .
C45B C46B C47B C48B -1(2) . .
C45B C46B C47B C49B 172.3(13) . .
C44B C43B C48B C47B 1.9(18) . .
C41B C43B C48B C47B -177.9(13) . .
C46B C47B C48B C43B -1(2) . .
C49B C47B C48B C43B -174.5(15) . .
C46B C47B C49B C52B 17(2) . .
C48B C47B C49B C52B -170.6(14) . .
C46B C47B C49B C50B 135.8(17) . .
C48B C47B C49B C50B -51.4(19) . .
C46B C47B C49B C51B -107.0(17) . .
C48B C47B C49B C51B 65.8(18) . .
C44B C45B C53B C54B -166.8(6) . .
C46B C45B C53B C54B 15.4(11) . .
C45B C53B C54B C55B 12.6(11) . .
C45B C53B C54B C56B -179.5(6) . .
C53B C54B C55B N5B -97(2) . .
C56B C54B C55B N5B 93(2) . .
C53B C54B C56B C61B 168.9(10) . .
C55B C54B C56B C61B -22.0(12) . .
C53B C54B C56B C57B -11.6(10) . .
C55B C54B C56B C57B 157.5(6) . .
C61B C56B C57B C58B -1.1(12) . .
C54B C56B C57B C58B 179.4(6) . .
C56B C57B C58B C59B -0.1(10) . .
C56B C57B C58B C1B -179.5(5) . .
C2B C1B C58B C57B -163.5(6) . .
C2B C1B C58B C59B 17.2(11) . .
C57B C58B C59B C60B 0.3(16) . .
C1B C58B C59B C60B 179.6(14) . .
C58B C59B C60B C61B 1(3) . .
C58B C59B C60B C62B 174.4(17) . .
C57B C56B C61B C60B 2(2) . .
C54B C56B C61B C60B -178.4(14) . .
C59B C60B C61B C56B -2(3) . .
C62B C60B C61B C56B -175.9(18) . .
C59B C60B C62B C63B 125(2) . .
C61B C60B C62B C63B -61(2) . .
C59B C60B C62B C65B 5(3) . .
C61B C60B C62B C65B 178.2(17) . .
C59B C60B C62B C64B -117(2) . .
C61B C60B C62B C64B 56(2) . .
C4E C1E C2E C3E 2.3(15) . .
C4E C1E C2E C58E 179.6(8) . .
C1E C2E C3E N1E -67(8) . .
C58E C2E C3E N1E 115(8) . .
C1E C2E C58E C59E -168.2(10) . .
C3E C2E C58E C59E 9.4(14) . .
C1E C2E C58E C57E 10.9(12) . .
C3E C2E C58E C57E -171.5(10) . .
C59E C58E C57E C56E 1.1(14) . .
C2E C58E C57E C56E -178.0(7) . .
C58E C57E C56E C61E 0.0(16) . .
C58E C57E C56E C53E 179.4(8) . .
C57E C56E C61E C60E -1(3) . .
C53E C56E C61E C60E 179.6(19) . .
C56E C61E C60E C59E 1(4) . .
C56E C61E C60E C62E 178(2) . .
C57E C58E C59E C60E -1(2) . .
C2E C58E C59E C60E 177.8(18) . .
C61E C60E C59E C58E 0(3) . .
C62E C60E C59E C58E -177(2) . .
C61E C60E C62E C65E -163(2) . .
C59E C60E C62E C65E 13(4) . .
C61E C60E C62E C64E 80(3) . .
C59E C60E C62E C64E -104(3) . .
C61E C60E C62E C63E -42(4) . .
C59E C60E C62E C63E 134(3) . .
C57E C56E C53E C54E 162.6(9) . .
C61E C56E C53E C54E -18.1(18) . .
C56E C53E C54E C55E 14.4(15) . .
C56E C53E C54E C45E 179.9(8) . .
C53E C54E C55E N5E -94(2) . .
C45E C54E C55E N5E 99(2) . .
C53E C54E C45E C46E -164.8(10) . .
C55E C54E C45E C46E 2.1(13) . .
C53E C54E C45E C44E 13.1(13) . .
C55E C54E C45E C44E 180.0(8) . .
C46E C45E C44E C43E -0.8(14) . .
C54E C45E C44E C43E -178.7(8) . .
C45E C44E C43E C48E 1.1(15) . .
C45E C44E C43E C40E 177.9(7) . .
C44E C43E C48E C47E 0(2) . .
C40E C43E C48E C47E -176.2(17) . .
C43E C48E C47E C46E -2(3) . .
C43E C48E C47E C49E 176(2) . .
C44E C45E C46E C47E -1(2) . .
C54E C45E C46E C47E 177.0(17) . .
C48E C47E C46E C45E 2(3) . .
C49E C47E C46E C45E -176.1(18) . .
C48E C47E C49E C50E -6(3) . .
C46E C47E C49E C50E 172(2) . .
C48E C47E C49E C51E 117(2) . .
C46E C47E C49E C51E -64(2) . .
C48E C47E C49E C52E -129(2) . .
C46E C47E C49E C52E 49(3) . .
C44E C43E C40E C41E 162.3(9) . .
C48E C43E C40E C41E -21.1(17) . .
C43E C40E C41E C42E 0(2) . .
C43E C40E C41E C32E -179.8(8) . .
C40E C41E C42E N4E -121(4) . .
C32E C41E C42E N4E 59(5) . .
C40E C41E C32E C33E -167.9(10) . .
C42E C41E C32E C33E 12.5(18) . .
C40E C41E C32E C31E 12.2(14) . .
C42E C41E C32E C31E -167.4(15) . .
C33E C32E C31E C30E -0.7(13) . .
C41E C32E C31E C30E 179.2(8) . .
C32E C31E C30E C35E 0.8(14) . .
C32E C31E C30E C27E -178.0(7) . .
C31E C30E C35E C34E 1(2) . .
C27E C30E C35E C34E 179.7(18) . .
C30E C35E C34E C33E -3(3) . .
C30E C35E C34E C36E -179(2) . .
C31E C32E C33E C34E -1(2) . .
C41E C32E C33E C34E 178.8(18) . .
C35E C34E C33E C32E 3(3) . .
C36E C34E C33E C32E 179(2) . .
C35E C34E C36E C38E -153(2) . .
C33E C34E C36E C38E 32(4) . .
C35E C34E C36E C37E 88(3) . .
C33E C34E C36E C37E -87(3) . .
C35E C34E C36E C39E -33(4) . .
C33E C34E C36E C39E 151(2) . .
C31E C30E C27E C28E 156.6(8) . .
C35E C30E C27E C28E -22.0(16) . .
C30E C27E C28E C29E 1(3) . .
C30E C27E C28E C19E -176.6(8) . .
C27E C28E C29E N3E -24(17) . .
C19E C28E C29E N3E 154(15) . .
C27E C28E C19E C20E -167.1(15) . .
C29E C28E C19E C20E 15(2) . .
C27E C28E C19E C18E 14.6(14) . .
C29E C28E C19E C18E -163(2) . .
C20E C19E C18E C17E 0.3(18) . .
C28E C19E C18E C17E 178.7(8) . .
C19E C18E C17E C22E 3.2(14) . .
C19E C18E C17E C14E -177.9(8) . .
C18E C17E C22E C21E -5(2) . .
C14E C17E C22E C21E 176(2) . .
C17E C22E C21E C20E 3(4) . .
C17E C22E C21E C23E -172(2) . .
C18E C19E C20E C21E -2(3) . .
C28E C19E C20E C21E 179(2) . .
C22E C21E C20E C19E 0(4) . .
C23E C21E C20E C19E 176(3) . .
C20E C21E C23E C25E -82(3) . .
C22E C21E C23E C25E 94(3) . .
C20E C21E C23E C26E 151(3) . .
C22E C21E C23E C26E -34(4) . .
C20E C21E C23E C24E 34(4) . .
C22E C21E C23E C24E -151(3) . .
C18E C17E C14E C15E 161.7(9) . .
C22E C17E C14E C15E -19.5(16) . .
C17E C14E C15E C16E 7.4(16) . .
C17E C14E C15E C6E -178.6(8) . .
C14E C15E C16E N2E -78(5) . .
C6E C15E C16E N2E 107(5) . .
C14E C15E C6E C7E -162.5(12) . .
C16E C15E C6E C7E 12.3(16) . .
C14E C15E C6E C5E 18.7(14) . .
C16E C15E C6E C5E -166.5(10) . .
C7E C6E C5E C4E -0.6(17) . .
C15E C6E C5E C4E 178.2(8) . .
C6E C5E C4E C9E 1.2(16) . .
C6E C5E C4E C1E 179.1(8) . .
C2E C1E C4E C5E 168.6(8) . .
C2E C1E C4E C9E -13.8(18) . .
C5E C4E C9E C8E -1(3) . .
C1E C4E C9E C8E -179(2) . .
C4E C9E C8E C7E 1(4) . .
C4E C9E C8E C10E -175(3) . .
C5E C6E C7E C8E 0(3) . .
C15E C6E C7E C8E -179(2) . .
C9E C8E C7E C6E 0(4) . .
C10E C8E C7E C6E 176(2) . .
C9E C8E C10E C11E -46(4) . .
C7E C8E C10E C11E 138(3) . .
C9E C8E C10E C12E 86(4) . .
C7E C8E C10E C12E -91(3) . .
C9E C8E C10E C13E -163(3) . .
C7E C8E C10E C13E 20(4) . .
C74 N6 C66 C67 177.1(17) . .
C70 N6 C66 C67 55.6(19) . .
C78 N6 C66 C67 -57.4(19) . .
N6 C66 C67 C68 174.8(16) . .
C66 C67 C68 C69 -55(3) . .
C74 N6 C70 C71 60(2) . .
C78 N6 C70 C71 -75.6(18) . .
C66 N6 C70 C71 171.9(18) . .
N6 C70 C71 C72 -178.1(15) . .
C70 C71 C72 C73 178(2) . .
C70 N6 C74 C75 58.3(19) . .
C78 N6 C74 C75 -171.7(16) . .
C66 N6 C74 C75 -55.4(18) . .
N6 C74 C75 C76 -163.2(13) . .
C74 C75 C76 C77 -168.6(19) . .
C74 N6 C78 C79 63.8(18) . .
C70 N6 C78 C79 -162.1(15) . .
C66 N6 C78 C79 -50.3(17) . .
N6 C78 C79 C80 -172.1(14) . .
C78 C79 C80 C81 161(2) . .
C74D N6D C66D C67D -78.5(14) . .
C78D N6D C66D C67D 56.3(16) . .
C70D N6D C66D C67D 160.8(12) . .
N6D C66D C67D C68D 169.8(16) . .
C66D C67D C68D C69D 153(3) . .
C66D N6D C70D C71D 71(2) . .
C74D N6D C70D C71D -47.2(19) . .
C78D N6D C70D C71D -166.6(19) . .
N6D C70D C71D C72D 176.1(16) . .
C70D C71D C72D C73D 177(2) . .
C66D N6D C74D C75D 162.5(18) . .
C78D N6D C74D C75D 27(2) . .
C70D N6D C74D C75D -71.3(19) . .
N6D C74D C75D C76D -163.6(14) . .
C74D C75D C76D C77D -175(2) . .
C66D N6D C78D C79D 53.5(18) . .
C74D N6D C78D C79D -177.9(14) . .
C70D N6D C78D C79D -67.2(16) . .
N6D C78D C79D C80D -160.3(14) . .
C78D C79D C80D C81D 147(2) . .
C94 N7 C82 C83 -171.5(4) . .
C86 N7 C82 C83 -51.4(5) . .
C90 N7 C82 C83 67.8(5) . .
N7 C82 C83 C84 167.8(5) . .
N7 C82 C83 C84D 115.5(6) . .
C82 C83 C84 C85 -168.6(9) . .
C82 C83 C84D C85D 163.1(13) . .
C94 N7 C86 C87 58.8(5) . .
C82 N7 C86 C87 -60.3(5) . .
C90 N7 C86 C87 179.0(4) . .
N7 C86 C87 C88 173.2(4) . .
C86 C87 C88 C89 176.8(5) . .
C94 N7 C90 C91 -52.1(4) . .
C86 N7 C90 C91 -171.6(3) . .
C82 N7 C90 C91 66.9(4) . .
N7 C90 C91 C92 173.7(3) . .
C90 C91 C92 C93 -177.8(3) . .
C86 N7 C94 C95 57.8(5) . .
C82 N7 C94 C95 179.1(4) . .
C90 N7 C94 C95 -60.5(5) . .
N7 C94 C95 C96 173.9(5) . .
C94 C95 C96 C97 171.9(8) . .
C110 N8 C98 C99 56.6(4) . .
C106 N8 C98 C99 177.4(3) . .
C102 N8 C98 C99 -62.4(4) . .
N8 C98 C99 C100 -169.7(3) . .
C98 C99 C100 C101 73.2(5) . .
C110 N8 C102 C103 -178.6(3) . .
C106 N8 C102 C103 60.7(4) . .
C98 N8 C102 C103 -57.3(4) . .
N8 C102 C103 C04 -162.2(3) . .
C102 C103 C04 C105 82.2(5) . .
C110 N8 C106 C107 -62.2(4) . .
C102 N8 C106 C107 56.4(4) . .
C98 N8 C106 C107 176.5(3) . .
N8 C106 C107 C108 -164.7(3) . .
C106 C107 C108 C109 -176.1(4) . .
C106 N8 C110 C111 -69.4(4) . .
C102 N8 C110 C111 169.9(3) . .
C98 N8 C110 C111 49.2(4) . .
N8 C110 C111 C12 -177.9(3) . .
C110 C111 C12 C113 175.7(3) . .
O2 P1 O1 O2 179.999(3) . 2_666
O4 P1 O1 O2 126.6(3) 2_666 2_666
O4 P1 O1 O2 -53.4(3) . 2_666
O3 P1 O1 O2 62.6(3) . 2_666
O3 P1 O1 O2 -117.4(3) 2_666 2_666
O2 P1 O1 O4 53.4(3) . 2_666
O2 P1 O1 O4 -126.6(3) 2_666 2_666
O4 P1 O1 O4 180.000(2) . 2_666
O3 P1 O1 O4 -63.9(3) . 2_666
O3 P1 O1 O4 116.1(3) 2_666 2_666
O4 P1 O2 O4 180.000(2) . 2_666
O1 P1 O2 O4 -57.3(3) . 2_666
O1 P1 O2 O4 122.7(3) 2_666 2_666
O3 P1 O2 O4 59.8(3) . 2_666
O3 P1 O2 O4 -120.2(3) 2_666 2_666
O4 P1 O2 O1 -122.7(3) 2_666 2_666
O4 P1 O2 O1 57.3(3) . 2_666
O1 P1 O2 O1 179.998(2) . 2_666
O3 P1 O2 O1 -63.0(3) . 2_666
O3 P1 O2 O1 117.0(3) 2_666 2_666
O4 P1 O2 O3 120.2(3) 2_666 2_666
O4 P1 O2 O3 -59.8(3) . 2_666
O1 P1 O2 O3 63.0(3) . 2_666
O1 P1 O2 O3 -117.0(3) 2_666 2_666
O3 P1 O2 O3 180.000(2) . 2_666
O2 P1 O3 O2 180.002(2) . 2_666
O4 P1 O3 O2 -125.0(3) 2_666 2_666
O4 P1 O3 O2 55.0(3) . 2_666
O1 P1 O3 O2 -62.0(3) . 2_666
O1 P1 O3 O2 118.0(3) 2_666 2_666
O2 P1 O4 O2 179.999(1) . 2_666
O1 P1 O4 O2 57.0(4) . 2_666
O1 P1 O4 O2 -123.0(4) 2_666 2_666
O3 P1 O4 O2 -59.3(3) . 2_666
O3 P1 O4 O2 120.7(3) 2_666 2_666
O2 P1 O4 O1 -57.0(4) . 2_666
O2 P1 O4 O1 123.0(4) 2_666 2_666
O1 P1 O4 O1 180.000(1) . 2_666
O3 P1 O4 O1 63.7(3) . 2_666
O3 P1 O4 O1 -116.3(3) 2_666 2_666
C4S C5S O1S C6S 67.8(13) . .
C5S O1S C6S C7S 21.0(14) . .
